data_7107817
loop_
_publ_author_name
'Yang Jiao'
'Jing Zhang'
'Lejie Zhang'
'Zhihua Lin'
'Cheng He'
'Chun-ying Duan'

_publ_section_title
;
 Metal-organic polyhedra containing 36 and 24 folds of amide groups for
 selective luminescent recognition of natural disaccharides
;
_journal_name_full Chem.Commun.
_journal_page_first 6022
_journal_paper_doi 10.1039/c2cc30497j
_journal_volume 48
_journal_year 2012
_chemical_formula_sum 'C377 H416 Ce8 N82 O111'
_chemical_formula_weight 8992.88
_chemical_name_systematic
;
?
;
_space_group_IT_number 2
_symmetry_cell_setting triclinic
_symmetry_space_group_name_Hall '-P 1'
_symmetry_space_group_name_H-M 'P -1'
_atom_sites_solution_hydrogens geom
_atom_sites_solution_primary direct
_atom_sites_solution_secondary difmap
_audit_creation_method SHELXL-97
_cell_angle_alpha 67.993(4)
_cell_angle_beta 80.406(4)
_cell_angle_gamma 89.908(4)
_cell_formula_units_Z 2
_cell_length_a 27.2839(14)
_cell_length_b 42.094(3)
_cell_length_c 46.930(3)
_cell_measurement_temperature 180(2)
_cell_volume 49163(6)
_computing_cell_refinement 'Bruker SMART'
_computing_data_collection 'Bruker SMART'
_computing_data_reduction 'Bruker SAINT'
_computing_molecular_graphics 'Bruker SHELXTL'
_computing_publication_material 'Bruker SHELXTL'
_computing_structure_refinement 'Bruker SHELXTL'
_computing_structure_solution 'Bruker SHELXTL'
_diffrn_ambient_temperature 180(2)
_diffrn_measured_fraction_theta_full 0.998
_diffrn_measured_fraction_theta_max 0.998
_diffrn_measurement_device_type 'CCD area detector'
_diffrn_measurement_method 'phi and omega scans'
_diffrn_radiation_monochromator graphite
_diffrn_radiation_source 'fine-focus sealed tube'
_diffrn_radiation_type MoK\a
_diffrn_radiation_wavelength 0.71073
_diffrn_reflns_av_R_equivalents 0.1490
_diffrn_reflns_av_sigmaI/netI 0.3238
_diffrn_reflns_limit_h_max 29
_diffrn_reflns_limit_h_min -29
_diffrn_reflns_limit_k_max 45
_diffrn_reflns_limit_k_min -45
_diffrn_reflns_limit_l_max 50
_diffrn_reflns_limit_l_min -50
_diffrn_reflns_number 362058
_diffrn_reflns_theta_full 22.50
_diffrn_reflns_theta_max 22.50
_diffrn_reflns_theta_min 1.72
_exptl_absorpt_coefficient_mu 0.401
_exptl_absorpt_correction_type none
_exptl_crystal_colour black
_exptl_crystal_density_diffrn 0.607
_exptl_crystal_density_method 'not measured'
_exptl_crystal_description block
_exptl_crystal_F_000 9208
_exptl_crystal_size_max 0.38
_exptl_crystal_size_mid 0.35
_exptl_crystal_size_min 0.30
_refine_diff_density_max 1.033
_refine_diff_density_min -0.475
_refine_diff_density_rms 0.105
_refine_ls_extinction_method none
_refine_ls_goodness_of_fit_ref 0.807
_refine_ls_hydrogen_treatment constr
_refine_ls_matrix_type fullcycle
_refine_ls_number_parameters 4799
_refine_ls_number_reflns 128341
_refine_ls_number_restraints 388
_refine_ls_restrained_S_all 0.808
_refine_ls_R_factor_all 0.3016
_refine_ls_R_factor_gt 0.1248
_refine_ls_shift/su_max 0.010
_refine_ls_shift/su_mean 0.008
_refine_ls_structure_factor_coef Fsqd
_refine_ls_weighting_details 'calc w=1/[\s^2^(Fo^2^)+(0.0500P)^2^+0.0000P] where P=(Fo^2^+2Fc^2^)/3'
_refine_ls_weighting_scheme calc
_refine_ls_wR_factor_gt 0.2634
_refine_ls_wR_factor_ref 0.3087
_reflns_number_gt 29927
_reflns_number_total 128341
_reflns_threshold_expression >2sigma(I)
_cod_data_source_file c2cc30497j.txt
_cod_data_source_block ce1
_cod_original_cell_volume 49163(5)
_cod_original_sg_symbol_H-M P-1
_cod_database_code 7107817

loop_
_symmetry_equiv_pos_as_xyz
'x, y, z'
'-x, -y, -z'

loop_
_atom_site_label
_atom_site_type_symbol
_atom_site_fract_x
_atom_site_fract_y
_atom_site_fract_z
_atom_site_U_iso_or_equiv
_atom_site_adp_type
_atom_site_occupancy
_atom_site_symmetry_multiplicity
_atom_site_calc_flag
_atom_site_refinement_flags
_atom_site_disorder_assembly
_atom_site_disorder_group
Ce1 Ce 0.51325(3) 0.38373(2) 0.51961(2) 0.1044(3) Uani 1 1 d . . .
Ce2 Ce 0.48191(3) 0.09329(2) 0.64574(2) 0.0990(3) Uani 1 1 d . . .
Ce3 Ce 0.82012(3) 0.49216(2) 0.54190(2) 0.0966(3) Uani 1 1 d . . .
Ce4 Ce 0.47448(3) 0.04677(2) 0.89899(2) 0.1100(3) Uani 1 1 d . . .
Ce5 Ce 1.13485(3) 0.09886(2) 0.61742(2) 0.1053(3) Uani 1 1 d . . .
Ce6 Ce 1.03701(3) 0.30927(2) 0.71183(2) 0.0968(3) Uani 1 1 d . . .
Ce7 Ce 0.75017(4) 0.17407(3) 0.93187(2) 0.1334(4) Uani 1 1 d . . .
Ce8 Ce 0.85058(3) 0.00505(3) 0.56143(2) 0.1115(3) Uani 1 1 d . . .
O11 O 1.0501(5) 0.3602(4) 0.7090(3) 0.126(5) Uani 1 1 d . . .
N11 N 0.9706(4) 0.3241(4) 0.7534(3) 0.101(4) Uani 1 1 d . . .
O12 O 0.9661(3) 0.2656(2) 0.7436(2) 0.092(3) Uani 1 1 d . . .
O13 O 0.7241(5) 0.2093(4) 0.9504(3) 0.176(6) Uani 1 1 d . A .
N12 N 0.9328(4) 0.2976(4) 0.7688(3) 0.108(4) Uani 1 1 d . . .
H12A H 0.9088 0.3002 0.7820 0.129 Uiso 1 1 calc R . .
N13 N 0.7644(6) 0.2387(5) 0.8888(3) 0.140(5) Uani 1 1 d . A .
O14 O 0.7844(4) 0.1811(3) 0.8774(2) 0.119(4) Uani 1 1 d . A .
N14 N 0.7923(5) 0.2393(5) 0.8603(4) 0.134(5) Uani 1 1 d . . .
H14A H 0.8037 0.2585 0.8456 0.161 Uiso 1 1 calc R A .
O15 O 0.4427(3) 0.1119(2) 0.6054(2) 0.101(3) Uani 1 1 d . . .
N15 N 0.5400(5) 0.0970(3) 0.5932(3) 0.110(4) Uani 1 1 d . . .
O16 O 0.5707(3) 0.0846(2) 0.6468(2) 0.099(3) Uani 1 1 d . . .
N16 N 0.5908(5) 0.0902(3) 0.5976(3) 0.114(4) Uani 1 1 d . . .
H16A H 0.6135 0.0896 0.5828 0.137 Uiso 1 1 calc R . .
O17 O 0.8601(4) 0.0193(3) 0.5103(3) 0.131(4) Uani 1 1 d . . .
N17 N 0.7919(5) 0.0542(4) 0.5378(4) 0.116(5) Uani 1 1 d . . .
O18 O 0.8038(4) 0.0332(3) 0.5959(2) 0.116(3) Uani 1 1 d . . .
N18 N 0.7630(5) 0.0642(4) 0.5577(4) 0.128(5) Uani 1 1 d . . .
H18A H 0.7397 0.0777 0.5518 0.154 Uiso 1 1 calc R . .
O19 O 0.8004(4) 0.1246(3) 0.8069(3) 0.139(4) Uani 1 1 d . . .
N19 N 0.8338(4) 0.1736(4) 0.7662(3) 0.103(4) Uani 1 1 d . . .
H19A H 0.8420 0.1829 0.7462 0.123 Uiso 1 1 calc R . .
N20 N 0.7373(4) 0.0914(3) 0.6761(3) 0.103(4) Uani 1 1 d . . .
H20A H 0.7207 0.1069 0.6804 0.123 Uiso 1 1 calc R . .
O20 O 0.8014(5) 0.0568(3) 0.6886(3) 0.145(5) Uani 1 1 d . . .
O21 O 0.4186(3) 0.0447(2) 0.9391(3) 0.112(3) Uani 1 1 d . . .
N21 N 0.5154(5) 0.0421(3) 0.9489(3) 0.098(4) Uani 1 1 d . . .
O22 O 0.5663(3) 0.0407(3) 0.8950(2) 0.105(3) Uani 1 1 d . . .
N22 N 0.5661(5) 0.0459(3) 0.9420(3) 0.104(4) Uani 1 1 d . . .
H22A H 0.5834 0.0482 0.9550 0.125 Uiso 1 1 calc R . .
O23 O 0.8245(8) 0.1902(5) 0.9327(4) 0.190(8) Uani 1 1 d . . .
N23 N 0.8106(6) 0.1254(5) 0.9283(3) 0.126(5) Uani 1 1 d . . .
O24 O 0.7186(5) 0.1286(4) 0.9214(3) 0.132(5) Uani 1 1 d . A .
N24 N 0.7889(7) 0.1021(4) 0.9206(3) 0.121(5) Uani 1 1 d . . .
H24B H 0.8045 0.0852 0.9184 0.145 Uiso 1 1 calc R A .
O25 O 1.1928(4) 0.0923(3) 0.5818(2) 0.111(3) Uani 1 1 d . . .
N25 N 1.1173(5) 0.0437(3) 0.6061(3) 0.104(4) Uani 1 1 d . . .
O26 O 1.0591(3) 0.0617(3) 0.6477(2) 0.098(3) Uani 1 1 d . . .
N26 N 1.0693(5) 0.0269(3) 0.6205(3) 0.098(4) Uani 1 1 d . . .
H26B H 1.0582 0.0099 0.6170 0.118 Uiso 1 1 calc R . .
O27 O 0.7777(5) -0.0215(3) 0.5673(3) 0.131(4) Uani 1 1 d . . .
N27 N 0.8206(6) -0.0386(4) 0.6198(3) 0.104(4) Uani 1 1 d . . .
O28 O 0.8990(3) 0.0062(3) 0.5992(3) 0.102(3) Uani 1 1 d . . .
N28 N 0.8493(6) -0.0326(4) 0.6403(3) 0.119(4) Uani 1 1 d . . .
H28A H 0.8427 -0.0443 0.6601 0.143 Uiso 1 1 calc R . .
N29 N 0.7450(6) 0.0272(3) 0.8587(3) 0.120(4) Uani 1 1 d . . .
H29A H 0.7262 0.0211 0.8484 0.143 Uiso 1 1 calc R . .
O29 O 0.8251(5) 0.0296(4) 0.8658(3) 0.148(5) Uani 1 1 d . . .
N30 N 0.9045(5) 0.0039(4) 0.7275(4) 0.118(4) Uani 1 1 d . . .
H30A H 0.9214 0.0155 0.7347 0.142 Uiso 1 1 calc R . .
O30 O 0.8405(5) -0.0356(4) 0.7417(3) 0.140(4) Uani 1 1 d . . .
O31 O 0.5068(3) 0.4207(3) 0.4733(2) 0.111(3) Uani 1 1 d . . .
N31 N 0.5437(4) 0.4476(3) 0.5112(3) 0.095(4) Uani 1 1 d . . .
O32 O 0.5393(3) 0.3942(2) 0.5638(2) 0.101(3) Uani 1 1 d . . .
N32 N 0.5672(4) 0.4500(3) 0.5344(3) 0.087(3) Uani 1 1 d . . .
H32A H 0.5830 0.4686 0.5324 0.105 Uiso 1 1 calc R . .
O33 O 0.8718(3) 0.5094(2) 0.5652(2) 0.103(3) Uani 1 1 d . . .
N33 N 0.7772(5) 0.4882(3) 0.5975(3) 0.093(4) Uani 1 1 d . . .
N34 N 0.7304(5) 0.4699(3) 0.6084(3) 0.098(4) Uani 1 1 d . . .
H34A H 0.7141 0.4663 0.6268 0.118 Uiso 1 1 calc R . .
O34 O 0.7363(3) 0.4640(2) 0.5631(2) 0.091(3) Uani 1 1 d . . .
N35 N 0.6587(5) 0.1485(3) 0.9635(3) 0.117(4) Uani 1 1 d . . .
O35 O 0.7511(4) 0.1406(4) 0.9797(3) 0.157(5) Uani 1 1 d . . .
O36 O 0.6760(4) 0.1908(3) 0.9043(2) 0.129(4) Uani 1 1 d . A .
N36 N 0.6228(5) 0.1542(3) 0.9447(3) 0.120(4) Uani 1 1 d . . .
H36A H 0.5930 0.1449 0.9519 0.144 Uiso 1 1 calc R A .
O37 O 0.4086(4) 0.0377(3) 0.8796(2) 0.119(3) Uani 1 1 d . . .
N37 N 0.4270(6) 0.1029(4) 0.8790(3) 0.113(4) Uani 1 1 d . . .
O38 O 0.5118(4) 0.0981(3) 0.8975(2) 0.118(4) Uani 1 1 d . . .
N38 N 0.4531(7) 0.1314(4) 0.8755(3) 0.125(5) Uani 1 1 d . . .
H38A H 0.4415 0.1512 0.8678 0.150 Uiso 1 1 calc R . .
O39 O 0.6212(5) 0.4013(3) 0.6954(2) 0.130(4) Uani 1 1 d . . .
N39 N 0.5795(4) 0.3785(3) 0.6681(3) 0.116(5) Uani 1 1 d . . .
H39A H 0.5578 0.3627 0.6702 0.139 Uiso 1 1 calc R . .
O40 O 0.4858(5) 0.2475(3) 0.8156(3) 0.155(5) Uani 1 1 d . . .
N40 N 0.5629(6) 0.2494(3) 0.8278(3) 0.127(5) Uani 1 1 d . . .
H40A H 0.5891 0.2628 0.8237 0.152 Uiso 1 1 calc R . .
N41 N 1.0667(5) 0.2445(3) 0.7306(3) 0.097(4) Uani 1 1 d . . .
O41 O 1.0641(4) 0.2932(3) 0.7573(2) 0.119(3) Uani 1 1 d . . .
O42 O 1.0235(3) 0.2733(3) 0.6825(2) 0.101(3) Uani 1 1 d . . .
N42 N 1.0567(4) 0.2274(3) 0.7134(3) 0.102(4) Uani 1 1 d . . .
H42A H 1.0648 0.2066 0.7177 0.122 Uiso 1 1 calc R . .
N43 N 1.1118(4) 0.1027(3) 0.6733(2) 0.103(4) Uani 1 1 d . . .
O43 O 1.1669(3) 0.0574(3) 0.6527(3) 0.118(3) Uani 1 1 d . . .
O44 O 1.0740(3) 0.1424(2) 0.6243(2) 0.105(3) Uani 1 1 d . . .
N44 N 1.0862(4) 0.1318(3) 0.6734(3) 0.109(4) Uani 1 1 d . . .
H44A H 1.0822 0.1378 0.6892 0.131 Uiso 1 1 calc R . .
O45 O 0.4449(3) 0.4046(2) 0.5381(2) 0.108(3) Uani 1 1 d . . .
N45 N 0.4698(4) 0.3406(3) 0.5754(3) 0.101(4) Uani 1 1 d . . .
O46 O 0.5559(3) 0.3293(2) 0.5445(2) 0.122(4) Uani 1 1 d . . .
N46 N 0.4906(4) 0.3083(3) 0.5848(3) 0.113(4) Uani 1 1 d . . .
H46A H 0.4761 0.2910 0.6008 0.136 Uiso 1 1 calc R . .
N47 N 0.4343(4) 0.1475(3) 0.6468(2) 0.094(3) Uani 1 1 d . . .
O47 O 0.4079(3) 0.0797(2) 0.6762(2) 0.118(3) Uani 1 1 d . . .
O48 O 0.5292(3) 0.1491(2) 0.62114(19) 0.099(3) Uani 1 1 d . . .
N48 N 0.4634(4) 0.1778(3) 0.6311(2) 0.097(3) Uani 1 1 d . . .
H48A H 0.4507 0.1972 0.6286 0.116 Uiso 1 1 calc R . .
O49 O 0.9398(3) 0.2069(3) 0.5845(2) 0.135(4) Uani 1 1 d . . .
N49 N 0.9238(3) 0.2205(3) 0.6269(2) 0.101(3) Uani 1 1 d . . .
H49A H 0.9012 0.2281 0.6374 0.122 Uiso 1 1 calc R . .
O50 O 0.7128(3) 0.2799(2) 0.5507(2) 0.131(4) Uani 1 1 d . . .
N50 N 0.6764(3) 0.2326(3) 0.5930(2) 0.095(3) Uani 1 1 d . . .
H50A H 0.6834 0.2150 0.6081 0.114 Uiso 1 1 calc R . .
O51 O 0.8944(3) 0.0625(2) 0.5418(2) 0.107(3) Uani 1 1 d . . .
O52 O 0.8814(4) -0.0436(3) 0.5628(2) 0.127(3) Uani 1 1 d . . .
N51 N 0.9516(4) 0.0118(3) 0.5420(2) 0.085(3) Uani 1 1 d . . .
N52 N 0.9704(4) 0.0420(3) 0.5377(2) 0.090(3) Uani 1 1 d . . .
H52A H 1.0022 0.0458 0.5342 0.108 Uiso 1 1 calc R . .
O53 O 1.1891(3) 0.1369(3) 0.6165(2) 0.129(4) Uani 1 1 d . . .
N53 N 1.1413(4) 0.1551(3) 0.5659(3) 0.103(4) Uani 1 1 d . . .
O54 O 1.0724(3) 0.1053(2) 0.5845(2) 0.099(3) Uani 1 1 d . . .
N54 N 1.1016(4) 0.1574(3) 0.5510(3) 0.102(4) Uani 1 1 d . . .
H54A H 1.0985 0.1756 0.5351 0.122 Uiso 1 1 calc R . .
O55 O 0.7888(3) 0.5419(2) 0.5344(2) 0.109(3) Uani 1 1 d . . .
N55 N 0.7589(4) 0.5072(3) 0.5000(2) 0.090(3) Uani 1 1 d . . .
O56 O 0.8061(3) 0.4496(2) 0.5195(2) 0.107(3) Uani 1 1 d . . .
N56 N 0.7457(4) 0.4799(3) 0.4937(3) 0.093(4) Uani 1 1 d . . .
H56A H 0.7224 0.4807 0.4832 0.112 Uiso 1 1 calc R . .
O57 O 0.4679(3) 0.3506(2) 0.5077(2) 0.129(4) Uani 1 1 d . . .
N57 N 0.5689(5) 0.3629(3) 0.4800(3) 0.112(4) Uani 1 1 d . . .
O58 O 0.6021(3) 0.3954(2) 0.5080(2) 0.099(3) Uani 1 1 d . . .
N58 N 0.6172(4) 0.3670(3) 0.4768(3) 0.105(4) Uani 1 1 d . . .
H58A H 0.6374 0.3593 0.4651 0.126 Uiso 1 1 calc R . .
N59 N 0.9368(4) 0.1916(3) 0.5036(3) 0.114(4) Uani 1 1 d . . .
H59A H 0.9072 0.1882 0.5008 0.137 Uiso 1 1 calc R . .
O59 O 0.9960(3) 0.2329(2) 0.4926(3) 0.133(4) Uani 1 1 d . . .
N60 N 0.8065(4) 0.3481(3) 0.4847(3) 0.100(3) Uani 1 1 d . . .
H60A H 0.8332 0.3490 0.4919 0.120 Uiso 1 1 calc R . .
O60 O 0.7687(4) 0.3216(3) 0.4588(2) 0.133(4) Uani 1 1 d . . .
O61 O 0.8661(3) 0.5184(2) 0.4959(2) 0.100(3) Uani 1 1 d . . .
N61 N 0.9014(4) 0.4587(3) 0.5341(2) 0.097(4) Uani 1 1 d . . .
O62 O 0.8256(3) 0.4350(2) 0.5841(2) 0.102(3) Uani 1 1 d . . .
N62 N 0.9047(3) 0.4299(3) 0.5600(2) 0.095(3) Uani 1 1 d . . .
H62A H 0.9311 0.4187 0.5611 0.114 Uiso 1 1 calc R . .
N63 N 1.0508(4) 0.3468(3) 0.6520(2) 0.095(3) Uani 1 1 d . . .
O63 O 1.1157(3) 0.3117(2) 0.6915(2) 0.117(3) Uani 1 1 d . . .
O64 O 0.9658(3) 0.3282(2) 0.68873(19) 0.099(3) Uani 1 1 d . . .
N64 N 1.0090(4) 0.3565(3) 0.6400(2) 0.104(4) Uani 1 1 d . . .
H64A H 1.0094 0.3692 0.6207 0.125 Uiso 1 1 calc R . .
O65 O 0.4769(3) -0.0106(2) 0.9240(2) 0.119(3) Uani 1 1 d . . .
N65 N 0.5103(4) 0.0189(3) 0.8595(3) 0.108(4) Uani 1 1 d . . .
O66 O 0.5084(3) 0.0851(2) 0.84262(18) 0.109(3) Uani 1 1 d . . .
N66 N 0.5210(4) 0.0407(3) 0.8282(2) 0.108(4) Uani 1 1 d . . .
H66A H 0.5282 0.0330 0.8135 0.130 Uiso 1 1 calc R . .
O67 O 0.4775(4) 0.0457(4) 0.6426(3) 0.173(5) Uani 1 1 d . . .
N67 N 0.4967(5) 0.0436(3) 0.6984(3) 0.112(4) Uani 1 1 d . . .
O68 O 0.5039(3) 0.1115(2) 0.68595(19) 0.100(3) Uani 1 1 d . . .
N68 N 0.5103(4) 0.0572(3) 0.7198(3) 0.107(4) Uani 1 1 d . . .
H68A H 0.5163 0.0439 0.7377 0.129 Uiso 1 1 calc R . .
O69 O 0.7266(3) 0.3483(2) 0.6661(2) 0.122(4) Uani 1 1 d . . .
N69 N 0.7924(4) 0.3148(3) 0.6723(2) 0.097(3) Uani 1 1 d . . .
H69A H 0.8004 0.2941 0.6812 0.116 Uiso 1 1 calc R . .
N70 N 0.5998(4) 0.1777(3) 0.7331(2) 0.097(3) Uani 1 1 d . . .
H70A H 0.6193 0.1819 0.7155 0.117 Uiso 1 1 calc R . .
O70 O 0.5748(4) 0.1995(3) 0.7701(2) 0.156(5) Uani 1 1 d . . .
C111 C 1.0429(9) 0.3813(9) 0.7214(6) 0.164(13) Uani 1 1 d . . .
C112 C 1.0730(10) 0.4114(8) 0.7131(6) 0.169(8) Uani 1 1 d . . .
H11B H 1.1010 0.4139 0.6979 0.203 Uiso 1 1 calc R . .
C113 C 1.0678(15) 0.4374(8) 0.7235(8) 0.249(14) Uani 1 1 d . . .
H11C H 1.0892 0.4571 0.7151 0.299 Uiso 1 1 calc R . .
C114 C 1.0258(17) 0.4320(12) 0.7491(11) 0.33(2) Uani 1 1 d . . .
H11D H 1.0180 0.4484 0.7576 0.390 Uiso 1 1 calc R . .
C115 C 0.9989(14) 0.4013(10) 0.7595(8) 0.270(17) Uani 1 1 d . . .
H11F H 0.9733 0.3963 0.7766 0.324 Uiso 1 1 calc R . .
C116 C 1.0070(11) 0.3785(6) 0.7470(8) 0.179(10) Uani 1 1 d . . .
C117 C 0.9704(8) 0.3497(6) 0.7617(5) 0.161(8) Uani 1 1 d . . .
H11G H 0.9457 0.3498 0.7780 0.193 Uiso 1 1 calc R . .
C118 C 0.9330(6) 0.2694(4) 0.7634(3) 0.083(4) Uani 1 1 d . . .
C121 C 0.720(4) 0.2679(15) 0.9192(14) 0.261(13) Uani 0.50 1 d PDU A 1
C122 C 0.704(3) 0.2400(13) 0.9484(14) 0.259(14) Uani 0.50 1 d PDU A 1
C123 C 0.681(3) 0.2466(13) 0.9756(12) 0.261(14) Uani 0.50 1 d PDU A 1
H12B H 0.6612 0.2302 0.9927 0.314 Uiso 0.50 1 calc PR A 1
C124 C 0.692(3) 0.2795(13) 0.9742(12) 0.268(14) Uani 0.50 1 d PDU A 1
H12C H 0.6862 0.2831 0.9929 0.322 Uiso 0.50 1 calc PR A 1
C125 C 0.710(2) 0.3076(12) 0.9469(11) 0.270(14) Uani 0.50 1 d PDU A 1
H12D H 0.7095 0.3301 0.9458 0.324 Uiso 0.50 1 calc PR A 1
C126 C 0.729(2) 0.2993(13) 0.9213(10) 0.264(14) Uani 0.50 1 d PDU A 1
H12E H 0.7501 0.3159 0.9046 0.317 Uiso 0.50 1 calc PR A 1
C21' C 0.722(4) 0.2695(15) 0.9142(14) 0.261(13) Uani 0.50 1 d PDU A 2
C22' C 0.722(3) 0.2398(13) 0.9439(16) 0.261(14) Uani 0.50 1 d PDU A 2
C23' C 0.685(3) 0.2513(13) 0.9644(11) 0.262(13) Uani 0.50 1 d PDU A 2
H23A H 0.6756 0.2338 0.9839 0.314 Uiso 0.50 1 calc PR A 2
C25' C 0.673(2) 0.3025(12) 0.9311(10) 0.270(14) Uani 0.50 1 d PDU A 2
H25A H 0.6557 0.3225 0.9268 0.324 Uiso 0.50 1 calc PR A 2
C24' C 0.661(2) 0.2809(14) 0.9627(11) 0.266(14) Uani 0.50 1 d PDU A 2
H24A H 0.6414 0.2853 0.9789 0.319 Uiso 0.50 1 calc PR A 2
C26' C 0.703(2) 0.3017(13) 0.9045(9) 0.264(14) Uani 0.50 1 d PDU A 2
H26A H 0.7090 0.3189 0.8846 0.317 Uiso 0.50 1 calc PR A 2
C127 C 0.7480(11) 0.2665(6) 0.8912(5) 0.198(12) Uani 1 1 d . . .
H12F H 0.7576 0.2873 0.8732 0.237 Uiso 1 1 d R A .
C128 C 0.8008(6) 0.2097(7) 0.8564(5) 0.120(6) Uani 1 1 d . A .
C131 C 0.4428(6) 0.1154(4) 0.5777(5) 0.114(6) Uani 1 1 d . . .
C132 C 0.3995(6) 0.1267(5) 0.5633(5) 0.140(6) Uani 1 1 d . . .
H13B H 0.3722 0.1316 0.5753 0.168 Uiso 1 1 calc R . .
C133 C 0.3957(8) 0.1305(6) 0.5340(6) 0.174(9) Uani 1 1 d . . .
H13C H 0.3660 0.1363 0.5266 0.209 Uiso 1 1 calc R . .
C134 C 0.4361(11) 0.1257(7) 0.5157(5) 0.200(11) Uani 1 1 d . . .
H13D H 0.4341 0.1288 0.4952 0.240 Uiso 1 1 calc R . .
C135 C 0.4816(9) 0.1162(6) 0.5262(5) 0.178(9) Uani 1 1 d . . .
H13E H 0.5095 0.1131 0.5133 0.213 Uiso 1 1 calc R . .
C136 C 0.4819(6) 0.1118(5) 0.5566(5) 0.133(7) Uani 1 1 d . . .
C137 C 0.5282(8) 0.1028(6) 0.5656(5) 0.158(8) Uani 1 1 d . . .
H13F H 0.5533 0.1007 0.5505 0.189 Uiso 1 1 calc R . .
C138 C 0.6000(6) 0.0852(4) 0.6248(4) 0.094(5) Uani 1 1 d . . .
C141 C 0.8505(7) 0.0415(6) 0.4826(6) 0.135(7) Uani 1 1 d . . .
C142 C 0.8748(7) 0.0391(5) 0.4550(6) 0.128(6) Uani 1 1 d . . .
H14B H 0.8976 0.0225 0.4556 0.153 Uiso 1 1 calc R . .
C143 C 0.8650(8) 0.0613(7) 0.4267(6) 0.160(8) Uani 1 1 d . . .
H14C H 0.8811 0.0588 0.4086 0.192 Uiso 1 1 calc R . .
C144 C 0.8336(11) 0.0864(8) 0.4237(5) 0.204(12) Uani 1 1 d . . .
H14D H 0.8277 0.1008 0.4042 0.245 Uiso 1 1 calc R . .
C145 C 0.8115(10) 0.0898(6) 0.4493(9) 0.206(11) Uani 1 1 d . . .
H14E H 0.7904 0.1076 0.4473 0.247 Uiso 1 1 calc R . .
C146 C 0.8175(7) 0.0675(6) 0.4809(5) 0.138(7) Uani 1 1 d . . .
C147 C 0.7900(6) 0.0721(5) 0.5107(7) 0.155(9) Uani 1 1 d . . .
H14F H 0.7698 0.0904 0.5076 0.186 Uiso 1 1 calc R . .
C148 C 0.7700(6) 0.0537(5) 0.5861(6) 0.118(6) Uani 1 1 d . . .
C151 C 0.8938(6) 0.2435(5) 0.7807(4) 0.100(5) Uani 1 1 d . . .
C152 C 0.8679(6) 0.2394(4) 0.8087(4) 0.112(6) Uani 1 1 d . A .
H15B H 0.8752 0.2548 0.8176 0.135 Uiso 1 1 calc R . .
C153 C 0.8322(7) 0.2146(5) 0.8247(4) 0.117(6) Uani 1 1 d . . .
C154 C 0.8186(5) 0.1906(5) 0.8124(3) 0.113(6) Uani 1 1 d . A .
H15C H 0.7937 0.1733 0.8236 0.136 Uiso 1 1 calc R . .
C155 C 0.8444(6) 0.1940(4) 0.7824(4) 0.090(4) Uani 1 1 d . . .
C156 C 0.8825(5) 0.2207(5) 0.7677(3) 0.103(5) Uani 1 1 d . A .
H15D H 0.9007 0.2228 0.7484 0.124 Uiso 1 1 calc R . .
C157 C 0.8117(5) 0.1403(5) 0.7782(4) 0.107(5) Uani 1 1 d . . .
C161 C 0.6536(6) 0.0795(4) 0.6274(4) 0.100(4) Uani 1 1 d . . .
C162 C 0.6858(6) 0.0685(4) 0.6080(4) 0.116(5) Uani 1 1 d . . .
H16B H 0.6738 0.0649 0.5920 0.139 Uiso 1 1 calc R . .
C163 C 0.7366(6) 0.0622(4) 0.6106(4) 0.096(4) Uani 1 1 d . . .
C164 C 0.7524(6) 0.0679(4) 0.6339(4) 0.097(4) Uani 1 1 d . . .
H16C H 0.7846 0.0628 0.6372 0.117 Uiso 1 1 calc R . .
C165 C 0.7219(6) 0.0813(4) 0.6534(4) 0.097(4) Uani 1 1 d . . .
C166 C 0.6713(5) 0.0866(4) 0.6503(4) 0.096(4) Uani 1 1 d . . .
H16D H 0.6505 0.0948 0.6635 0.115 Uiso 1 1 calc R . .
C167 C 0.7760(6) 0.0795(5) 0.6923(4) 0.105(5) Uani 1 1 d . A .
C171 C 0.8035(5) 0.1265(5) 0.7555(4) 0.096(4) Uani 1 1 d . A .
C172 C 0.8088(6) 0.0915(5) 0.7619(4) 0.119(5) Uani 1 1 d . . .
H17C H 0.8202 0.0784 0.7800 0.143 Uiso 1 1 calc R A .
C173 C 0.7982(6) 0.0758(5) 0.7430(4) 0.131(6) Uani 1 1 d . A .
H17D H 0.7995 0.0522 0.7486 0.157 Uiso 1 1 calc R . .
C174 C 0.7846(5) 0.0980(6) 0.7135(4) 0.114(6) Uani 1 1 d . . .
C175 C 0.7787(5) 0.1328(4) 0.7071(4) 0.097(5) Uani 1 1 d . A .
H17F H 0.7673 0.1461 0.6889 0.117 Uiso 1 1 calc R . .
C176 C 0.7891(5) 0.1476(4) 0.7268(4) 0.096(4) Uani 1 1 d . . .
H17G H 0.7868 0.1711 0.7217 0.115 Uiso 1 1 calc R A .
C211 C 0.4090(7) 0.0411(4) 0.9678(5) 0.118(6) Uani 1 1 d . . .
C212 C 0.3559(7) 0.0401(4) 0.9831(5) 0.131(6) Uani 1 1 d . . .
H21B H 0.3303 0.0422 0.9718 0.157 Uiso 1 1 calc R . .
C213 C 0.3452(9) 0.0361(5) 1.0148(5) 0.151(8) Uani 1 1 d . . .
H21C H 0.3123 0.0355 1.0245 0.182 Uiso 1 1 calc R . .
C214 C 0.3830(9) 0.0329(5) 1.0316(5) 0.141(7) Uani 1 1 d . . .
H21D H 0.3758 0.0305 1.0524 0.170 Uiso 1 1 calc R . .
C215 C 0.4290(6) 0.0334(4) 1.0181(4) 0.117(6) Uani 1 1 d . . .
H21E H 0.4533 0.0300 1.0305 0.140 Uiso 1 1 calc R . .
C216 C 0.4446(7) 0.0384(4) 0.9875(4) 0.110(5) Uani 1 1 d . . .
C217 C 0.4960(6) 0.0396(4) 0.9759(4) 0.111(5) Uani 1 1 d . . .
H21F H 0.5176 0.0383 0.9897 0.133 Uiso 1 1 calc R . .
C218 C 0.5885(6) 0.0460(4) 0.9136(4) 0.087(4) Uani 1 1 d . . .
C221 C 0.8598(11) 0.1735(8) 0.9422(7) 0.202(18) Uani 1 1 d D . .
C222 C 0.8895(12) 0.1978(8) 0.9461(10) 0.39(4) Uani 1 1 d D A .
H22B H 0.8800 0.2203 0.9403 0.462 Uiso 1 1 calc R . .
C223 C 0.9329(14) 0.1896(8) 0.9584(9) 0.33(3) Uani 1 1 d D . .
H22C H 0.9485 0.2048 0.9648 0.395 Uiso 1 1 calc R A .
C224 C 0.9527(11) 0.1582(9) 0.9610(10) 0.32(2) Uani 1 1 d D A .
H22D H 0.9819 0.1523 0.9689 0.384 Uiso 1 1 calc R . .
C225 C 0.9280(12) 0.1353(6) 0.9515(8) 0.257(14) Uani 1 1 d D . .
H22E H 0.9423 0.1155 0.9510 0.309 Uiso 1 1 calc R A .
C226 C 0.8806(10) 0.1435(8) 0.9428(6) 0.187(12) Uani 1 1 d D A .
C227 C 0.8524(9) 0.1224(6) 0.9340(4) 0.152(8) Uani 1 1 d . . .
H22F H 0.8679 0.1034 0.9321 0.182 Uiso 1 1 calc R A .
C228 C 0.7442(9) 0.1063(7) 0.9168(4) 0.116(7) Uani 1 1 d . A .
C231 C 1.2133(7) 0.0734(6) 0.5688(5) 0.111(5) Uani 1 1 d . . .
C232 C 1.2604(8) 0.0827(5) 0.5503(4) 0.128(6) Uani 1 1 d . . .
H23C H 1.2756 0.1037 0.5474 0.154 Uiso 1 1 calc R . .
C233 C 1.2863(7) 0.0627(8) 0.5359(5) 0.147(7) Uani 1 1 d . . .
H23D H 1.3179 0.0706 0.5241 0.176 Uiso 1 1 calc R . .
C234 C 1.2666(8) 0.0316(8) 0.5386(6) 0.174(9) Uani 1 1 d . . .
H23E H 1.2838 0.0174 0.5299 0.209 Uiso 1 1 calc R . .
C235 C 1.2181(7) 0.0233(5) 0.5557(4) 0.137(6) Uani 1 1 d . . .
H23F H 1.2017 0.0033 0.5571 0.165 Uiso 1 1 calc R . .
C236 C 1.1931(7) 0.0430(6) 0.5707(4) 0.111(5) Uani 1 1 d . . .
C237 C 1.1440(6) 0.0305(4) 0.5885(4) 0.112(5) Uani 1 1 d . . .
H23G H 1.1301 0.0110 0.5872 0.135 Uiso 1 1 calc R . .
C238 C 1.0440(5) 0.0390(4) 0.6391(3) 0.077(4) Uani 1 1 d . . .
C241 C 0.7532(7) -0.0504(6) 0.5827(6) 0.111(5) Uani 1 1 d . . .
C242 C 0.7169(8) -0.0611(6) 0.5691(5) 0.151(7) Uani 1 1 d . . .
H24C H 0.7138 -0.0485 0.5485 0.181 Uiso 1 1 calc R . .
C243 C 0.6865(8) -0.0903(9) 0.5866(9) 0.193(11) Uani 1 1 d . . .
H24D H 0.6631 -0.0977 0.5777 0.231 Uiso 1 1 calc R . .
C244 C 0.6911(12) -0.1109(8) 0.6211(9) 0.226(13) Uani 1 1 d . . .
H24E H 0.6711 -0.1308 0.6334 0.271 Uiso 1 1 calc R . .
C245 C 0.7223(11) -0.0997(7) 0.6311(6) 0.199(12) Uani 1 1 d . . .
H24F H 0.7239 -0.1118 0.6520 0.239 Uiso 1 1 calc R . .
C246 C 0.7557(8) -0.0714(7) 0.6158(6) 0.139(6) Uani 1 1 d . . .
C247 C 0.7879(8) -0.0625(5) 0.6313(5) 0.145(7) Uani 1 1 d . . .
H24G H 0.7849 -0.0755 0.6526 0.174 Uiso 1 1 calc R . .
C248 C 0.8861(6) -0.0087(5) 0.6281(5) 0.101(5) Uani 1 1 d . . .
C251 C 0.6432(7) 0.0509(5) 0.9060(4) 0.106(5) Uani 1 1 d . . .
C252 C 0.6686(7) 0.0719(5) 0.9160(3) 0.111(5) Uani 1 1 d . A .
H25C H 0.6503 0.0811 0.9292 0.133 Uiso 1 1 calc R . .
C253 C 0.7221(7) 0.0806(5) 0.9074(4) 0.120(6) Uani 1 1 d . . .
C254 C 0.7467(7) 0.0631(6) 0.8881(4) 0.129(6) Uani 1 1 d . A .
H25D H 0.7811 0.0666 0.8816 0.155 Uiso 1 1 calc R . .
C255 C 0.7211(8) 0.0414(5) 0.8791(4) 0.110(5) Uani 1 1 d . . .
C256 C 0.6699(7) 0.0357(4) 0.8871(4) 0.111(5) Uani 1 1 d . A .
H25B H 0.6533 0.0218 0.8799 0.133 Uiso 1 1 calc R . .
C257 C 0.7962(9) 0.0212(5) 0.8524(5) 0.126(7) Uani 1 1 d . . .
C261 C 0.9919(6) 0.0233(4) 0.6542(4) 0.099(4) Uani 1 1 d . . .
C262 C 0.9640(6) 0.0133(3) 0.6367(3) 0.092(4) Uani 1 1 d . . .
H26C H 0.9782 0.0159 0.6165 0.110 Uiso 1 1 calc R . .
C263 C 0.9139(6) -0.0009(4) 0.6488(4) 0.095(4) Uani 1 1 d . . .
C264 C 0.8949(6) -0.0045(4) 0.6794(4) 0.101(4) Uani 1 1 d . . .
H26D H 0.8630 -0.0146 0.6885 0.122 Uiso 1 1 calc R . .
C265 C 0.9226(8) 0.0066(5) 0.6968(5) 0.118(5) Uani 1 1 d . . .
C266 C 0.9725(6) 0.0204(4) 0.6838(4) 0.108(5) Uani 1 1 d . . .
H26E H 0.9916 0.0274 0.6953 0.130 Uiso 1 1 calc R . .
C267 C 0.8637(8) -0.0147(5) 0.7468(5) 0.116(6) Uani 1 1 d . A .
C271 C 0.8119(8) 0.0087(5) 0.8274(4) 0.108(5) Uani 1 1 d . A .
C272 C 0.8619(7) 0.0136(4) 0.8142(4) 0.115(5) Uani 1 1 d . . .
H27B H 0.8842 0.0214 0.8234 0.138 Uiso 1 1 calc R A .
C273 C 0.8795(7) 0.0073(5) 0.7881(4) 0.114(5) Uani 1 1 d . A .
H27C H 0.9126 0.0135 0.7784 0.137 Uiso 1 1 calc R . .
C274 C 0.8496(8) -0.0078(4) 0.7762(4) 0.108(5) Uani 1 1 d . . .
C275 C 0.7982(7) -0.0163(4) 0.7911(5) 0.118(5) Uani 1 1 d . A .
H27D H 0.7765 -0.0272 0.7838 0.141 Uiso 1 1 calc R . .
C276 C 0.7827(7) -0.0078(5) 0.8160(5) 0.120(5) Uani 1 1 d . . .
H27F H 0.7497 -0.0137 0.8260 0.144 Uiso 1 1 calc R A .
C311 C 0.5069(5) 0.4534(5) 0.4541(4) 0.108(5) Uani 1 1 d . . .
C312 C 0.4893(5) 0.4601(5) 0.4246(4) 0.115(5) Uani 1 1 d . . .
H31B H 0.4786 0.4424 0.4193 0.137 Uiso 1 1 calc R . .
C313 C 0.4895(6) 0.4944(6) 0.4048(4) 0.125(6) Uani 1 1 d . . .
H31D H 0.4770 0.4993 0.3864 0.150 Uiso 1 1 calc R . .
C314 C 0.5069(6) 0.5215(5) 0.4107(5) 0.123(6) Uani 1 1 d . . .
H31E H 0.5084 0.5440 0.3963 0.148 Uiso 1 1 calc R . .
C315 C 0.5219(5) 0.5140(4) 0.4388(4) 0.100(5) Uani 1 1 d . . .
H31F H 0.5318 0.5320 0.4438 0.120 Uiso 1 1 calc R . .
C316 C 0.5231(5) 0.4807(4) 0.4601(4) 0.088(4) Uani 1 1 d . . .
C317 C 0.5434(5) 0.4764(5) 0.4885(4) 0.107(5) Uani 1 1 d . . .
H31G H 0.5570 0.4959 0.4900 0.129 Uiso 1 1 calc R . .
C318 C 0.5637(5) 0.4211(4) 0.5603(3) 0.080(4) Uani 1 1 d . . .
C321 C 0.8757(6) 0.5240(4) 0.5846(5) 0.097(5) Uani 1 1 d . . .
C322 C 0.9199(7) 0.5417(5) 0.5812(5) 0.136(7) Uani 1 1 d . . .
H32B H 0.9458 0.5432 0.5650 0.163 Uiso 1 1 calc R . .
C323 C 0.9258(8) 0.5570(6) 0.6015(7) 0.183(9) Uani 1 1 d . . .
H32C H 0.9546 0.5708 0.5979 0.220 Uiso 1 1 calc R . .
C324 C 0.8872(9) 0.5521(6) 0.6293(5) 0.192(10) Uani 1 1 d . . .
H32D H 0.8922 0.5604 0.6444 0.231 Uiso 1 1 calc R . .
C325 C 0.8433(7) 0.5345(6) 0.6313(5) 0.165(8) Uani 1 1 d . . .
H32F H 0.8169 0.5324 0.6473 0.198 Uiso 1 1 calc R . .
C326 C 0.8378(7) 0.5204(4) 0.6107(5) 0.111(5) Uani 1 1 d . . .
C327 C 0.7926(7) 0.5008(5) 0.6161(4) 0.124(6) Uani 1 1 d . . .
H32G H 0.7715 0.4965 0.6351 0.149 Uiso 1 1 calc R . .
C328 C 0.7126(6) 0.4587(4) 0.5898(4) 0.085(4) Uani 1 1 d . . .
C331 C 0.7290(9) 0.1261(5) 1.0081(6) 0.156(8) Uani 1 1 d . . .
C332 C 0.7572(9) 0.1131(6) 1.0330(5) 0.180(10) Uani 1 1 d . A .
H33B H 0.7919 0.1151 1.0288 0.216 Uiso 1 1 calc R . .
C333 C 0.7317(12) 0.0979(6) 1.0628(6) 0.199(10) Uani 1 1 d . . .
H33D H 0.7498 0.0901 1.0790 0.239 Uiso 1 1 calc R A .
C334 C 0.6783(12) 0.0933(6) 1.0705(5) 0.197(11) Uani 1 1 d . A .
H33E H 0.6627 0.0841 1.0914 0.236 Uiso 1 1 calc R . .
C335 C 0.6500(8) 0.1024(5) 1.0472(4) 0.175(9) Uani 1 1 d . . .
H33F H 0.6157 0.0977 1.0516 0.210 Uiso 1 1 calc R A .
C336 C 0.6764(10) 0.1197(4) 1.0156(4) 0.135(6) Uani 1 1 d . A .
C337 C 0.6428(6) 0.1304(4) 0.9917(4) 0.124(6) Uani 1 1 d . . .
H33G H 0.6091 0.1233 0.9981 0.148 Uiso 1 1 calc R A .
C338 C 0.6366(7) 0.1746(5) 0.9152(4) 0.112(5) Uani 1 1 d . A .
C341 C 0.3633(7) 0.0464(6) 0.8772(4) 0.115(6) Uani 1 1 d . . .
C342 C 0.3298(8) 0.0240(6) 0.8759(4) 0.135(7) Uani 1 1 d . . .
H34B H 0.3395 0.0020 0.8787 0.162 Uiso 1 1 calc R . .
C343 C 0.2837(9) 0.0308(7) 0.8709(4) 0.151(7) Uani 1 1 d . . .
H34C H 0.2615 0.0143 0.8705 0.182 Uiso 1 1 calc R . .
C344 C 0.2696(8) 0.0667(8) 0.8659(6) 0.175(9) Uani 1 1 d . . .
H34D H 0.2382 0.0736 0.8618 0.210 Uiso 1 1 calc R . .
C345 C 0.3023(10) 0.0878(6) 0.8673(5) 0.189(10) Uani 1 1 d . . .
H34E H 0.2938 0.1100 0.8645 0.227 Uiso 1 1 calc R . .
C346 C 0.3496(8) 0.0788(7) 0.8730(4) 0.137(7) Uani 1 1 d . . .
C347 C 0.3840(9) 0.1059(5) 0.8730(4) 0.133(7) Uani 1 1 d . . .
H34F H 0.3722 0.1277 0.8679 0.159 Uiso 1 1 calc R . .
C348 C 0.4987(8) 0.1282(6) 0.8845(4) 0.113(5) Uani 1 1 d . A .
C351 C 0.5922(5) 0.4220(3) 0.5839(3) 0.088(4) Uani 1 1 d . . .
C352 C 0.6371(5) 0.4403(3) 0.5766(4) 0.092(4) Uani 1 1 d . . .
H35B H 0.6496 0.4538 0.5558 0.110 Uiso 1 1 calc R . .
C353 C 0.6645(6) 0.4394(4) 0.5994(4) 0.094(4) Uani 1 1 d . . .
C354 C 0.6450(5) 0.4192(3) 0.6308(3) 0.102(5) Uani 1 1 d . . .
H35C H 0.6624 0.4184 0.6465 0.123 Uiso 1 1 calc R . .
C355 C 0.6000(6) 0.4007(4) 0.6381(4) 0.101(5) Uani 1 1 d . . .
C356 C 0.5724(5) 0.4014(4) 0.6147(4) 0.101(5) Uani 1 1 d . . .
H35A H 0.5422 0.3885 0.6199 0.121 Uiso 1 1 calc R . .
C357 C 0.5914(7) 0.3803(5) 0.6942(5) 0.119(7) Uani 1 1 d . . .
C361 C 0.5984(7) 0.1802(5) 0.8954(4) 0.109(5) Uani 1 1 d . . .
C362 C 0.5655(7) 0.1547(5) 0.8996(4) 0.114(5) Uani 1 1 d . A .
H36B H 0.5664 0.1336 0.9158 0.137 Uiso 1 1 calc R . .
C363 C 0.5294(7) 0.1584(5) 0.8805(4) 0.114(5) Uani 1 1 d . . .
C364 C 0.5281(6) 0.1901(5) 0.8566(3) 0.114(5) Uani 1 1 d . A .
H36C H 0.5044 0.1933 0.8438 0.136 Uiso 1 1 calc R . .
C365 C 0.5610(8) 0.2164(5) 0.8518(4) 0.120(6) Uani 1 1 d . . .
C366 C 0.5961(7) 0.2114(4) 0.8724(4) 0.129(6) Uani 1 1 d . A .
H36D H 0.6176 0.2297 0.8700 0.154 Uiso 1 1 calc R . .
C367 C 0.5265(8) 0.2615(4) 0.8105(4) 0.116(6) Uani 1 1 d . . .
C371 C 0.5709(6) 0.3509(4) 0.7266(4) 0.105(5) Uani 1 1 d . . .
C372 C 0.5985(7) 0.3452(5) 0.7513(5) 0.138(6) Uani 1 1 d . A .
H37B H 0.6255 0.3598 0.7493 0.165 Uiso 1 1 calc R . .
C373 C 0.5822(7) 0.3164(4) 0.7785(4) 0.126(6) Uani 1 1 d . . .
H37C H 0.5993 0.3114 0.7951 0.151 Uiso 1 1 calc R A .
C374 C 0.5426(8) 0.2955(4) 0.7815(4) 0.115(5) Uani 1 1 d . A .
C375 C 0.5135(6) 0.3019(4) 0.7588(4) 0.133(6) Uani 1 1 d . . .
H37A H 0.4851 0.2881 0.7618 0.159 Uiso 1 1 calc R A .
C376 C 0.5289(7) 0.3305(4) 0.7307(4) 0.126(6) Uani 1 1 d . A .
H37F H 0.5104 0.3356 0.7148 0.151 Uiso 1 1 calc R . .
C411 C 1.0909(7) 0.2728(6) 0.7738(4) 0.133(8) Uani 1 1 d D . .
C412 C 1.1065(7) 0.2839(4) 0.7951(5) 0.187(11) Uani 1 1 d D . .
H41B H 1.0976 0.3050 0.7956 0.224 Uiso 1 1 calc R . .
C413 C 1.1362(11) 0.2634(7) 0.8163(6) 0.240(13) Uani 1 1 d D . .
H41C H 1.1475 0.2710 0.8304 0.288 Uiso 1 1 calc R . .
C414 C 1.1481(12) 0.2315(7) 0.8155(7) 0.248(15) Uani 1 1 d D . .
H41F H 1.1669 0.2175 0.8294 0.297 Uiso 1 1 calc R . .
C415 C 1.1319(10) 0.2206(6) 0.7940(6) 0.206(11) Uani 1 1 d D . .
H41G H 1.1410 0.1997 0.7930 0.247 Uiso 1 1 calc R . .
C416 C 1.1025(8) 0.2409(6) 0.7741(4) 0.146(8) Uani 1 1 d D . .
C417 C 1.0881(6) 0.2294(4) 0.7529(5) 0.122(6) Uani 1 1 d . . .
H41H H 1.0954 0.2070 0.7556 0.146 Uiso 1 1 calc R . .
C418 C 1.0340(5) 0.2428(5) 0.6897(3) 0.092(4) Uani 1 1 d . . .
C421 C 1.1656(6) 0.0411(5) 0.6821(4) 0.118(6) Uani 1 1 d D . .
C422 C 1.1875(7) 0.0102(5) 0.6904(4) 0.146(7) Uani 1 1 d D . .
H42B H 1.2014 0.0023 0.6750 0.175 Uiso 1 1 calc R . .
C423 C 1.1890(8) -0.0098(5) 0.7223(6) 0.187(10) Uani 1 1 d D . .
H42C H 1.2035 -0.0308 0.7277 0.225 Uiso 1 1 calc R . .
C424 C 1.1689(8) 0.0020(5) 0.7450(4) 0.158(8) Uani 1 1 d D . .
H42D H 1.1711 -0.0106 0.7657 0.190 Uiso 1 1 calc R . .
C425 C 1.1458(6) 0.0323(5) 0.7372(4) 0.140(6) Uani 1 1 d D . .
H42E H 1.1312 0.0400 0.7526 0.168 Uiso 1 1 calc R . .
C426 C 1.1442(6) 0.0517(4) 0.7055(5) 0.110(5) Uani 1 1 d D . .
C427 C 1.1180(5) 0.0836(3) 0.6999(3) 0.105(5) Uani 1 1 d . . .
H42F H 1.1056 0.0896 0.7168 0.126 Uiso 1 1 calc R . .
C428 C 1.0685(5) 0.1494(4) 0.6474(3) 0.098(4) Uani 1 1 d . . .
C431 C 0.4128(5) 0.4019(4) 0.5622(4) 0.100(5) Uani 1 1 d . . .
C432 C 0.3810(6) 0.4295(4) 0.5615(4) 0.108(5) Uani 1 1 d . . .
H43B H 0.3814 0.4483 0.5430 0.130 Uiso 1 1 calc R . .
C433 C 0.3500(6) 0.4278(4) 0.5883(5) 0.130(6) Uani 1 1 d . . .
H43C H 0.3307 0.4463 0.5873 0.155 Uiso 1 1 calc R . .
C434 C 0.3457(6) 0.4013(5) 0.6158(4) 0.131(6) Uani 1 1 d . . .
H43D H 0.3234 0.4011 0.6332 0.157 Uiso 1 1 calc R . .
C435 C 0.3755(7) 0.3740(4) 0.6177(4) 0.140(7) Uani 1 1 d . . .
H43E H 0.3735 0.3552 0.6364 0.168 Uiso 1 1 calc R . .
C436 C 0.4085(6) 0.3753(4) 0.5909(5) 0.119(6) Uani 1 1 d . . .
C437 C 0.4370(5) 0.3444(4) 0.5957(4) 0.120(5) Uani 1 1 d . . .
H43F H 0.4301 0.3265 0.6152 0.144 Uiso 1 1 calc R . .
C438 C 0.5332(5) 0.3058(4) 0.5680(4) 0.113(5) Uani 1 1 d . . .
C441 C 0.3619(5) 0.0892(6) 0.6820(4) 0.103(5) Uani 1 1 d . . .
C442 C 0.3249(7) 0.0641(5) 0.6991(4) 0.129(6) Uani 1 1 d . . .
H44B H 0.3315 0.0411 0.7058 0.154 Uiso 1 1 calc R . .
C443 C 0.2774(8) 0.0739(7) 0.7062(4) 0.144(7) Uani 1 1 d . . .
H44C H 0.2517 0.0570 0.7167 0.173 Uiso 1 1 calc R . .
C444 C 0.2672(7) 0.1068(7) 0.6984(5) 0.152(8) Uani 1 1 d . . .
H44D H 0.2352 0.1129 0.7037 0.182 Uiso 1 1 calc R . .
C445 C 0.3047(7) 0.1308(5) 0.6826(4) 0.135(6) Uani 1 1 d . . .
H44E H 0.2986 0.1539 0.6768 0.162 Uiso 1 1 calc R . .
C446 C 0.3519(6) 0.1219(5) 0.6748(3) 0.093(4) Uani 1 1 d . . .
C447 C 0.3867(6) 0.1485(5) 0.6582(4) 0.116(5) Uani 1 1 d . . .
H44F H 0.3754 0.1704 0.6543 0.139 Uiso 1 1 calc R . .
C448 C 0.5099(4) 0.1768(4) 0.6201(3) 0.093(4) Uani 1 1 d . . .
C451 C 1.0228(6) 0.2225(4) 0.6704(3) 0.090(4) Uani 1 1 d . . .
C452 C 1.0516(5) 0.1969(4) 0.6669(3) 0.094(4) Uani 1 1 d . . .
H45B H 1.0797 0.1920 0.6761 0.113 Uiso 1 1 calc R . .
C453 C 1.0394(6) 0.1784(5) 0.6498(4) 0.103(5) Uani 1 1 d . . .
C454 C 0.9972(5) 0.1863(4) 0.6354(3) 0.098(4) Uani 1 1 d . . .
H45C H 0.9880 0.1738 0.6243 0.117 Uiso 1 1 calc R . .
C455 C 0.9693(5) 0.2134(4) 0.6382(3) 0.092(4) Uani 1 1 d . . .
C456 C 0.9803(5) 0.2308(4) 0.6557(4) 0.098(4) Uani 1 1 d . . .
H45E H 0.9604 0.2479 0.6581 0.117 Uiso 1 1 calc R . .
C457 C 0.9125(5) 0.2166(4) 0.6019(3) 0.106(5) Uani 1 1 d . . .
C461 C 0.5542(6) 0.2702(4) 0.5795(3) 0.098(5) Uani 1 1 d . . .
C462 C 0.5240(5) 0.2419(4) 0.5934(4) 0.105(5) Uani 1 1 d . . .
H46B H 0.4897 0.2440 0.5953 0.127 Uiso 1 1 calc R . .
C463 C 0.5412(5) 0.2098(4) 0.6050(3) 0.096(4) Uani 1 1 d . . .
C464 C 0.5941(6) 0.2080(4) 0.6041(3) 0.101(4) Uani 1 1 d . . .
H46C H 0.6071 0.1869 0.6128 0.121 Uiso 1 1 calc R . .
C465 C 0.6258(5) 0.2375(4) 0.5904(3) 0.095(4) Uani 1 1 d . . .
C466 C 0.6049(5) 0.2691(3) 0.5776(3) 0.097(5) Uani 1 1 d . . .
H46D H 0.6253 0.2893 0.5679 0.116 Uiso 1 1 calc R . .
C467 C 0.7135(5) 0.2539(3) 0.5731(3) 0.102(4) Uani 1 1 d . . .
C471 C 0.8597(5) 0.2267(4) 0.5958(4) 0.097(4) Uani 1 1 d . . .
C472 C 0.8527(5) 0.2409(4) 0.5647(4) 0.125(6) Uani 1 1 d . . .
H47B H 0.8794 0.2442 0.5485 0.150 Uiso 1 1 calc R . .
C473 C 0.8065(6) 0.2500(4) 0.5583(4) 0.133(6) Uani 1 1 d . . .
H47C H 0.8022 0.2607 0.5376 0.160 Uiso 1 1 calc R . .
C474 C 0.7657(5) 0.2433(4) 0.5824(4) 0.102(4) Uani 1 1 d . . .
C475 C 0.7723(5) 0.2287(3) 0.6137(4) 0.097(4) Uani 1 1 d . . .
H47D H 0.7453 0.2243 0.6300 0.116 Uiso 1 1 calc R . .
C476 C 0.8206(5) 0.2210(3) 0.6199(3) 0.096(4) Uani 1 1 d . . .
H47E H 0.8260 0.2120 0.6404 0.116 Uiso 1 1 calc R . .
C511 C 0.9201(7) -0.0610(6) 0.5557(4) 0.114(5) Uani 1 1 d . . .
C512 C 0.9120(8) -0.0977(6) 0.5610(4) 0.141(7) Uani 1 1 d . . .
H51B H 0.8803 -0.1087 0.5690 0.169 Uiso 1 1 calc R . .
C513 C 0.9506(10) -0.1151(5) 0.5541(4) 0.139(7) Uani 1 1 d . . .
H51C H 0.9458 -0.1381 0.5572 0.167 Uiso 1 1 calc R . .
C514 C 0.9981(7) -0.0980(7) 0.5423(4) 0.124(6) Uani 1 1 d . . .
H51D H 1.0251 -0.1104 0.5387 0.149 Uiso 1 1 calc R . .
C515 C 1.0058(7) -0.0647(5) 0.5360(4) 0.120(6) Uani 1 1 d . . .
H51E H 1.0375 -0.0543 0.5266 0.144 Uiso 1 1 calc R . .
C516 C 0.9676(7) -0.0444(5) 0.5432(4) 0.105(5) Uani 1 1 d . . .
C517 C 0.9794(5) -0.0095(4) 0.5382(3) 0.099(4) Uani 1 1 d . . .
H51F H 1.0129 -0.0020 0.5311 0.119 Uiso 1 1 calc R . .
C518 C 0.9411(5) 0.0669(4) 0.5386(3) 0.084(4) Uani 1 1 d . . .
C521 C 1.2237(6) 0.1575(4) 0.5976(4) 0.109(5) Uani 1 1 d . . .
C522 C 1.2702(7) 0.1611(4) 0.6062(5) 0.130(6) Uani 1 1 d . . .
H52B H 1.2748 0.1463 0.6258 0.156 Uiso 1 1 calc R . .
C523 C 1.3100(7) 0.1851(6) 0.5877(6) 0.174(9) Uani 1 1 d . . .
H52C H 1.3379 0.1882 0.5956 0.209 Uiso 1 1 calc R . .
C524 C 1.3047(8) 0.2046(6) 0.5559(6) 0.178(9) Uani 1 1 d . . .
H52E H 1.3311 0.2191 0.5420 0.213 Uiso 1 1 calc R . .
C525 C 1.2602(9) 0.2018(5) 0.5457(5) 0.154(7) Uani 1 1 d . . .
H52F H 1.2568 0.2154 0.5253 0.185 Uiso 1 1 calc R . .
C526 C 1.2196(6) 0.1783(5) 0.5660(5) 0.127(6) Uani 1 1 d . . .
C527 C 1.1762(5) 0.1777(4) 0.5531(4) 0.112(5) Uani 1 1 d . . .
H52G H 1.1736 0.1951 0.5342 0.135 Uiso 1 1 calc R . .
C528 C 1.0691(5) 0.1317(4) 0.5614(3) 0.095(4) Uani 1 1 d . . .
C531 C 0.7734(5) 0.5701(4) 0.5133(4) 0.103(5) Uani 1 1 d . . .
C532 C 0.7788(5) 0.6016(4) 0.5153(4) 0.111(5) Uani 1 1 d . . .
H53B H 0.7940 0.6035 0.5310 0.133 Uiso 1 1 calc R . .
C533 C 0.7622(7) 0.6305(4) 0.4945(6) 0.143(7) Uani 1 1 d . . .
H53C H 0.7664 0.6517 0.4960 0.172 Uiso 1 1 calc R . .
C534 C 0.7385(8) 0.6277(5) 0.4704(5) 0.145(7) Uani 1 1 d . . .
H53D H 0.7278 0.6470 0.4558 0.174 Uiso 1 1 calc R . .
C535 C 0.7326(5) 0.5983(5) 0.4697(4) 0.124(6) Uani 1 1 d . . .
H53E H 0.7164 0.5971 0.4541 0.149 Uiso 1 1 calc R . .
C536 C 0.7482(5) 0.5660(4) 0.4904(4) 0.096(4) Uani 1 1 d . . .
C537 C 0.7412(4) 0.5352(4) 0.4867(3) 0.093(4) Uani 1 1 d . . .
H53F H 0.7208 0.5355 0.4726 0.112 Uiso 1 1 calc R . .
C538 C 0.7711(4) 0.4511(3) 0.5048(3) 0.081(4) Uani 1 1 d . . .
C541 C 0.4615(8) 0.3398(4) 0.4837(4) 0.120(6) Uani 1 1 d . . .
C542 C 0.4120(7) 0.3298(4) 0.4839(5) 0.131(6) Uani 1 1 d . . .
H54B H 0.3856 0.3313 0.4986 0.157 Uiso 1 1 calc R . .
C543 C 0.4052(10) 0.3180(6) 0.4615(8) 0.184(10) Uani 1 1 d . . .
H54C H 0.3732 0.3107 0.4613 0.221 Uiso 1 1 calc R . .
C544 C 0.4469(13) 0.3164(9) 0.4370(8) 0.266(17) Uani 1 1 d . . .
H54D H 0.4417 0.3092 0.4212 0.319 Uiso 1 1 calc R . .
C545 C 0.4930(10) 0.3261(7) 0.4394(7) 0.198(11) Uani 1 1 d . . .
H54F H 0.5202 0.3245 0.4253 0.238 Uiso 1 1 calc R . .
C546 C 0.5016(9) 0.3383(5) 0.4619(6) 0.146(7) Uani 1 1 d . . .
C547 C 0.5541(6) 0.3495(4) 0.4635(4) 0.132(6) Uani 1 1 d . . .
H54G H 0.5793 0.3454 0.4495 0.159 Uiso 1 1 calc R . .
C548 C 0.6323(5) 0.3829(3) 0.4919(3) 0.089(4) Uani 1 1 d . . .
C551 C 0.9636(6) 0.0987(4) 0.5352(3) 0.098(4) Uani 1 1 d . . .
C552 C 1.0064(5) 0.1026(4) 0.5482(3) 0.095(4) Uani 1 1 d . . .
H55C H 1.0219 0.0831 0.5588 0.114 Uiso 1 1 calc R . .
C553 C 1.0249(6) 0.1334(5) 0.5457(4) 0.108(5) Uani 1 1 d . . .
C554 C 1.0041(6) 0.1642(4) 0.5306(4) 0.110(5) Uani 1 1 d . . .
H55A H 1.0171 0.1853 0.5290 0.131 Uiso 1 1 calc R . .
C555 C 0.9615(6) 0.1609(5) 0.5177(4) 0.109(5) Uani 1 1 d . . .
C556 C 0.9412(6) 0.1295(5) 0.5211(3) 0.105(5) Uani 1 1 d . . .
H55F H 0.9117 0.1286 0.5138 0.126 Uiso 1 1 calc R . .
C557 C 0.9529(5) 0.2251(4) 0.4940(3) 0.108(5) Uani 1 1 d . . .
C561 C 0.7534(5) 0.4217(3) 0.4977(3) 0.087(4) Uani 1 1 d . . .
C562 C 0.7018(5) 0.4151(4) 0.4975(3) 0.089(4) Uani 1 1 d . . .
H56B H 0.6786 0.4298 0.5015 0.107 Uiso 1 1 calc R . .
C563 C 0.6855(6) 0.3874(4) 0.4914(3) 0.092(4) Uani 1 1 d . . .
C564 C 0.7217(6) 0.3646(4) 0.4867(3) 0.093(4) Uani 1 1 d . . .
H56C H 0.7118 0.3456 0.4829 0.112 Uiso 1 1 calc R . .
C565 C 0.7717(5) 0.3702(4) 0.4876(3) 0.087(4) Uani 1 1 d . . .
C566 C 0.7855(5) 0.3976(5) 0.4937(3) 0.100(5) Uani 1 1 d . . .
H56D H 0.8186 0.4004 0.4953 0.120 Uiso 1 1 calc R . .
C567 C 0.8031(5) 0.3260(4) 0.4721(3) 0.103(5) Uani 1 1 d . . .
C571 C 0.9141(6) 0.2503(5) 0.4853(3) 0.098(5) Uani 1 1 d . . .
C572 C 0.9263(5) 0.2818(5) 0.4837(4) 0.108(5) Uani 1 1 d . . .
H57B H 0.9581 0.2869 0.4861 0.129 Uiso 1 1 calc R . .
C573 C 0.8924(7) 0.3068(4) 0.4784(3) 0.112(5) Uani 1 1 d . . .
H57C H 0.9018 0.3284 0.4777 0.134 Uiso 1 1 calc R . .
C574 C 0.8446(7) 0.3008(5) 0.4740(3) 0.105(5) Uani 1 1 d . . .
C575 C 0.8346(6) 0.2684(6) 0.4734(4) 0.117(5) Uani 1 1 d . . .
H57D H 0.8040 0.2637 0.4691 0.140 Uiso 1 1 calc R . .
C576 C 0.8685(7) 0.2429(4) 0.4791(4) 0.117(5) Uani 1 1 d . . .
H57E H 0.8608 0.2216 0.4786 0.141 Uiso 1 1 calc R . .
C611 C 0.9063(4) 0.5213(3) 0.4765(3) 0.093(4) Uani 1 1 d . . .
C612 C 0.9158(5) 0.5477(3) 0.4466(4) 0.106(5) Uani 1 1 d . . .
H61B H 0.8921 0.5637 0.4410 0.127 Uiso 1 1 calc R . .
C613 C 0.9596(7) 0.5510(4) 0.4248(4) 0.121(6) Uani 1 1 d . . .
H61C H 0.9647 0.5696 0.4058 0.145 Uiso 1 1 calc R . .
C614 C 0.9967(6) 0.5260(5) 0.4312(4) 0.126(6) Uani 1 1 d . . .
H61D H 1.0253 0.5278 0.4166 0.151 Uiso 1 1 calc R . .
C615 C 0.9879(5) 0.4995(4) 0.4600(4) 0.111(5) Uani 1 1 d . . .
H61E H 1.0119 0.4835 0.4647 0.133 Uiso 1 1 calc R . .
C616 C 0.9442(5) 0.4948(4) 0.4831(4) 0.103(5) Uani 1 1 d . . .
C617 C 0.9377(4) 0.4662(3) 0.5117(3) 0.107(5) Uani 1 1 d . . .
H61F H 0.9631 0.4511 0.5143 0.129 Uiso 1 1 calc R . .
C618 C 0.8654(4) 0.4197(3) 0.5837(3) 0.092(4) Uani 1 1 d . . .
C621 C 1.1505(5) 0.3282(4) 0.6692(4) 0.101(4) Uani 1 1 d . . .
C622 C 1.2008(6) 0.3217(4) 0.6717(4) 0.130(6) Uani 1 1 d . . .
H62B H 1.2077 0.3060 0.6904 0.156 Uiso 1 1 calc R . .
C623 C 1.2409(6) 0.3379(5) 0.6472(5) 0.137(6) Uani 1 1 d . . .
H62C H 1.2735 0.3347 0.6506 0.165 Uiso 1 1 calc R . .
C624 C 1.2315(7) 0.3590(5) 0.6172(5) 0.168(9) Uani 1 1 d . . .
H62D H 1.2575 0.3686 0.6005 0.202 Uiso 1 1 calc R . .
C625 C 1.1839(6) 0.3646(4) 0.6136(4) 0.138(7) Uani 1 1 d . . .
H62E H 1.1771 0.3777 0.5939 0.166 Uiso 1 1 calc R . .
C626 C 1.1440(5) 0.3511(4) 0.6392(4) 0.119(6) Uani 1 1 d . . .
C627 C 1.0917(5) 0.3578(4) 0.6333(3) 0.116(5) Uani 1 1 d . . .
H62F H 1.0891 0.3722 0.6131 0.140 Uiso 1 1 calc R . .
C628 C 0.9697(4) 0.3453(3) 0.6594(3) 0.088(4) Uani 1 1 d . . .
C631 C 0.4885(5) -0.0387(3) 0.9230(4) 0.107(5) Uani 1 1 d D . .
C632 C 0.4811(6) -0.0675(5) 0.9505(4) 0.133(7) Uani 1 1 d D . .
H63B H 0.4694 -0.0650 0.9693 0.160 Uiso 1 1 calc R . .
C633 C 0.4906(9) -0.0986(5) 0.9507(4) 0.177(10) Uani 1 1 d D . .
H63C H 0.4828 -0.1178 0.9691 0.212 Uiso 1 1 calc R . .
C634 C 0.5123(9) -0.1023(4) 0.9230(5) 0.221(12) Uani 1 1 d D . .
H63D H 0.5220 -0.1236 0.9234 0.265 Uiso 1 1 calc R . .
C635 C 0.5195(9) -0.0737(6) 0.8945(4) 0.197(10) Uani 1 1 d D . .
H63E H 0.5309 -0.0761 0.8756 0.236 Uiso 1 1 calc R . .
C636 C 0.5088(7) -0.0416(5) 0.8955(4) 0.132(6) Uani 1 1 d D . .
C637 C 0.5201(6) -0.0112(5) 0.8636(5) 0.151(7) Uani 1 1 d . . .
H63F H 0.5351 -0.0157 0.8463 0.181 Uiso 1 1 calc R . .
C638 C 0.5193(5) 0.0742(4) 0.8223(3) 0.102(5) Uani 1 1 d . . .
C641 C 0.4746(8) 0.0169(11) 0.6551(6) 0.25(2) Uani 1 1 d . . .
C642 C 0.4660(10) -0.0044(6) 0.6431(8) 0.213(19) Uani 1 1 d . . .
H64B H 0.4634 0.0071 0.6223 0.256 Uiso 1 1 calc R . .
C643 C 0.4593(13) -0.0392(17) 0.6514(7) 0.33(4) Uani 1 1 d . . .
H64C H 0.4515 -0.0489 0.6378 0.396 Uiso 1 1 calc R . .
C644 C 0.4649(12) -0.0581(6) 0.6808(12) 0.29(2) Uani 1 1 d . . .
H64E H 0.4625 -0.0819 0.6875 0.354 Uiso 1 1 calc R . .
C645 C 0.4744(12) -0.0429(6) 0.7021(6) 0.235(13) Uani 1 1 d . . .
H64D H 0.4757 -0.0553 0.7230 0.282 Uiso 1 1 calc R . .
C646 C 0.4817(8) -0.0059(6) 0.6870(6) 0.156(8) Uani 1 1 d . . .
C647 C 0.4922(6) 0.0111(4) 0.7052(4) 0.138(6) Uani 1 1 d . . .
H64H H 0.4967 -0.0027 0.7252 0.165 Uiso 1 1 calc R . .
C648 C 0.5135(5) 0.0905(3) 0.7114(3) 0.096(4) Uani 1 1 d . . .
C651 C 0.8706(5) 0.3886(3) 0.6128(3) 0.088(4) Uani 1 1 d . . .
C652 C 0.9185(5) 0.3820(3) 0.6214(3) 0.097(5) Uani 1 1 d . . .
H65B H 0.9464 0.3963 0.6093 0.116 Uiso 1 1 calc R . .
C653 C 0.9224(5) 0.3534(3) 0.6486(3) 0.090(4) Uani 1 1 d . . .
C654 C 0.8800(5) 0.3329(3) 0.6637(3) 0.092(4) Uani 1 1 d . . .
H65D H 0.8826 0.3129 0.6808 0.110 Uiso 1 1 calc R . .
C655 C 0.8326(5) 0.3395(4) 0.6554(3) 0.098(5) Uani 1 1 d . . .
C656 C 0.8280(5) 0.3685(3) 0.6294(3) 0.090(4) Uani 1 1 d . . .
H65E H 0.7972 0.3742 0.6236 0.108 Uiso 1 1 calc R . .
C657 C 0.7430(5) 0.3196(4) 0.6762(3) 0.099(4) Uani 1 1 d . . .
C661 C 0.5300(5) 0.0954(4) 0.7888(3) 0.092(4) Uani 1 1 d . . .
C662 C 0.5160(5) 0.0839(4) 0.7671(4) 0.103(5) Uani 1 1 d . . .
H66B H 0.4975 0.0630 0.7742 0.123 Uiso 1 1 calc R . .
C663 C 0.5288(5) 0.1026(4) 0.7345(3) 0.088(4) Uani 1 1 d . . .
C664 C 0.5543(5) 0.1328(4) 0.7247(4) 0.097(5) Uani 1 1 d . . .
H66C H 0.5629 0.1454 0.7033 0.117 Uiso 1 1 calc R . .
C665 C 0.5690(5) 0.1467(3) 0.7460(4) 0.088(4) Uani 1 1 d . . .
C666 C 0.5558(5) 0.1262(4) 0.7784(3) 0.100(5) Uani 1 1 d . . .
H66D H 0.5652 0.1342 0.7928 0.120 Uiso 1 1 calc R . .
C667 C 0.6008(5) 0.2011(3) 0.7465(3) 0.095(4) Uani 1 1 d . . .
C671 C 0.7092(5) 0.2873(4) 0.6945(3) 0.092(4) Uani 1 1 d . . .
C672 C 0.6642(6) 0.2901(4) 0.7119(4) 0.115(5) Uani 1 1 d . . .
H67B H 0.6567 0.3114 0.7125 0.138 Uiso 1 1 calc R . .
C673 C 0.6312(6) 0.2636(5) 0.7276(4) 0.129(6) Uani 1 1 d . . .
H67C H 0.6017 0.2665 0.7392 0.155 Uiso 1 1 calc R . .
C674 C 0.6408(6) 0.2315(4) 0.7267(3) 0.099(4) Uani 1 1 d . . .
C675 C 0.6853(5) 0.2277(4) 0.7085(3) 0.087(4) Uani 1 1 d . . .
H67D H 0.6914 0.2068 0.7068 0.105 Uiso 1 1 calc R . .
C676 C 0.7189(5) 0.2547(4) 0.6938(3) 0.087(4) Uani 1 1 d . . .
H67E H 0.7492 0.2517 0.6829 0.104 Uiso 1 1 calc R . .
N02 N 0.3313(4) 0.8340(3) 0.3340(3) 0.104(3) Uiso 1 1 d . . .
O06 O 0.3552(3) 0.8083(2) 0.3337(2) 0.106(3) Uiso 1 1 d . . .
O05 O 0.3317(3) 0.8601(2) 0.3088(2) 0.109(3) Uiso 1 1 d . . .
O04 O 0.3097(3) 0.8349(2) 0.3591(2) 0.105(3) Uiso 1 1 d . . .
N01 N 0.1476(4) 0.7631(3) 0.3096(3) 0.105(4) Uiso 1 1 d . . .
O03 O 0.1265(3) 0.7914(2) 0.3016(2) 0.107(3) Uiso 1 1 d . . .
O02 O 0.1717(3) 0.7531(2) 0.2899(2) 0.107(3) Uiso 1 1 d . . .
O01 O 0.1390(3) 0.7439(2) 0.3385(2) 0.099(3) Uiso 1 1 d . . .
O701 O 0.6153(3) 0.5129(2) 0.5207(2) 0.105(3) Uiso 1 1 d . . .
C701 C 0.6117(5) 0.5423(4) 0.5203(3) 0.089(4) Uiso 1 1 d . . .
N701 N 0.6289(4) 0.5549(3) 0.5379(3) 0.101(3) Uiso 1 1 d . . .
C702 C 0.6560(6) 0.5307(4) 0.5635(4) 0.129(5) Uiso 1 1 d . . .
C703 C 0.6255(6) 0.5906(4) 0.5356(4) 0.127(5) Uiso 1 1 d . . .
O702 O 0.7021(12) 0.0020(8) 0.7474(8) 0.208(12) Uiso 0.50 1 d P . .
N702 N 0.6928(13) -0.0106(8) 0.7048(8) 0.166(11) Uiso 0.50 1 d P . .
C704 C 0.7220(17) -0.0076(11) 0.7249(11) 0.173(15) Uiso 0.50 1 d P . .
C705 C 0.7284(15) -0.0230(11) 0.6809(10) 0.173(15) Uiso 0.50 1 d P . .
C706 C 0.6374(15) -0.0002(10) 0.7104(9) 0.164(14) Uiso 0.50 1 d P . .
O703 O 0.2983(8) -0.0112(5) 0.6241(6) 0.308(10) Uiso 1 1 d D . .
N703 N 0.3097(6) 0.0394(4) 0.6276(4) 0.174(6) Uiso 1 1 d D . .
C707 C 0.2800(7) 0.0139(5) 0.6249(7) 0.227(11) Uiso 1 1 d D . .
C708 C 0.2919(7) 0.0741(4) 0.6250(5) 0.183(8) Uiso 1 1 d D . .
C709 C 0.3644(7) 0.0350(6) 0.6316(6) 0.221(10) Uiso 1 1 d D . .
O704 O 0.8854(4) 0.3619(3) 0.5120(3) 0.150(4) Uiso 1 1 d . . .
N704 N 0.8756(8) 0.3302(5) 0.5647(5) 0.183(6) Uiso 1 1 d . . .
C710 C 0.9050(9) 0.3448(6) 0.5362(6) 0.183(8) Uiso 1 1 d . . .
C711 C 0.8245(9) 0.3399(6) 0.5654(5) 0.192(8) Uiso 1 1 d . . .
C712 C 0.9092(9) 0.3139(6) 0.5894(6) 0.195(9) Uiso 1 1 d . . .
O705 O 0.6083(4) 0.0542(3) 0.9878(3) 0.129(3) Uiso 1 1 d . . .
N705 N 0.6660(6) 0.0364(3) 1.0182(3) 0.130(4) Uiso 1 1 d . . .
C713 C 0.6191(7) 0.0392(4) 1.0155(4) 0.131(5) Uiso 1 1 d . . .
C714 C 0.6791(7) 0.0171(5) 1.0502(4) 0.150(6) Uiso 1 1 d . . .
C715 C 0.7108(7) 0.0498(5) 0.9913(5) 0.158(7) Uiso 1 1 d . . .
O706 O 0.9859(4) 0.3961(3) 0.5457(2) 0.123(3) Uiso 1 1 d . . .
N706 N 1.0663(6) 0.3840(4) 0.5347(4) 0.149(5) Uiso 1 1 d . . .
C716 C 1.0232(7) 0.3793(5) 0.5565(4) 0.144(6) Uiso 1 1 d . . .
C717 C 1.0724(7) 0.4077(5) 0.5006(4) 0.146(6) Uiso 1 1 d . . .
C718 C 1.1101(7) 0.3637(5) 0.5459(4) 0.154(6) Uiso 1 1 d . . .
O707 O 0.6650(5) 0.0106(3) 0.8313(3) 0.166(4) Uiso 1 1 d . . .
N707 N 0.6610(7) 0.0610(6) 0.7902(5) 0.199(7) Uiso 1 1 d . . .
C719 C 0.6575(9) 0.0264(7) 0.8002(7) 0.203(9) Uiso 1 1 d . . .
C721 C 0.6519(9) 0.0651(6) 0.7526(6) 0.209(9) Uiso 1 1 d . . .
C720 C 0.6597(9) 0.0786(6) 0.8089(6) 0.200(9) Uiso 1 1 d . . .
O708 O 1.0749(4) 0.0452(2) 0.5296(2) 0.116(3) Uiso 1 1 d . . .
N708 N 1.1458(5) 0.0757(3) 0.4993(3) 0.124(4) Uiso 1 1 d . . .
C722 C 1.1156(6) 0.0481(4) 0.5092(4) 0.114(5) Uiso 1 1 d . . .
C723 C 1.1378(6) 0.1060(4) 0.5102(4) 0.139(6) Uiso 1 1 d . . .
C724 C 1.1928(7) 0.0793(4) 0.4754(4) 0.145(6) Uiso 1 1 d . . .
O709 O 0.4526(5) 0.2667(4) 0.6478(4) 0.188(5) Uiso 1 1 d . . .
N709 N 0.4778(10) 0.2243(6) 0.6824(6) 0.242(9) Uiso 1 1 d . . .
C725 C 0.4331(12) 0.2410(9) 0.6697(8) 0.250(12) Uiso 1 1 d . . .
C726 C 0.5370(9) 0.2349(6) 0.6745(5) 0.190(8) Uiso 1 1 d . . .
C727 C 0.4557(10) 0.1865(7) 0.7032(6) 0.219(10) Uiso 1 1 d . . .
O710 O 0.4016(6) 0.2332(4) 0.6049(3) 0.190(5) Uiso 1 1 d . . .
N710 N 0.3510(8) 0.2781(5) 0.5921(5) 0.197(7) Uiso 1 1 d . . .
C728 C 0.3664(11) 0.2490(8) 0.6160(7) 0.226(11) Uiso 1 1 d . . .
C729 C 0.3729(9) 0.2919(6) 0.5604(6) 0.193(9) Uiso 1 1 d . . .
C730 C 0.3150(13) 0.2965(9) 0.6072(8) 0.274(14) Uiso 1 1 d . . .
N711 N 0.6884(8) 0.1769(4) 0.8226(5) 0.113(7) Uiso 0.50 1 d PD . .
O711 O 0.7020(9) 0.2329(5) 0.8081(6) 0.161(9) Uiso 0.50 1 d PD . .
C731 C 0.6990(11) 0.2063(6) 0.8283(5) 0.115(10) Uiso 0.50 1 d PD . .
C732 C 0.6821(13) 0.1410(5) 0.8487(6) 0.144(12) Uiso 0.50 1 d PD . .
C733 C 0.6879(14) 0.1770(8) 0.7900(5) 0.161(14) Uiso 0.50 1 d PD . .
O712 O 0.9714(6) 0.0524(4) 0.7346(4) 0.212(6) Uiso 1 1 d D . .
N712 N 0.9464(7) 0.1052(4) 0.7142(4) 0.207(7) Uiso 1 1 d D . .
C734 C 0.9687(11) 0.0791(5) 0.7382(5) 0.247(12) Uiso 1 1 d D . .
C735 C 0.9408(10) 0.1396(5) 0.7195(6) 0.244(12) Uiso 1 1 d D . .
C736 C 0.9454(8) 0.1024(5) 0.6839(4) 0.178(8) Uiso 1 1 d D . .
O714 O 0.7216(8) 0.3657(6) 0.7419(6) 0.153(8) Uiso 0.50 1 d PD . .
N714 N 0.7724(10) 0.3225(6) 0.7483(11) 0.252(19) Uiso 0.50 1 d PD . .
C740 C 0.7256(10) 0.3358(7) 0.7503(11) 0.191(17) Uiso 0.50 1 d PD . .
C741 C 0.7792(9) 0.2840(6) 0.7585(6) 0.103(9) Uiso 0.50 1 d PD . .
C742 C 0.8222(12) 0.3452(9) 0.7377(15) 0.28(3) Uiso 0.50 1 d PD . .
O720 O 0.8219(9) 0.1422(6) 0.5655(5) 0.160(9) Uiso 0.50 1 d PD . .
N720 N 0.8665(8) 0.1152(5) 0.6006(5) 0.122(8) Uiso 0.50 1 d PD . .
C758 C 0.8463(12) 0.1179(8) 0.5741(6) 0.150(13) Uiso 0.50 1 d PD . .
C759 C 0.9002(11) 0.0873(7) 0.6159(7) 0.134(11) Uiso 0.50 1 d PD . .
C760 C 0.8542(12) 0.1408(7) 0.6168(7) 0.140(12) Uiso 0.50 1 d PD . .
N725 N 0.6493(8) 0.3302(5) 0.6003(5) 0.193(7) Uiso 1 1 d . . .
O725 O 0.5806(7) 0.3109(5) 0.6323(5) 0.238(7) Uiso 1 1 d . . .
C773 C 0.5956(12) 0.3326(8) 0.6074(8) 0.233(12) Uiso 1 1 d . . .
C774 C 0.6756(9) 0.3574(6) 0.5723(6) 0.200(9) Uiso 1 1 d . . .
C775 C 0.6722(13) 0.3041(9) 0.6269(9) 0.289(15) Uiso 1 1 d . . .
N722 N 0.9189(15) 0.1238(10) 0.8279(10) 0.214(15) Uiso 0.50 1 d P . .
O722 O 0.9238(13) 0.0945(9) 0.7934(9) 0.215(14) Uiso 0.50 1 d P . .
C764 C 0.9242(15) 0.0877(10) 0.8154(11) 0.152(15) Uiso 0.50 1 d P . .
C765 C 0.8641(10) 0.1146(7) 0.8569(6) 0.101(8) Uiso 0.50 1 d P . .
C766 C 0.9651(16) 0.1521(11) 0.8014(10) 0.184(16) Uiso 0.50 1 d P . .
O732 O 0.1460(11) 0.5696(9) 0.3350(9) 0.255(15) Uiso 0.50 1 d PD . .
N732 N 0.0659(10) 0.5695(8) 0.3304(7) 0.193(13) Uiso 0.50 1 d PD . .
C796 C 0.0127(10) 0.5570(9) 0.3428(8) 0.164(14) Uiso 0.50 1 d PD . .
C795 C 0.0758(14) 0.6014(10) 0.3004(9) 0.22(2) Uiso 0.50 1 d PD . .
C794 C 0.1057(12) 0.5536(11) 0.3460(10) 0.24(2) Uiso 0.50 1 d PD . .
C746 C 0.3959(15) 0.0487(7) 0.7545(6) 0.309(12) Uiso 1 1 d DU . .
N716 N 0.3898(10) 0.0745(5) 0.7667(5) 0.272(9) Uiso 1 1 d DU . .
O716 O 0.3993(12) 0.0200(6) 0.7734(7) 0.399(13) Uiso 1 1 d DU . .
C748 C 0.3833(15) 0.0645(8) 0.8028(5) 0.333(14) Uiso 1 1 d DU . .
C747 C 0.3936(10) 0.1127(5) 0.7473(5) 0.227(10) Uiso 1 1 d DU . .
N717 N 0.4494(6) 0.1444(5) 0.9631(4) 0.221(7) Uiso 1 1 d DU . .
O717 O 0.5242(5) 0.1382(3) 0.9736(3) 0.159(4) Uiso 1 1 d DU . .
C749 C 0.4911(7) 0.1245(5) 0.9685(5) 0.199(8) Uiso 1 1 d DU . .
C750 C 0.4018(7) 0.1290(6) 0.9578(6) 0.236(10) Uiso 1 1 d DU . .
C751 C 0.4628(11) 0.1831(5) 0.9392(8) 0.316(13) Uiso 1 1 d DU . .
O718 O -0.0449(5) 1.0346(3) 0.3826(3) 0.163(4) Uiso 1 1 d DU . .
N718 N 0.0109(7) 1.0782(4) 0.3613(4) 0.215(7) Uiso 1 1 d DU . .
C752 C -0.0119(8) 1.0497(6) 0.3868(5) 0.216(9) Uiso 1 1 d DU . .
C753 C 0.0569(8) 1.0980(6) 0.3633(6) 0.234(10) Uiso 1 1 d DU . .
C754 C 0.0137(12) 1.0779(8) 0.3275(5) 0.314(13) Uiso 1 1 d DU . .
O719 O 0.6898(5) 0.4912(3) 0.4469(3) 0.138(4) Uiso 1 1 d U . .
N719 N 0.6692(9) 0.4688(5) 0.4173(5) 0.209(7) Uiso 1 1 d U . .
C755 C 0.6605(10) 0.4768(6) 0.4415(6) 0.189(8) Uiso 1 1 d U . .
C756 C 0.6258(11) 0.4508(8) 0.4082(7) 0.249(11) Uiso 1 1 d U . .
C757 C 0.7260(16) 0.4613(10) 0.4126(9) 0.329(14) Uiso 1 1 d U . .
O723 O 0.6921(9) 0.1157(7) 0.5359(6) 0.173(9) Uiso 0.50 1 d PDU . .
N723 N 0.7006(17) 0.1647(8) 0.5448(8) 0.279(15) Uiso 0.50 1 d PDU . .
C767 C 0.6747(14) 0.1406(10) 0.5384(12) 0.278(16) Uiso 0.50 1 d PDU . .
C768 C 0.7245(15) 0.1586(10) 0.5733(8) 0.183(14) Uiso 0.50 1 d PDU . .
C769 C 0.718(2) 0.2018(10) 0.5192(11) 0.29(2) Uiso 0.50 1 d PDU . .
O727 O 0.3217(11) 0.2062(8) 0.6910(7) 0.205(11) Uiso 0.50 1 d PDU . .
N727 N 0.2743(16) 0.2239(11) 0.7232(9) 0.248(14) Uiso 0.50 1 d PDU . .
C779 C 0.308(2) 0.2314(9) 0.6962(10) 0.258(16) Uiso 0.50 1 d PDU . .
C780 C 0.244(2) 0.2402(13) 0.7402(12) 0.29(2) Uiso 0.50 1 d PDU . .
C781 C 0.259(2) 0.1789(9) 0.7414(12) 0.270(17) Uiso 0.50 1 d PDU . .
N730 N 0.1900(17) 0.2175(10) 0.6532(9) 0.281(16) Uiso 0.50 1 d PDU . .
O730 O 0.1562(18) 0.2652(11) 0.6288(10) 0.329(17) Uiso 0.50 1 d PDU . .
C788 C 0.181(2) 0.2423(12) 0.6249(8) 0.291(17) Uiso 0.50 1 d PDU . .
C789 C 0.192(2) 0.1796(10) 0.6591(12) 0.264(19) Uiso 0.50 1 d PDU . .
C790 C 0.183(2) 0.2255(13) 0.6832(10) 0.282(18) Uiso 0.50 1 d PDU . .
N731 N 0.4218(9) 0.1926(6) 0.7793(7) 0.170(10) Uiso 0.50 1 d PDU . .
O731 O 0.4090(14) 0.2444(7) 0.7481(9) 0.278(14) Uiso 0.50 1 d PDU . .
C791 C 0.4415(11) 0.2257(7) 0.7573(9) 0.191(12) Uiso 0.50 1 d PDU . .
C792 C 0.4553(10) 0.1679(7) 0.7981(7) 0.139(11) Uiso 0.50 1 d PDU . .
C793 C 0.3676(9) 0.1800(9) 0.7838(9) 0.176(13) Uiso 0.50 1 d PDU . .
O1W O 0.231(3) 0.034(2) 0.801(2) 0.28(4) Uiso 0.25 1 d P . .
O2W O 0.034(2) -0.0898(15) 1.1149(14) 0.19(2) Uiso 0.25 1 d P . .
O3W O 0.696(2) 1.0457(15) 0.1569(14) 0.38(3) Uiso 0.50 1 d P . .
O4W O 0.5018(8) 0.1200(6) 0.4019(5) 0.111(8) Uiso 0.50 1 d P . .
O5W O 0.8349(6) 0.1612(4) 0.5061(4) 0.085(5) Uiso 0.50 1 d P . .
O6W O 0.3541(11) 0.7138(7) 0.5008(7) 0.198(11) Uiso 0.50 1 d P . .
O7W O 0.5040(5) 0.3351(4) 0.6609(3) 0.074(4) Uiso 0.50 1 d P . .
O8W O 0.5420(6) 0.0105(4) 0.7801(4) 0.090(5) Uiso 0.50 1 d P . .
O9W O 1.1184(7) 0.2073(5) 0.4898(5) 0.125(6) Uiso 0.50 1 d P . .
O10W O 0.6630(7) 0.2812(5) 0.8243(4) 0.113(6) Uiso 0.50 1 d P . .
O11W O 0.8467(7) 0.0448(5) 0.9258(5) 0.129(7) Uiso 0.50 1 d P . .
O12W O 0.6781(8) 0.3538(5) 0.4278(5) 0.133(7) Uiso 0.50 1 d P . .
O13W O 0.9001(8) 0.0611(5) 0.8684(5) 0.141(7) Uiso 0.50 1 d P . .
O14W O 0.8343(9) -0.0824(6) 0.7015(6) 0.161(8) Uiso 0.50 1 d P . .
O15W O 0.3822(15) 0.0532(11) 0.4788(10) 0.274(17) Uiso 0.50 1 d P . .
O16W O 0.4099(9) 0.3089(6) 0.7033(6) 0.162(9) Uiso 0.50 1 d P . .
O17W O 0.4011(9) 0.1942(6) 0.8657(6) 0.157(8) Uiso 0.50 1 d P . .
O18W O 0.5037(4) 0.1031(3) 0.4130(3) 0.114(4) Uiso 1 1 d . . .
O19W O 1.321(3) 0.264(2) 0.446(2) 0.28(3) Uiso 0.25 1 d P . .
O20W O 0.3955(15) 0.0074(11) 0.3721(10) 0.278(17) Uiso 0.50 1 d P . .
O21W O 0.5605(19) 0.5958(13) 0.3255(12) 0.175(19) Uiso 0.25 1 d P . .
O22W O 0.156(2) 1.1672(17) 0.3577(16) 0.23(3) Uiso 0.25 1 d P . .
O23W O 1.107(4) 0.345(3) 0.451(2) 0.33(4) Uiso 0.25 1 d P . .
O24W O 0.035(2) 0.7926(16) 0.1471(14) 0.34(3) Uiso 0.50 1 d P . .
O25W O 1.0759(6) 0.1525(4) 0.7287(4) 0.104(5) Uiso 0.50 1 d P . .
O26W O 0.7772(14) 0.1828(10) 0.4524(9) 0.262(16) Uiso 0.50 1 d P . .
O27W O -0.057(2) 1.1769(15) 0.4120(13) 0.19(2) Uiso 0.25 1 d P . .
O28W O 0.261(3) 0.1106(18) 0.9480(16) 0.24(3) Uiso 0.25 1 d P . .
O29W O 0.4160(16) 0.0942(12) 0.4506(11) 0.294(19) Uiso 0.50 1 d P . .
O30W O 0.2256(15) 0.5473(10) 0.2866(9) 0.267(16) Uiso 0.50 1 d P . .
O31W O 0.331(2) -0.0474(15) 0.7356(14) 0.38(3) Uiso 0.50 1 d P . .
O32W O 0.9382(15) 0.0067(11) 0.8802(10) 0.278(17) Uiso 0.50 1 d P . .
O33W O 1.0314(15) -0.0430(11) 0.7393(10) 0.282(17) Uiso 0.50 1 d P . .
O34W O 0.295(2) 0.3781(15) 0.4119(13) 0.37(3) Uiso 0.50 1 d P . .
O35W O 0.3561(16) 0.5646(11) 0.2523(11) 0.296(19) Uiso 0.50 1 d P . .
O36W O 0.8083(18) 0.6417(13) 0.2696(12) 0.32(2) Uiso 0.50 1 d P . .
O37W O 0.7584(8) 0.4139(5) 0.6693(5) 0.275(8) Uiso 1 1 d . . .
O38W O 0.7000(6) 0.4234(4) 0.7066(4) 0.227(7) Uiso 1 1 d . . .
O39W O 0.6757(6) 0.4765(4) 0.6630(4) 0.205(6) Uiso 1 1 d . . .
O40W O 0.0021(18) 0.2973(13) 0.5470(12) 0.168(18) Uiso 0.25 1 d P . .
O41W O 0.298(3) 0.6499(18) 0.1745(17) 0.24(3) Uiso 0.25 1 d P . .
O870 O 0.1578(10) 0.6901(7) 0.1872(7) 0.189(10) Uiso 0.50 1 d P . .
C870 C 0.1063(14) 0.6939(10) 0.1703(9) 0.155(13) Uiso 0.50 1 d P . .
C800 C 0.436(2) -0.0047(17) 0.5633(15) 0.12(2) Uiso 0.25 1 d P . .
O800 O 0.420(2) 0.0278(15) 0.5532(13) 0.178(19) Uiso 0.25 1 d P . .
C850 C 1.273(2) 0.2792(15) 0.4670(15) 0.24(2) Uiso 0.50 1 d P . .
O850 O 1.2817(15) 0.2886(10) 0.4942(10) 0.268(16) Uiso 0.50 1 d P . .
C854 C 1.175(2) -0.0800(16) 0.6692(14) 0.23(2) Uiso 0.50 1 d P . .
O854 O 1.1681(16) -0.0539(12) 0.6472(11) 0.279(18) Uiso 0.50 1 d P . .
C855 C 0.005(2) 0.7783(14) 0.1716(13) 0.093(16) Uiso 0.25 1 d P . .
O855 O 0.025(2) 0.7627(19) 0.1529(16) 0.21(2) Uiso 0.25 1 d P . .
C856 C 0.505(2) 0.7740(13) 0.4737(12) 0.196(18) Uiso 0.50 1 d P . .
O856 O 0.5425(18) 0.7899(12) 0.4557(11) 0.291(19) Uiso 0.50 1 d P . .
C852 C 0.3269(17) 0.1516(11) 0.4623(10) 0.182(16) Uiso 0.50 1 d P . .
O852 O 0.2779(16) 0.1701(11) 0.4592(10) 0.274(17) Uiso 0.50 1 d P . .
O861 O 0.8276(19) 0.5392(13) 0.3723(13) 0.33(2) Uiso 0.50 1 d P . .
C861 C 0.8307(14) 0.5180(10) 0.3476(10) 0.165(14) Uiso 0.50 1 d P . .
C890 C 0.0519(12) 0.2633(9) 0.5606(8) 0.132(11) Uiso 0.50 1 d P . .
O890 O 0.0712(11) 0.2324(8) 0.5592(7) 0.203(11) Uiso 0.50 1 d P . .
O862 O 0.5769(17) 1.0620(14) 0.1624(11) 0.31(2) Uiso 0.50 1 d P . .
C862 C 0.5842(17) 1.0337(13) 0.1583(11) 0.186(17) Uiso 0.50 1 d P . .
C860 C 0.9347(17) 0.4210(12) 0.4457(11) 0.195(17) Uiso 0.50 1 d P . .
O860 O 0.8914(15) 0.4465(11) 0.4339(10) 0.271(17) Uiso 0.50 1 d P . .

loop_
_atom_site_aniso_label
_atom_site_aniso_U_11
_atom_site_aniso_U_22
_atom_site_aniso_U_33
_atom_site_aniso_U_23
_atom_site_aniso_U_13
_atom_site_aniso_U_12
Ce1 0.0760(6) 0.0884(6) 0.1249(7) -0.0098(5) -0.0267(5) 0.0118(4)
Ce2 0.0798(6) 0.1055(7) 0.1068(7) -0.0326(5) -0.0222(5) 0.0107(5)
Ce3 0.0737(5) 0.0874(6) 0.1001(6) -0.0044(5) -0.0130(5) 0.0079(4)
Ce4 0.0917(6) 0.1263(7) 0.0781(6) -0.0062(5) -0.0020(5) 0.0029(5)
Ce5 0.0787(6) 0.1208(7) 0.1218(7) -0.0492(6) -0.0252(5) 0.0255(5)
Ce6 0.0775(6) 0.1031(6) 0.0905(6) -0.0144(5) -0.0169(4) 0.0059(4)
Ce7 0.1241(8) 0.1716(10) 0.0831(7) -0.0313(7) -0.0016(6) -0.0148(7)
Ce8 0.0854(6) 0.1364(8) 0.1328(8) -0.0703(6) -0.0280(5) 0.0293(5)
O11 0.093(9) 0.154(13) 0.108(10) -0.025(8) -0.015(7) 0.022(8)
N11 0.085(8) 0.113(10) 0.083(8) -0.020(8) 0.005(6) -0.022(8)
O12 0.080(6) 0.097(7) 0.078(6) -0.011(5) -0.005(5) 0.004(5)
O13 0.193(13) 0.218(15) 0.090(8) -0.034(10) -0.013(8) -0.056(11)
N12 0.092(9) 0.118(11) 0.097(9) -0.032(9) 0.007(7) -0.005(9)
N13 0.129(12) 0.190(17) 0.084(11) -0.047(11) 0.012(9) -0.025(11)
O14 0.111(8) 0.127(8) 0.085(7) -0.010(6) 0.006(6) -0.023(6)
N14 0.136(13) 0.142(14) 0.113(13) -0.040(11) -0.015(10) -0.012(10)
O15 0.084(7) 0.139(8) 0.082(7) -0.034(6) -0.040(6) 0.021(5)
N15 0.105(11) 0.127(10) 0.121(11) -0.065(9) -0.033(8) 0.034(8)
O16 0.093(7) 0.107(7) 0.082(7) -0.025(6) -0.003(6) 0.024(5)
N16 0.081(9) 0.154(11) 0.113(11) -0.061(9) -0.008(8) 0.035(8)
O17 0.080(7) 0.151(10) 0.192(12) -0.094(9) -0.039(8) 0.029(6)
N17 0.102(10) 0.142(12) 0.121(12) -0.063(10) -0.031(9) 0.067(9)
O18 0.092(7) 0.155(9) 0.131(8) -0.086(7) -0.022(6) 0.040(7)
N18 0.123(12) 0.184(14) 0.097(10) -0.078(11) -0.016(9) 0.058(10)
O19 0.190(11) 0.133(9) 0.070(7) -0.015(7) -0.011(7) -0.029(8)
N19 0.100(9) 0.120(11) 0.070(8) -0.019(8) -0.005(7) -0.011(8)
N20 0.094(9) 0.119(9) 0.116(10) -0.062(8) -0.036(8) 0.031(7)
O20 0.148(10) 0.166(11) 0.178(11) -0.102(9) -0.090(8) 0.092(9)
O21 0.093(7) 0.124(8) 0.081(7) -0.007(6) 0.004(6) 0.000(5)
N21 0.077(9) 0.127(10) 0.065(8) -0.012(7) -0.007(7) 0.008(7)
O22 0.081(7) 0.139(8) 0.067(6) -0.008(6) -0.013(5) 0.013(6)
N22 0.081(9) 0.127(10) 0.072(8) -0.008(7) 0.003(7) 0.001(7)
O23 0.27(2) 0.168(15) 0.108(11) -0.027(10) -0.031(12) 0.008(13)
N23 0.093(11) 0.186(15) 0.073(9) -0.017(9) -0.019(8) -0.024(11)
O24 0.098(9) 0.181(13) 0.085(8) -0.021(8) 0.002(6) 0.020(8)
N24 0.098(13) 0.172(15) 0.076(9) -0.031(9) -0.009(8) -0.012(11)
O25 0.093(8) 0.111(8) 0.129(9) -0.043(7) -0.025(6) 0.032(6)
N25 0.066(9) 0.134(11) 0.115(10) -0.053(8) -0.009(7) 0.035(8)
O26 0.094(7) 0.109(7) 0.101(7) -0.050(6) -0.023(5) 0.016(6)
N26 0.094(10) 0.126(10) 0.101(9) -0.070(8) -0.022(8) 0.033(8)
O27 0.145(10) 0.121(9) 0.155(11) -0.079(8) -0.037(8) 0.016(8)
N27 0.104(10) 0.108(10) 0.131(11) -0.070(9) -0.042(9) 0.019(8)
O28 0.071(6) 0.147(8) 0.098(8) -0.056(7) -0.022(6) 0.011(6)
N28 0.105(11) 0.116(11) 0.126(12) -0.038(9) -0.014(10) 0.019(9)
N29 0.093(11) 0.154(12) 0.099(10) -0.037(9) -0.009(8) 0.021(9)
O29 0.111(10) 0.232(14) 0.111(9) -0.075(9) -0.017(7) 0.036(9)
N30 0.096(10) 0.155(12) 0.101(11) -0.052(9) -0.006(8) 0.001(9)
O30 0.155(11) 0.142(11) 0.101(8) -0.034(8) 0.009(7) -0.006(9)
O31 0.103(7) 0.098(7) 0.110(7) -0.009(6) -0.028(6) 0.000(5)
N31 0.084(8) 0.090(9) 0.089(9) -0.012(7) -0.012(7) 0.027(6)
O32 0.079(6) 0.085(6) 0.117(8) -0.014(6) -0.019(5) -0.006(5)
N32 0.070(7) 0.081(8) 0.087(8) -0.004(7) -0.020(6) 0.004(6)
O33 0.090(7) 0.087(7) 0.116(8) -0.024(6) -0.005(6) 0.000(5)
N33 0.072(9) 0.084(8) 0.089(9) 0.001(7) -0.007(7) 0.002(7)
N34 0.091(10) 0.112(9) 0.082(9) -0.023(8) -0.026(8) 0.011(8)
O34 0.061(6) 0.107(7) 0.091(7) -0.021(5) -0.014(5) 0.006(5)
N35 0.111(10) 0.146(11) 0.058(8) -0.011(8) 0.017(8) -0.003(8)
O35 0.108(9) 0.242(14) 0.108(9) -0.065(9) 0.013(7) -0.022(8)
O36 0.095(8) 0.176(10) 0.080(7) -0.016(7) 0.004(6) -0.001(7)
N36 0.108(10) 0.154(12) 0.071(9) -0.013(8) -0.010(8) 0.002(8)
O37 0.111(9) 0.128(8) 0.089(7) -0.017(6) 0.001(6) -0.009(7)
N37 0.087(11) 0.113(11) 0.096(9) 0.000(8) 0.002(8) 0.006(9)
O38 0.111(8) 0.126(9) 0.081(7) 0.001(6) -0.017(6) 0.018(7)
N38 0.135(13) 0.105(11) 0.091(10) 0.007(8) -0.008(9) 0.007(10)
O39 0.141(10) 0.119(9) 0.095(8) -0.008(7) -0.006(7) -0.012(8)
N39 0.102(10) 0.115(10) 0.090(10) 0.010(9) -0.023(8) -0.011(7)
O40 0.113(9) 0.135(10) 0.140(10) 0.025(7) -0.002(8) -0.005(8)
N40 0.131(12) 0.120(11) 0.096(10) -0.001(9) -0.028(9) -0.001(9)
N41 0.108(9) 0.117(10) 0.072(9) -0.037(8) -0.031(7) 0.025(7)
O41 0.132(8) 0.133(8) 0.079(7) -0.013(6) -0.051(6) 0.006(6)
O42 0.086(6) 0.096(7) 0.092(7) -0.003(6) -0.017(5) 0.020(5)
N42 0.116(10) 0.105(10) 0.089(9) -0.032(8) -0.041(8) 0.037(7)
N43 0.086(8) 0.121(9) 0.099(9) -0.034(7) -0.026(6) 0.034(7)
O43 0.102(7) 0.117(8) 0.115(8) -0.020(7) -0.028(6) 0.032(6)
O44 0.099(7) 0.127(7) 0.114(7) -0.063(6) -0.043(5) 0.057(6)
N44 0.099(9) 0.133(10) 0.104(9) -0.049(8) -0.029(7) 0.034(8)
O45 0.061(5) 0.100(6) 0.122(7) 0.000(5) -0.010(5) 0.010(4)
N45 0.083(8) 0.077(7) 0.123(9) -0.010(6) -0.026(6) 0.026(6)
O46 0.079(6) 0.087(6) 0.153(9) 0.003(6) -0.014(6) 0.029(5)
N46 0.087(8) 0.095(9) 0.126(10) -0.010(7) -0.010(7) 0.008(7)
N47 0.092(8) 0.095(8) 0.085(8) -0.018(7) -0.030(6) 0.012(7)
O47 0.093(7) 0.109(7) 0.114(7) -0.008(6) -0.002(5) -0.006(5)
O48 0.092(6) 0.120(7) 0.083(6) -0.034(5) -0.021(5) 0.032(5)
N48 0.096(8) 0.071(7) 0.103(8) -0.014(6) -0.006(7) 0.031(6)
O49 0.093(7) 0.220(11) 0.126(8) -0.098(8) -0.036(6) 0.049(7)
N49 0.067(7) 0.121(9) 0.114(9) -0.044(7) -0.012(6) 0.024(6)
O50 0.085(6) 0.119(7) 0.128(8) 0.021(6) -0.016(6) 0.016(5)
N50 0.046(6) 0.099(8) 0.108(8) -0.004(6) -0.011(5) 0.004(5)
O51 0.092(6) 0.127(7) 0.115(7) -0.053(6) -0.040(5) 0.045(5)
O52 0.111(7) 0.136(8) 0.128(8) -0.050(7) -0.007(6) -0.002(6)
N51 0.069(7) 0.084(8) 0.120(9) -0.056(7) -0.030(6) 0.030(6)
N52 0.091(8) 0.090(8) 0.102(8) -0.049(7) -0.026(6) 0.026(7)
O53 0.103(7) 0.143(8) 0.116(8) -0.025(6) -0.010(6) 0.045(6)
N53 0.081(8) 0.111(9) 0.108(9) -0.029(7) -0.024(7) -0.003(6)
O54 0.071(6) 0.125(7) 0.108(7) -0.045(6) -0.035(5) 0.017(5)
N54 0.081(8) 0.103(8) 0.120(9) -0.035(7) -0.031(7) 0.009(6)
O55 0.106(7) 0.088(6) 0.108(7) -0.008(5) -0.018(5) -0.002(5)
N55 0.081(8) 0.069(7) 0.091(8) 0.003(6) -0.014(6) 0.015(6)
O56 0.050(5) 0.120(7) 0.119(7) -0.008(6) -0.017(5) 0.024(5)
N56 0.070(7) 0.064(7) 0.116(9) -0.001(7) -0.015(6) 0.013(6)
O57 0.098(7) 0.115(7) 0.133(8) -0.006(6) -0.012(6) 0.031(6)
N57 0.108(10) 0.127(10) 0.113(9) -0.041(8) -0.061(8) 0.010(8)
O58 0.065(5) 0.093(6) 0.116(7) -0.015(5) -0.013(5) 0.016(4)
N58 0.055(7) 0.112(9) 0.154(11) -0.050(8) -0.036(7) 0.012(6)
N59 0.096(8) 0.121(9) 0.140(10) -0.057(8) -0.044(7) 0.040(7)
O59 0.088(7) 0.118(8) 0.175(10) -0.032(7) -0.034(6) 0.032(6)
N60 0.095(8) 0.101(8) 0.123(9) -0.058(7) -0.038(7) 0.027(6)
O60 0.125(8) 0.141(8) 0.143(9) -0.058(7) -0.044(7) 0.038(7)
O61 0.061(5) 0.103(6) 0.110(7) -0.011(5) -0.015(5) 0.010(4)
N61 0.075(7) 0.092(8) 0.092(8) 0.004(7) -0.021(6) -0.002(6)
O62 0.071(6) 0.102(6) 0.101(6) 0.000(5) -0.023(5) 0.019(5)
N62 0.059(6) 0.093(8) 0.097(8) 0.003(7) -0.011(6) 0.007(5)
N63 0.067(7) 0.109(8) 0.087(8) -0.014(6) -0.009(6) 0.009(6)
O63 0.094(7) 0.116(7) 0.104(7) -0.001(6) -0.015(5) 0.008(5)
O64 0.066(5) 0.112(7) 0.092(6) -0.008(5) -0.016(5) 0.018(5)
N64 0.052(7) 0.135(9) 0.095(8) -0.004(7) -0.024(6) 0.017(6)
O65 0.102(7) 0.136(8) 0.090(7) -0.020(6) 0.002(5) -0.005(6)
N65 0.099(9) 0.137(10) 0.077(8) -0.039(8) 0.007(6) 0.020(7)
O66 0.102(7) 0.147(8) 0.054(5) -0.015(5) -0.002(5) 0.010(6)
N66 0.092(8) 0.129(9) 0.062(7) 0.005(7) 0.000(6) 0.011(7)
O67 0.093(8) 0.225(13) 0.151(10) -0.013(9) -0.027(7) 0.010(8)
N67 0.128(10) 0.091(8) 0.099(9) -0.021(7) -0.007(8) -0.009(7)
O68 0.086(6) 0.092(6) 0.094(6) -0.008(5) -0.003(5) 0.013(5)
N68 0.122(10) 0.121(9) 0.071(8) -0.024(7) -0.024(7) 0.001(7)
O69 0.076(6) 0.097(6) 0.150(9) -0.001(6) -0.010(6) 0.015(5)
N69 0.090(8) 0.092(7) 0.086(7) -0.010(6) -0.014(6) 0.026(6)
N70 0.083(7) 0.114(8) 0.071(7) -0.014(6) 0.000(6) -0.023(6)
O70 0.166(10) 0.148(9) 0.124(8) -0.060(7) 0.077(7) -0.051(8)
C111 0.086(15) 0.20(3) 0.12(2) 0.021(19) 0.023(14) -0.051(18)
C112 0.19(2) 0.15(2) 0.17(2) -0.084(19) -0.001(18) 0.00(2)
C113 0.35(5) 0.17(3) 0.19(3) -0.05(2) 0.03(3) -0.07(3)
C114 0.42(6) 0.28(5) 0.30(5) -0.21(4) 0.09(4) -0.12(4)
C115 0.35(4) 0.16(3) 0.26(3) -0.09(3) 0.06(3) -0.10(3)
C116 0.21(3) 0.086(15) 0.23(3) -0.055(17) -0.02(2) -0.061(17)
C117 0.20(2) 0.121(16) 0.160(18) -0.078(15) 0.040(14) -0.017(15)
C118 0.080(11) 0.092(12) 0.072(10) -0.026(9) -0.010(8) -0.003(10)
C121 0.39(3) 0.200(17) 0.13(2) -0.050(14) 0.087(19) 0.014(19)
C122 0.39(3) 0.207(17) 0.12(2) -0.053(14) 0.086(19) 0.008(19)
C123 0.40(3) 0.202(17) 0.14(2) -0.064(15) 0.08(2) 0.01(2)
C124 0.40(3) 0.210(18) 0.14(2) -0.057(16) 0.07(2) 0.01(2)
C125 0.40(3) 0.208(17) 0.15(2) -0.055(16) 0.07(2) 0.01(2)
C126 0.40(3) 0.203(16) 0.14(2) -0.052(15) 0.083(19) 0.01(2)
C21' 0.39(3) 0.200(17) 0.13(2) -0.049(14) 0.088(19) 0.015(19)
C22' 0.39(3) 0.209(17) 0.12(2) -0.048(15) 0.09(2) 0.01(2)
C23' 0.40(3) 0.201(17) 0.13(2) -0.056(15) 0.077(19) 0.010(19)
C25' 0.40(3) 0.205(17) 0.14(2) -0.046(16) 0.07(2) 0.01(2)
C24' 0.40(3) 0.208(17) 0.14(2) -0.057(15) 0.071(19) 0.01(2)
C26' 0.39(3) 0.200(17) 0.14(2) -0.045(16) 0.080(19) 0.01(2)
C127 0.29(3) 0.134(18) 0.141(19) -0.057(16) 0.053(18) 0.013(19)
C128 0.109(13) 0.135(17) 0.112(16) -0.047(15) -0.011(11) -0.026(13)
C131 0.044(10) 0.147(14) 0.128(15) -0.017(12) -0.035(11) 0.018(9)
C132 0.104(15) 0.170(16) 0.117(16) -0.030(13) -0.004(12) 0.003(11)
C133 0.111(17) 0.27(3) 0.105(16) -0.030(17) -0.027(14) 0.028(16)
C134 0.14(2) 0.34(3) 0.120(18) -0.09(2) -0.030(17) 0.00(2)
C135 0.15(2) 0.30(3) 0.113(17) -0.098(17) -0.059(14) 0.028(18)
C136 0.057(11) 0.208(18) 0.133(17) -0.052(14) -0.043(12) 0.029(11)
C137 0.134(18) 0.25(2) 0.104(15) -0.091(15) -0.018(13) 0.052(15)
C138 0.096(14) 0.121(12) 0.064(11) -0.029(9) -0.030(10) 0.005(9)
C141 0.107(15) 0.164(18) 0.18(2) -0.098(17) -0.062(15) 0.073(14)
C142 0.113(14) 0.154(16) 0.122(16) -0.059(15) -0.020(13) 0.028(11)
C143 0.128(17) 0.21(2) 0.16(2) -0.095(19) -0.016(14) 0.072(15)
C144 0.23(3) 0.26(3) 0.112(17) -0.079(19) 0.015(18) 0.07(2)
C145 0.23(3) 0.17(2) 0.22(3) -0.07(2) -0.08(2) 0.133(19)
C146 0.099(14) 0.20(2) 0.134(18) -0.087(17) -0.011(13) 0.024(14)
C147 0.066(11) 0.160(18) 0.21(3) -0.029(18) -0.055(15) 0.034(11)
C148 0.067(11) 0.149(16) 0.170(19) -0.106(15) -0.002(12) 0.036(10)
C151 0.078(11) 0.117(13) 0.085(12) -0.020(11) -0.006(10) -0.022(10)
C152 0.095(11) 0.098(11) 0.091(12) 0.009(9) 0.019(9) -0.046(9)
C153 0.150(17) 0.144(16) 0.069(12) -0.053(12) -0.025(12) 0.041(13)
C154 0.096(11) 0.157(16) 0.051(10) -0.003(10) -0.003(8) 0.013(10)
C155 0.101(12) 0.100(11) 0.075(11) -0.034(10) -0.033(10) 0.018(9)
C156 0.072(10) 0.117(12) 0.079(11) 0.008(10) -0.009(8) -0.022(9)
C157 0.087(11) 0.127(15) 0.086(13) -0.017(12) -0.014(9) -0.008(10)
C161 0.084(12) 0.123(12) 0.107(12) -0.065(10) -0.007(10) 0.023(9)
C162 0.100(13) 0.148(14) 0.113(13) -0.056(11) -0.042(10) 0.028(11)
C163 0.085(12) 0.107(11) 0.098(12) -0.039(9) -0.024(9) 0.018(9)
C164 0.105(12) 0.111(11) 0.084(11) -0.048(9) -0.016(9) 0.030(9)
C165 0.102(13) 0.103(11) 0.100(12) -0.047(9) -0.036(10) 0.019(9)
C166 0.073(11) 0.118(11) 0.115(12) -0.059(10) -0.032(9) 0.012(8)
C167 0.075(11) 0.121(13) 0.119(13) -0.036(11) -0.039(10) 0.029(9)
C171 0.102(11) 0.109(14) 0.080(12) -0.038(11) -0.018(9) -0.015(9)
C172 0.156(15) 0.100(14) 0.110(14) -0.034(11) -0.061(11) 0.023(11)
C173 0.154(16) 0.141(15) 0.101(14) -0.039(13) -0.054(12) 0.029(12)
C174 0.079(10) 0.19(2) 0.104(14) -0.094(15) -0.010(9) -0.006(11)
C175 0.101(11) 0.071(11) 0.115(13) -0.031(10) -0.017(9) 0.015(8)
C176 0.095(11) 0.093(11) 0.104(13) -0.045(11) -0.016(9) 0.009(8)
C211 0.121(16) 0.111(12) 0.086(13) 0.004(10) -0.017(13) 0.023(10)
C212 0.101(14) 0.144(14) 0.127(16) -0.024(12) -0.026(12) 0.027(10)
C213 0.17(2) 0.154(16) 0.086(14) -0.032(12) 0.049(14) 0.024(14)
C214 0.141(19) 0.153(16) 0.106(15) -0.014(12) -0.043(16) 0.015(13)
C215 0.076(11) 0.132(13) 0.103(14) -0.013(10) 0.018(10) 0.013(9)
C216 0.110(14) 0.140(13) 0.053(10) -0.011(9) -0.002(11) 0.006(10)
C217 0.086(12) 0.129(13) 0.074(11) 0.002(9) 0.006(9) 0.012(9)
C218 0.065(11) 0.108(11) 0.061(11) -0.008(8) 0.001(9) 0.008(8)
C221 0.25(5) 0.16(3) 0.14(3) -0.03(2) 0.04(3) -0.06(3)
C222 0.19(3) 0.46(7) 0.29(5) 0.08(5) -0.02(3) 0.15(4)
C223 0.55(9) 0.17(3) 0.28(4) -0.12(3) -0.03(5) 0.00(4)
C224 0.23(3) 0.32(5) 0.49(6) -0.18(5) -0.20(4) 0.00(3)
C225 0.29(4) 0.18(3) 0.35(4) -0.12(3) -0.15(3) 0.04(3)
C226 0.13(2) 0.26(4) 0.17(2) -0.05(2) -0.071(16) 0.02(2)
C227 0.125(18) 0.21(2) 0.127(16) -0.056(14) -0.049(14) -0.033(16)
C228 0.077(16) 0.16(2) 0.071(11) -0.005(12) -0.012(11) -0.049(15)
C231 0.074(13) 0.114(16) 0.149(17) -0.053(13) -0.023(12) 0.031(12)
C232 0.126(18) 0.146(16) 0.129(15) -0.069(13) -0.029(13) 0.027(14)
C233 0.089(14) 0.22(2) 0.149(17) -0.101(18) -0.010(11) -0.011(16)
C234 0.083(16) 0.26(3) 0.23(2) -0.15(2) -0.032(15) 0.040(16)
C235 0.077(13) 0.180(18) 0.154(16) -0.058(14) -0.029(11) 0.020(12)
C236 0.089(14) 0.122(16) 0.115(13) -0.044(12) 0.003(10) 0.038(12)
C237 0.089(13) 0.122(13) 0.140(15) -0.057(12) -0.042(12) 0.035(11)
C238 0.071(11) 0.084(10) 0.087(10) -0.040(9) -0.027(8) 0.016(8)
C241 0.094(14) 0.113(15) 0.17(2) -0.094(16) -0.029(13) 0.009(11)
C242 0.090(13) 0.177(19) 0.22(2) -0.128(18) -0.003(15) -0.016(13)
C243 0.094(15) 0.28(3) 0.27(3) -0.19(3) -0.016(19) -0.037(18)
C244 0.22(3) 0.25(3) 0.22(3) -0.11(3) -0.01(3) -0.08(2)
C245 0.22(3) 0.18(2) 0.20(2) -0.057(19) -0.07(2) -0.09(2)
C246 0.109(16) 0.16(2) 0.16(2) -0.083(18) -0.014(15) -0.002(15)
C247 0.140(17) 0.138(16) 0.162(19) -0.049(14) -0.061(15) -0.036(14)
C248 0.073(11) 0.125(14) 0.094(14) -0.035(12) -0.002(11) 0.013(10)
C251 0.115(16) 0.119(14) 0.066(10) -0.019(9) -0.006(10) -0.002(12)
C252 0.101(14) 0.120(13) 0.077(11) -0.006(10) 0.001(10) 0.028(11)
C253 0.092(15) 0.149(16) 0.078(11) -0.006(11) 0.005(10) 0.014(13)
C254 0.087(13) 0.173(18) 0.094(13) -0.021(12) 0.002(11) 0.020(13)
C255 0.089(15) 0.149(16) 0.096(12) -0.056(11) -0.006(11) 0.004(12)
C256 0.094(14) 0.133(13) 0.090(12) -0.027(10) -0.015(10) 0.006(10)
C257 0.13(2) 0.138(15) 0.089(15) -0.013(12) -0.035(14) -0.008(13)
C261 0.097(13) 0.104(11) 0.100(13) -0.038(10) -0.033(11) 0.029(9)
C262 0.095(12) 0.102(11) 0.079(10) -0.038(8) -0.012(9) 0.016(9)
C263 0.093(13) 0.099(11) 0.093(13) -0.033(9) -0.023(11) 0.023(9)
C264 0.083(11) 0.120(12) 0.098(13) -0.040(10) -0.010(10) 0.021(9)
C265 0.126(17) 0.139(14) 0.111(15) -0.061(12) -0.047(14) 0.050(12)
C266 0.077(12) 0.164(15) 0.088(12) -0.053(10) -0.012(9) 0.021(10)
C267 0.116(17) 0.094(14) 0.15(2) -0.047(14) -0.039(15) 0.024(12)
C271 0.107(16) 0.141(15) 0.078(12) -0.040(11) -0.024(12) 0.024(12)
C272 0.096(14) 0.145(14) 0.091(13) -0.032(11) -0.012(10) 0.009(10)
C273 0.104(13) 0.147(15) 0.086(13) -0.039(11) -0.021(11) 0.023(11)
C274 0.139(18) 0.099(12) 0.080(12) -0.030(10) -0.013(13) 0.014(11)
C275 0.099(14) 0.135(14) 0.115(14) -0.052(12) -0.002(11) 0.014(10)
C276 0.101(14) 0.152(16) 0.106(14) -0.049(12) -0.020(12) 0.022(12)
C311 0.069(10) 0.101(14) 0.120(15) -0.011(12) 0.000(9) 0.017(9)
C312 0.096(12) 0.136(16) 0.104(13) -0.035(12) -0.021(10) 0.006(10)
C313 0.091(12) 0.129(15) 0.110(13) 0.005(13) -0.014(9) 0.023(11)
C314 0.094(12) 0.091(13) 0.160(19) -0.021(13) -0.020(11) 0.010(10)
C315 0.087(10) 0.091(12) 0.105(12) -0.012(10) -0.031(9) 0.032(8)
C316 0.071(9) 0.063(10) 0.111(12) -0.005(9) -0.032(8) 0.004(7)
C317 0.057(9) 0.135(14) 0.108(13) -0.026(11) -0.008(9) 0.015(9)
C318 0.044(8) 0.089(11) 0.092(11) -0.020(10) -0.007(8) 0.015(7)
C321 0.079(11) 0.091(11) 0.127(15) -0.045(10) -0.025(11) -0.036(9)
C322 0.135(17) 0.141(15) 0.159(17) -0.072(13) -0.066(13) -0.020(13)
C323 0.103(16) 0.20(2) 0.26(3) -0.10(2) -0.020(18) -0.038(14)
C324 0.142(19) 0.28(3) 0.18(2) -0.14(2) 0.017(16) -0.086(19)
C325 0.106(15) 0.22(2) 0.19(2) -0.111(19) 0.008(13) -0.062(14)
C326 0.096(14) 0.127(13) 0.113(14) -0.053(11) -0.008(12) -0.036(11)
C327 0.100(15) 0.132(15) 0.097(14) 0.000(12) -0.006(11) -0.005(12)
C328 0.068(11) 0.110(12) 0.056(10) -0.012(9) -0.004(9) 0.031(9)
C331 0.109(17) 0.175(19) 0.15(2) -0.043(16) 0.026(17) -0.002(14)
C332 0.18(2) 0.24(2) 0.070(13) 0.005(14) -0.037(15) -0.002(17)
C333 0.22(3) 0.23(2) 0.11(2) 0.001(16) -0.063(19) -0.01(2)
C334 0.20(2) 0.24(2) 0.102(17) -0.001(15) -0.035(19) -0.05(2)
C335 0.171(19) 0.23(2) 0.075(13) 0.003(13) -0.033(14) -0.001(15)
C336 0.20(2) 0.122(13) 0.070(12) -0.025(10) -0.005(14) 0.010(14)
C337 0.116(13) 0.148(14) 0.070(12) -0.007(10) -0.001(10) 0.008(10)
C338 0.075(12) 0.166(16) 0.069(12) -0.020(11) 0.000(10) 0.017(11)
C341 0.063(13) 0.147(18) 0.107(12) -0.013(11) -0.024(10) 0.021(13)
C342 0.060(11) 0.21(2) 0.111(13) -0.030(12) -0.023(10) 0.012(14)
C343 0.14(2) 0.19(2) 0.105(14) -0.033(14) -0.025(12) -0.050(17)
C344 0.094(16) 0.20(3) 0.24(3) -0.07(2) -0.065(15) 0.013(17)
C345 0.13(2) 0.16(2) 0.23(3) -0.006(17) -0.070(18) -0.002(17)
C346 0.078(15) 0.17(2) 0.123(14) -0.015(14) -0.018(11) 0.013(16)
C347 0.084(14) 0.169(19) 0.109(13) -0.015(12) -0.008(11) 0.019(14)
C348 0.126(16) 0.131(18) 0.067(10) -0.019(11) -0.023(10) 0.002(15)
C351 0.071(10) 0.075(9) 0.083(11) 0.007(8) -0.006(9) 0.005(8)
C352 0.076(10) 0.062(8) 0.107(12) -0.003(8) -0.006(9) 0.003(7)
C353 0.068(10) 0.114(12) 0.092(12) -0.032(10) -0.015(9) 0.012(9)
C354 0.075(10) 0.108(11) 0.075(10) 0.013(8) 0.000(8) -0.004(8)
C355 0.079(11) 0.087(10) 0.096(12) 0.004(9) 0.003(10) -0.007(8)
C356 0.068(9) 0.116(12) 0.095(12) -0.012(10) -0.019(9) -0.005(8)
C357 0.084(12) 0.101(13) 0.118(16) 0.012(13) 0.002(11) -0.010(10)
C361 0.097(13) 0.126(14) 0.079(12) -0.017(11) 0.002(10) -0.007(11)
C362 0.092(12) 0.139(16) 0.080(11) -0.010(10) -0.004(10) 0.000(12)
C363 0.106(13) 0.096(13) 0.109(14) -0.013(11) 0.005(11) -0.004(11)
C364 0.115(13) 0.109(13) 0.088(11) -0.006(10) -0.015(9) 0.010(11)
C365 0.142(16) 0.094(13) 0.089(13) -0.002(11) -0.007(11) -0.021(12)
C366 0.154(16) 0.111(14) 0.087(12) -0.002(11) -0.016(11) 0.000(11)
C367 0.094(13) 0.120(14) 0.102(13) -0.021(11) 0.017(11) -0.005(11)
C371 0.074(11) 0.101(12) 0.112(14) -0.019(10) 0.006(10) 0.009(9)
C372 0.109(13) 0.151(16) 0.117(14) -0.014(13) -0.010(12) 0.001(11)
C373 0.127(14) 0.104(12) 0.097(13) 0.008(10) 0.000(10) -0.022(11)
C374 0.124(15) 0.105(13) 0.081(12) -0.005(10) 0.006(11) 0.007(12)
C375 0.094(12) 0.130(14) 0.110(14) 0.018(12) 0.000(11) -0.006(10)
C376 0.113(14) 0.133(14) 0.086(12) 0.010(11) -0.023(10) 0.012(11)
C411 0.148(17) 0.19(2) 0.066(12) -0.032(13) -0.062(11) -0.005(16)
C412 0.144(18) 0.18(2) 0.17(2) 0.022(18) -0.070(16) 0.040(14)
C413 0.33(4) 0.24(3) 0.23(3) -0.14(3) -0.15(3) 0.06(3)
C414 0.34(4) 0.20(3) 0.28(4) -0.12(3) -0.20(3) 0.11(3)
C415 0.25(3) 0.23(3) 0.22(3) -0.14(2) -0.13(2) 0.10(2)
C416 0.20(2) 0.138(17) 0.129(17) -0.057(14) -0.093(14) 0.096(15)
C417 0.151(15) 0.120(13) 0.107(14) -0.044(12) -0.060(12) 0.027(11)
C418 0.078(10) 0.102(12) 0.077(10) -0.015(9) -0.002(8) -0.001(9)
C421 0.093(12) 0.094(13) 0.142(19) -0.016(13) -0.027(12) 0.034(9)
C422 0.168(18) 0.156(19) 0.090(13) -0.026(12) -0.011(12) -0.008(16)
C423 0.18(2) 0.108(15) 0.24(3) -0.04(2) -0.01(2) 0.047(14)
C424 0.17(2) 0.128(18) 0.125(17) -0.010(14) 0.008(14) 0.020(15)
C425 0.126(14) 0.130(16) 0.137(19) -0.027(13) -0.010(12) 0.029(12)
C426 0.090(11) 0.111(13) 0.110(14) -0.028(12) 0.002(10) 0.009(9)
C427 0.103(11) 0.111(11) 0.096(10) -0.031(8) -0.026(8) 0.030(8)
C428 0.076(9) 0.127(12) 0.100(10) -0.053(9) -0.017(8) 0.025(9)
C431 0.070(9) 0.077(10) 0.118(12) 0.002(9) -0.011(8) -0.005(8)
C432 0.080(11) 0.098(12) 0.110(13) -0.003(9) -0.003(9) 0.008(9)
C433 0.103(13) 0.085(11) 0.150(17) 0.008(12) -0.015(12) 0.008(9)
C434 0.086(11) 0.123(14) 0.125(14) -0.001(12) 0.028(10) 0.010(10)
C435 0.088(12) 0.115(14) 0.147(16) 0.012(11) 0.020(12) 0.014(11)
C436 0.068(10) 0.082(11) 0.164(17) -0.002(12) -0.007(11) -0.007(9)
C437 0.084(10) 0.128(13) 0.116(12) -0.022(10) 0.014(9) 0.000(10)
C438 0.075(9) 0.096(11) 0.141(13) -0.010(9) -0.031(9) 0.013(8)
C441 0.057(10) 0.130(14) 0.116(12) -0.040(11) -0.014(9) -0.001(10)
C442 0.076(12) 0.156(16) 0.137(15) -0.035(12) -0.021(11) -0.010(13)
C443 0.100(17) 0.18(2) 0.114(14) -0.009(14) -0.013(11) -0.010(14)
C444 0.095(15) 0.18(2) 0.138(17) -0.026(15) 0.020(12) 0.023(16)
C445 0.077(12) 0.184(18) 0.123(14) -0.044(13) 0.003(11) -0.005(13)
C446 0.060(11) 0.098(12) 0.099(11) -0.022(9) 0.009(8) -0.014(10)
C447 0.093(11) 0.142(14) 0.124(13) -0.058(11) -0.036(10) 0.043(11)
C448 0.048(8) 0.138(12) 0.076(9) -0.022(8) -0.005(6) -0.002(8)
C451 0.082(10) 0.090(10) 0.095(10) -0.031(8) -0.020(8) 0.006(8)
C452 0.093(11) 0.105(11) 0.094(11) -0.042(9) -0.030(8) 0.024(9)
C453 0.084(11) 0.147(14) 0.094(11) -0.063(11) -0.018(9) 0.025(10)
C454 0.079(10) 0.134(13) 0.090(10) -0.051(9) -0.022(8) 0.016(10)
C455 0.065(9) 0.118(12) 0.090(11) -0.036(9) -0.010(8) 0.036(9)
C456 0.074(11) 0.117(12) 0.100(11) -0.039(10) -0.013(9) 0.018(9)
C457 0.111(12) 0.153(13) 0.076(9) -0.069(9) -0.012(8) 0.035(10)
C461 0.064(10) 0.085(11) 0.112(11) -0.002(9) -0.010(8) 0.012(9)
C462 0.063(9) 0.101(12) 0.133(13) -0.020(10) -0.027(9) 0.014(10)
C463 0.066(10) 0.121(13) 0.100(11) -0.040(10) -0.022(8) 0.021(10)
C464 0.091(11) 0.098(11) 0.104(11) -0.022(9) -0.032(9) 0.016(9)
C465 0.093(10) 0.087(10) 0.093(10) -0.020(8) -0.017(8) -0.013(9)
C466 0.079(11) 0.075(10) 0.101(10) 0.003(8) -0.008(8) 0.017(8)
C467 0.071(9) 0.107(10) 0.113(11) -0.024(9) -0.023(8) 0.027(8)
C471 0.050(9) 0.131(12) 0.089(11) -0.023(9) 0.000(8) 0.011(8)
C472 0.055(10) 0.203(17) 0.100(13) -0.036(12) -0.019(9) 0.026(10)
C473 0.075(12) 0.178(16) 0.099(12) -0.008(11) 0.009(10) -0.004(10)
C474 0.085(11) 0.110(11) 0.102(12) -0.029(9) -0.019(10) 0.017(8)
C475 0.077(10) 0.109(11) 0.090(11) -0.022(9) -0.013(8) 0.015(8)
C476 0.075(10) 0.114(11) 0.089(10) -0.021(8) -0.025(9) 0.001(8)
C511 0.101(14) 0.156(18) 0.103(12) -0.065(12) -0.024(10) 0.039(12)
C512 0.141(19) 0.125(17) 0.145(16) -0.030(13) -0.044(13) -0.010(15)
C513 0.15(2) 0.123(15) 0.152(17) -0.055(13) -0.040(15) 0.069(17)
C514 0.091(14) 0.17(2) 0.113(13) -0.054(13) -0.018(11) 0.041(13)
C515 0.141(17) 0.092(12) 0.127(14) -0.041(11) -0.029(11) 0.025(12)
C516 0.087(12) 0.137(15) 0.106(12) -0.058(11) -0.025(9) 0.052(12)
C517 0.121(12) 0.073(10) 0.112(11) -0.042(9) -0.029(9) 0.010(9)
C518 0.093(10) 0.079(9) 0.097(10) -0.044(8) -0.042(8) 0.024(8)
C521 0.089(12) 0.137(13) 0.098(12) -0.042(11) -0.019(9) 0.015(10)
C522 0.104(14) 0.131(14) 0.163(17) -0.058(12) -0.044(14) 0.018(12)
C523 0.081(14) 0.23(2) 0.18(2) -0.032(18) -0.037(14) -0.023(14)
C524 0.093(15) 0.23(2) 0.18(2) -0.042(19) -0.018(15) -0.042(14)
C525 0.129(17) 0.155(16) 0.155(18) -0.024(14) -0.040(15) 0.006(14)
C526 0.068(11) 0.157(16) 0.142(17) -0.053(14) 0.005(12) -0.003(11)
C527 0.082(11) 0.123(12) 0.121(12) -0.031(10) -0.027(9) 0.011(9)
C528 0.066(9) 0.123(11) 0.108(11) -0.055(9) -0.027(8) 0.031(8)
C531 0.079(10) 0.077(11) 0.114(13) 0.001(9) 0.002(9) 0.002(8)
C532 0.110(12) 0.070(11) 0.147(14) -0.033(11) -0.023(10) 0.004(9)
C533 0.155(17) 0.068(12) 0.18(2) -0.023(13) -0.019(14) 0.034(11)
C534 0.19(2) 0.084(14) 0.149(18) -0.016(13) -0.074(15) 0.037(13)
C535 0.106(12) 0.080(12) 0.144(15) 0.000(12) -0.012(10) 0.021(10)
C536 0.081(10) 0.099(14) 0.100(12) -0.032(11) -0.011(9) 0.013(9)
C537 0.071(9) 0.085(10) 0.101(11) -0.015(9) -0.004(7) 0.012(8)
C538 0.085(9) 0.049(7) 0.088(9) -0.022(7) 0.035(7) -0.009(6)
C541 0.107(14) 0.089(11) 0.152(16) -0.037(10) -0.012(12) 0.007(10)
C542 0.081(13) 0.115(13) 0.21(2) -0.070(13) -0.049(12) -0.005(10)
C543 0.15(2) 0.19(2) 0.28(3) -0.14(2) -0.13(2) 0.045(17)
C544 0.15(3) 0.39(5) 0.38(5) -0.29(4) -0.06(3) 0.03(3)
C545 0.13(2) 0.29(3) 0.26(3) -0.19(3) -0.066(19) 0.017(19)
C546 0.13(2) 0.158(17) 0.17(2) -0.071(15) -0.059(17) 0.034(14)
C547 0.083(11) 0.146(14) 0.146(15) -0.028(11) -0.024(10) 0.026(10)
C548 0.064(9) 0.080(9) 0.113(11) -0.020(8) -0.027(7) -0.008(7)
C551 0.082(11) 0.109(13) 0.114(12) -0.051(10) -0.027(9) 0.050(10)
C552 0.069(10) 0.106(13) 0.102(11) -0.031(9) -0.017(8) 0.028(9)
C553 0.098(12) 0.084(12) 0.128(13) -0.033(10) -0.003(10) 0.014(11)
C554 0.092(12) 0.102(12) 0.134(13) -0.039(10) -0.033(10) 0.020(9)
C555 0.107(13) 0.112(14) 0.116(12) -0.045(10) -0.038(10) 0.030(10)
C556 0.105(12) 0.103(12) 0.108(12) -0.043(10) -0.013(9) 0.013(11)
C557 0.119(12) 0.096(10) 0.099(11) -0.026(8) -0.016(9) 0.016(9)
C561 0.086(11) 0.063(9) 0.088(10) 0.000(7) -0.017(8) 0.012(8)
C562 0.056(9) 0.100(11) 0.092(10) -0.012(8) -0.017(7) 0.011(8)
C563 0.109(13) 0.087(11) 0.075(9) -0.016(8) -0.034(8) -0.011(11)
C564 0.098(12) 0.075(10) 0.102(11) -0.024(8) -0.023(9) 0.014(9)
C565 0.065(10) 0.075(10) 0.104(11) -0.016(8) -0.010(8) 0.016(8)
C566 0.083(11) 0.098(12) 0.099(11) -0.017(9) -0.012(8) 0.030(10)
C567 0.089(10) 0.115(11) 0.084(10) -0.016(8) -0.014(8) 0.021(9)
C571 0.079(12) 0.090(13) 0.108(11) -0.020(9) -0.012(9) 0.040(10)
C572 0.072(10) 0.083(11) 0.148(14) -0.022(10) -0.014(9) 0.031(10)
C573 0.118(14) 0.101(12) 0.107(12) -0.035(9) -0.007(10) -0.001(12)
C574 0.088(13) 0.125(15) 0.095(11) -0.032(10) -0.020(9) 0.003(12)
C575 0.100(13) 0.140(16) 0.116(13) -0.052(12) -0.026(9) 0.004(13)
C576 0.123(15) 0.094(12) 0.147(15) -0.050(10) -0.046(11) 0.052(12)
C611 0.061(8) 0.080(9) 0.118(12) -0.015(9) -0.012(8) 0.012(7)
C612 0.083(11) 0.067(9) 0.125(13) 0.015(9) -0.021(10) 0.001(7)
C613 0.090(12) 0.138(14) 0.097(12) -0.007(10) -0.004(10) -0.035(11)
C614 0.087(12) 0.147(15) 0.095(12) 0.005(11) -0.006(9) 0.005(11)
C615 0.053(9) 0.117(12) 0.118(13) 0.000(10) -0.003(9) 0.011(8)
C616 0.071(10) 0.089(10) 0.126(13) -0.014(10) -0.020(9) -0.013(8)
C617 0.068(9) 0.098(10) 0.096(10) 0.024(9) 0.001(7) 0.014(7)
C618 0.074(9) 0.076(9) 0.099(10) 0.001(8) -0.022(7) -0.006(7)
C621 0.065(10) 0.109(11) 0.113(12) -0.025(9) -0.013(8) -0.009(8)
C622 0.075(11) 0.159(15) 0.115(13) -0.008(11) -0.011(10) -0.002(10)
C623 0.071(11) 0.164(16) 0.143(16) -0.024(13) -0.013(11) 0.016(10)
C624 0.073(13) 0.203(19) 0.130(16) 0.035(14) 0.011(11) 0.015(12)
C625 0.075(11) 0.153(14) 0.117(13) 0.009(11) 0.027(10) 0.001(10)
C626 0.077(11) 0.122(12) 0.113(13) 0.007(10) -0.023(10) 0.022(9)
C627 0.103(12) 0.114(11) 0.106(11) -0.008(9) -0.029(9) 0.023(9)
C628 0.047(8) 0.097(9) 0.086(9) -0.001(7) -0.003(6) -0.003(6)
C631 0.114(12) 0.099(12) 0.084(11) -0.014(11) -0.001(9) -0.012(9)
C632 0.146(15) 0.100(13) 0.114(16) -0.005(13) -0.002(11) 0.005(12)
C633 0.22(2) 0.21(3) 0.056(12) -0.001(15) -0.010(13) 0.007(19)
C634 0.31(3) 0.113(16) 0.18(2) 0.030(18) -0.10(2) -0.013(18)
C635 0.30(3) 0.135(18) 0.106(16) -0.016(15) 0.015(16) 0.022(19)
C636 0.177(18) 0.102(14) 0.082(14) 0.004(12) -0.023(12) -0.008(12)
C637 0.096(12) 0.22(2) 0.182(19) -0.130(18) -0.015(12) 0.040(12)
C638 0.090(10) 0.133(11) 0.046(8) 0.003(8) -0.003(7) 0.001(8)
C641 0.157(18) 0.59(6) 0.17(2) -0.32(3) -0.055(15) 0.06(2)
C642 0.15(2) 0.15(2) 0.21(3) 0.05(2) 0.03(2) 0.030(16)
C643 0.25(4) 0.64(10) 0.12(2) -0.14(4) -0.09(2) 0.16(5)
C644 0.36(4) 0.076(15) 0.51(6) -0.17(3) -0.08(4) 0.019(18)
C645 0.42(4) 0.088(17) 0.20(2) -0.059(16) -0.04(2) 0.00(2)
C646 0.23(2) 0.136(18) 0.18(2) -0.139(17) -0.039(16) -0.020(14)
C647 0.173(16) 0.095(12) 0.112(13) -0.006(11) -0.017(11) 0.001(11)
C648 0.090(10) 0.088(10) 0.105(11) -0.036(9) -0.009(8) -0.007(7)
C651 0.076(10) 0.071(9) 0.089(10) -0.003(7) -0.004(8) 0.009(8)
C652 0.072(10) 0.095(10) 0.084(10) 0.007(8) -0.006(7) 0.025(7)
C653 0.060(9) 0.087(10) 0.096(10) -0.010(8) 0.001(8) -0.008(8)
C654 0.084(11) 0.095(10) 0.099(11) -0.030(8) -0.041(9) 0.031(9)
C655 0.062(9) 0.107(11) 0.076(9) 0.004(8) 0.022(7) -0.012(7)
C656 0.070(9) 0.078(9) 0.087(10) 0.003(8) -0.003(7) -0.006(7)
C657 0.067(9) 0.122(11) 0.096(10) -0.031(9) -0.004(7) 0.018(8)
C661 0.090(10) 0.099(11) 0.060(10) -0.007(9) -0.001(8) -0.020(8)
C662 0.100(11) 0.118(12) 0.072(11) -0.022(10) 0.000(9) -0.003(9)
C663 0.080(10) 0.095(11) 0.074(11) -0.017(9) -0.005(8) -0.003(8)
C664 0.062(9) 0.102(12) 0.089(11) 0.006(10) -0.009(8) -0.018(8)
C665 0.059(8) 0.089(10) 0.099(12) -0.026(9) 0.008(8) 0.000(7)
C666 0.091(10) 0.139(14) 0.046(9) -0.011(9) -0.002(7) 0.012(10)
C667 0.093(10) 0.091(10) 0.095(10) -0.029(8) -0.014(8) -0.014(8)
C671 0.057(9) 0.108(12) 0.089(10) -0.018(9) 0.003(8) -0.013(8)
C672 0.097(12) 0.090(11) 0.118(12) -0.015(9) 0.029(10) -0.005(9)
C673 0.096(12) 0.097(12) 0.153(15) -0.033(12) 0.049(10) -0.008(10)
C674 0.100(12) 0.111(13) 0.070(9) -0.018(9) -0.011(9) 0.004(10)
C675 0.058(8) 0.101(11) 0.083(9) -0.019(8) 0.003(7) -0.001(8)
C676 0.069(9) 0.080(10) 0.097(10) -0.024(8) 0.001(7) -0.004(8)

loop_
_atom_type_symbol
_atom_type_description
_atom_type_scat_dispersion_real
_atom_type_scat_dispersion_imag
_atom_type_scat_source
C C 0.0033 0.0016 'International Tables Vol C Tables 4.2.6.8 and 6.1.1.4'
H H 0.0000 0.0000 'International Tables Vol C Tables 4.2.6.8 and 6.1.1.4'
N N 0.0061 0.0033 'International Tables Vol C Tables 4.2.6.8 and 6.1.1.4'
O O 0.0106 0.0060 'International Tables Vol C Tables 4.2.6.8 and 6.1.1.4'
Ce Ce -0.2486 2.6331 'International Tables Vol C Tables 4.2.6.8 and 6.1.1.4'

loop_
_geom_angle_atom_site_label_1
_geom_angle_atom_site_label_2
_geom_angle_atom_site_label_3
_geom_angle
O57 Ce1 O31 83.5(3)
O57 Ce1 O45 90.5(4)
O31 Ce1 O45 87.2(3)
O57 Ce1 O58 130.1(3)
O31 Ce1 O58 90.6(3)
O45 Ce1 O58 138.8(3)
O57 Ce1 O32 144.1(3)
O31 Ce1 O32 129.0(3)
O45 Ce1 O32 78.1(3)
O58 Ce1 O32 71.6(3)
O57 Ce1 O46 83.4(3)
O31 Ce1 O46 139.6(4)
O45 Ce1 O46 130.9(3)
O58 Ce1 O46 69.8(3)
O32 Ce1 O46 79.1(3)
O57 Ce1 N57 71.5(4)
O31 Ce1 N57 74.2(4)
O45 Ce1 N57 155.2(3)
O58 Ce1 N57 59.3(4)
O32 Ce1 N57 126.4(3)
O46 Ce1 N57 65.4(3)
O57 Ce1 N45 78.5(4)
O31 Ce1 N45 149.2(3)
O45 Ce1 N45 68.4(3)
O58 Ce1 N45 120.1(3)
O32 Ce1 N45 65.6(3)
O46 Ce1 N45 62.6(3)
N57 Ce1 N45 122.0(4)
O57 Ce1 N31 148.8(4)
O31 Ce1 N31 68.1(4)
O45 Ce1 N31 76.0(3)
O58 Ce1 N31 65.2(3)
O32 Ce1 N31 61.0(4)
O46 Ce1 N31 126.7(4)
N57 Ce1 N31 110.6(4)
N45 Ce1 N31 120.2(4)
O67 Ce2 O47 88.0(4)
O67 Ce2 O15 86.4(4)
O47 Ce2 O15 87.5(3)
O67 Ce2 O68 132.3(4)
O47 Ce2 O68 84.0(3)
O15 Ce2 O68 139.8(3)
O67 Ce2 O48 141.5(4)
O47 Ce2 O48 129.0(3)
O15 Ce2 O48 85.4(3)
O68 Ce2 O48 70.3(3)
O67 Ce2 O16 86.1(4)
O47 Ce2 O16 141.7(3)
O15 Ce2 O16 129.7(3)
O68 Ce2 O16 72.6(3)
O48 Ce2 O16 70.9(3)
O67 Ce2 N47 146.6(4)
O47 Ce2 N47 67.1(3)
O15 Ce2 N47 71.3(3)
O68 Ce2 N47 69.2(3)
O48 Ce2 N47 62.8(3)
O16 Ce2 N47 127.3(3)
O67 Ce2 N15 71.8(4)
O47 Ce2 N15 148.6(4)
O15 Ce2 N15 68.0(4)
O68 Ce2 N15 127.3(4)
O48 Ce2 N15 70.3(3)
O16 Ce2 N15 62.4(4)
N47 Ce2 N15 119.0(4)
O67 Ce2 N67 69.0(4)
O47 Ce2 N67 74.9(3)
O15 Ce2 N67 149.8(4)
O68 Ce2 N67 63.5(4)
O48 Ce2 N67 124.7(3)
O16 Ce2 N67 67.7(3)
N47 Ce2 N67 121.1(4)
N15 Ce2 N67 117.1(4)
O61 Ce3 O55 85.2(3)
O61 Ce3 O33 92.4(3)
O55 Ce3 O33 84.6(3)
O61 Ce3 O34 137.3(3)
O55 Ce3 O34 89.6(3)
O33 Ce3 O34 129.3(3)
O61 Ce3 O56 82.0(3)
O55 Ce3 O56 130.3(3)
O33 Ce3 O56 143.5(3)
O34 Ce3 O56 69.6(3)
O61 Ce3 O62 131.5(3)
O55 Ce3 O62 141.5(3)
O33 Ce3 O62 83.0(3)
O34 Ce3 O62 71.1(3)
O56 Ce3 O62 74.5(3)
O61 Ce3 N33 153.2(4)
O55 Ce3 N33 74.9(3)
O33 Ce3 N33 68.4(4)
O34 Ce3 N33 61.5(4)
O56 Ce3 N33 124.6(4)
O62 Ce3 N33 66.7(3)
O61 Ce3 N61 68.6(3)
O55 Ce3 N61 146.7(3)
O33 Ce3 N61 76.7(4)
O34 Ce3 N61 123.6(3)
O56 Ce3 N61 67.7(3)
O62 Ce3 N61 63.4(3)
N33 Ce3 N61 121.3(3)
O61 Ce3 N55 73.0(3)
O55 Ce3 N55 68.1(4)
O33 Ce3 N55 149.6(3)
O34 Ce3 N55 65.8(3)
O56 Ce3 N55 62.2(3)
O62 Ce3 N55 126.6(3)
N33 Ce3 N55 114.2(4)
N61 Ce3 N55 119.5(4)
O21 Ce4 O37 84.3(4)
O21 Ce4 O65 86.4(3)
O37 Ce4 O65 89.6(4)
O21 Ce4 O38 90.2(4)
O37 Ce4 O38 130.8(4)
O65 Ce4 O38 138.9(4)
O21 Ce4 O22 129.6(4)
O37 Ce4 O22 142.5(4)
O65 Ce4 O22 78.8(3)
O38 Ce4 O22 72.1(4)
O21 Ce4 O66 141.5(3)
O37 Ce4 O66 83.9(3)
O65 Ce4 O66 129.9(3)
O38 Ce4 O66 70.7(3)
O22 Ce4 O66 77.1(3)
O21 Ce4 N65 148.4(4)
O37 Ce4 N65 75.6(4)
O65 Ce4 N65 69.6(4)
O38 Ce4 N65 121.3(4)
O22 Ce4 N65 67.0(4)
O66 Ce4 N65 60.6(3)
O21 Ce4 N37 74.7(4)
O37 Ce4 N37 69.2(5)
O65 Ce4 N37 152.6(5)
O38 Ce4 N37 62.3(5)
O22 Ce4 N37 128.6(5)
O66 Ce4 N37 66.9(3)
N65 Ce4 N37 118.6(4)
O21 Ce4 N21 67.5(4)
O37 Ce4 N21 149.4(4)
O65 Ce4 N21 77.5(4)
O38 Ce4 N21 63.6(3)
O22 Ce4 N21 62.4(4)
O66 Ce4 N21 125.7(3)
N65 Ce4 N21 123.5(4)
N37 Ce4 N21 111.9(5)
O53 Ce5 O25 83.3(4)
O53 Ce5 O43 91.7(4)
O25 Ce5 O43 87.6(4)
O53 Ce5 O54 129.2(3)
O25 Ce5 O54 91.4(3)
O43 Ce5 O54 138.7(3)
O53 Ce5 O26 145.2(4)
O25 Ce5 O26 129.2(4)
O43 Ce5 O26 79.2(3)
O54 Ce5 O26 69.7(3)
O53 Ce5 O44 82.5(3)
O25 Ce5 O44 140.2(3)
O43 Ce5 O44 129.8(3)
O54 Ce5 O44 69.9(3)
O26 Ce5 O44 78.1(3)
O53 Ce5 N25 147.8(4)
O25 Ce5 N25 66.9(4)
O43 Ce5 N25 75.6(4)
O54 Ce5 N25 66.2(3)
O26 Ce5 N25 62.3(4)
O44 Ce5 N25 128.4(3)
O53 Ce5 N53 68.9(4)
O25 Ce5 N53 72.6(4)
O43 Ce5 N53 153.3(4)
O54 Ce5 N53 61.4(3)
O26 Ce5 N53 127.1(3)
O44 Ce5 N53 67.7(3)
N25 Ce5 N53 110.9(4)
O53 Ce5 N43 75.6(4)
O25 Ce5 N43 147.5(3)
O43 Ce5 N43 68.9(4)
O54 Ce5 N43 121.1(3)
O26 Ce5 N43 69.8(4)
O44 Ce5 N43 61.3(3)
N25 Ce5 N43 124.2(4)
N53 Ce5 N43 120.2(4)
O11 Ce6 O63 86.9(4)
O11 Ce6 O41 85.3(5)
O63 Ce6 O41 84.7(4)
O11 Ce6 O64 87.6(4)
O63 Ce6 O64 131.8(3)
O41 Ce6 O64 142.3(3)
O11 Ce6 O42 145.4(4)
O63 Ce6 O42 85.6(3)
O41 Ce6 O42 127.5(3)
O64 Ce6 O42 72.8(3)
O11 Ce6 O12 129.7(4)
O63 Ce6 O12 140.0(3)
O41 Ce6 O12 83.5(3)
O64 Ce6 O12 73.0(3)
O42 Ce6 O12 72.1(3)
O11 Ce6 N63 75.6(4)
O63 Ce6 N63 70.4(3)
O41 Ce6 N63 149.1(3)
O64 Ce6 N63 61.9(3)
O42 Ce6 N63 70.0(3)
O12 Ce6 N63 127.4(3)
O11 Ce6 N11 68.2(5)
O63 Ce6 N11 145.7(4)
O41 Ce6 N11 70.5(4)
O64 Ce6 N11 72.5(3)
O42 Ce6 N11 128.3(4)
O12 Ce6 N11 61.8(4)
N63 Ce6 N11 121.9(3)
O11 Ce6 N41 146.6(5)
O63 Ce6 N41 72.2(3)
O41 Ce6 N41 67.5(4)
O64 Ce6 N41 125.8(4)
O42 Ce6 N41 60.4(4)
O12 Ce6 N41 68.0(3)
N63 Ce6 N41 118.8(4)
N11 Ce6 N41 116.5(4)
O13 Ce7 O23 88.3(7)
O13 Ce7 O35 85.1(5)
O23 Ce7 O35 83.9(5)
O13 Ce7 O24 138.7(5)
O23 Ce7 O24 132.3(6)
O35 Ce7 O24 91.2(4)
O13 Ce7 O14 131.0(4)
O23 Ce7 O14 84.7(6)
O35 Ce7 O14 141.6(4)
O24 Ce7 O14 70.3(4)
O13 Ce7 O36 82.0(5)
O23 Ce7 O36 144.5(5)
O35 Ce7 O36 128.7(4)
O24 Ce7 O36 68.5(4)
O14 Ce7 O36 76.5(3)
O13 Ce7 N23 152.4(6)
O23 Ce7 N23 71.4(7)
O35 Ce7 N23 74.6(4)
O24 Ce7 N23 61.6(5)
O14 Ce7 N23 67.0(4)
O36 Ce7 N23 125.3(5)
O13 Ce7 N35 75.2(5)
O23 Ce7 N35 148.2(6)
O35 Ce7 N35 68.0(5)
O24 Ce7 N35 65.4(4)
O14 Ce7 N35 126.6(4)
O36 Ce7 N35 60.7(4)
N23 Ce7 N35 112.6(5)
O13 Ce7 N13 68.2(6)
O23 Ce7 N13 76.0(5)
O35 Ce7 N13 146.6(5)
O24 Ce7 N13 122.0(5)
O14 Ce7 N13 63.1(5)
O36 Ce7 N13 68.7(4)
N23 Ce7 N13 121.8(5)
N35 Ce7 N13 120.3(5)
O13 Ce7 C22' 13.9(17)
O23 Ce7 C22' 84(2)
O35 Ce7 C22' 97.8(14)
O24 Ce7 C22' 143(2)
O14 Ce7 C22' 117.3(13)
O36 Ce7 C22' 78(2)
N23 Ce7 C22' 155(2)
N35 Ce7 C22' 85.3(16)
N13 Ce7 C22' 54.3(13)
O52 Ce8 O27 85.0(4)
O52 Ce8 O17 85.7(4)
O27 Ce8 O17 89.7(4)
O52 Ce8 O28 89.8(4)
O27 Ce8 O28 130.9(4)
O17 Ce8 O28 138.6(4)
O52 Ce8 O51 128.3(3)
O27 Ce8 O51 142.9(4)
O17 Ce8 O51 78.7(4)
O28 Ce8 O51 72.1(3)
O52 Ce8 O18 142.3(4)
O27 Ce8 O18 84.8(4)
O17 Ce8 O18 130.3(4)
O28 Ce8 O18 70.4(3)
O51 Ce8 O18 76.8(3)
O52 Ce8 N17 148.2(4)
O27 Ce8 N17 74.7(4)
O17 Ce8 N17 70.2(5)
O28 Ce8 N17 122.0(4)
O51 Ce8 N17 68.3(4)
O18 Ce8 N17 60.7(4)
O52 Ce8 N27 75.3(4)
O27 Ce8 N27 68.4(5)
O17 Ce8 N27 151.8(5)
O28 Ce8 N27 63.1(4)
O51 Ce8 N27 129.4(4)
O18 Ce8 N27 67.2(4)
N17 Ce8 N27 117.5(5)
O52 Ce8 N51 67.7(3)
O27 Ce8 N51 149.8(4)
O17 Ce8 N51 75.9(3)
O28 Ce8 N51 64.4(3)
O51 Ce8 N51 60.7(3)
O18 Ce8 N51 124.8(3)
N17 Ce8 N51 122.7(4)
N27 Ce8 N51 114.3(4)
C111 O11 Ce6 148.1(16)
C117 N11 N12 118.4(15)
C117 N11 Ce6 130.0(12)
N12 N11 Ce6 111.4(10)
C118 O12 Ce6 124.5(10)
C22' O13 C122 21(9)
C22' O13 Ce7 142(4)
C122 O13 Ce7 153(3)
C118 N12 N11 121.7(13)
C118 N12 H12A 119.1
N11 N12 H12A 119.1
C127 N13 N14 120.7(19)
C127 N13 Ce7 128.7(14)
N14 N13 Ce7 110.5(14)
C128 O14 Ce7 122.5(13)
C128 N14 N13 119.7(17)
C128 N14 H14A 120.2
N13 N14 H14A 120.2
C131 O15 Ce2 146.8(10)
C137 N15 N16 119.3(14)
C137 N15 Ce2 129.2(11)
N16 N15 Ce2 111.5(9)
C138 O16 Ce2 123.4(10)
C138 N16 N15 116.3(13)
C138 N16 H16A 121.8
N15 N16 H16A 121.8
C141 O17 Ce8 147.5(12)
C147 N17 N18 112.1(18)
C147 N17 Ce8 130.9(14)
N18 N17 Ce8 116.6(12)
C148 O18 Ce8 119.9(11)
C148 N18 N17 118.9(16)
C148 N18 H18A 120.5
N17 N18 H18A 120.5
C157 N19 C155 128.5(14)
C157 N19 H19A 115.8
C155 N19 H19A 115.8
C167 N20 C165 128.0(14)
C167 N20 H20A 116.0
C165 N20 H20A 116.0
C211 O21 Ce4 148.0(11)
C217 N21 N22 116.1(13)
C217 N21 Ce4 131.5(11)
N22 N21 Ce4 112.2(8)
C218 O22 Ce4 120.2(10)
N21 N22 C218 117.3(13)
N21 N22 H22A 121.3
C218 N22 H22A 121.3
C221 O23 Ce7 131(2)
C227 N23 N24 121(2)
C227 N23 Ce7 127.0(18)
N24 N23 Ce7 112.4(11)
C228 O24 Ce7 123.7(14)
C228 N24 N23 116(2)
C228 N24 H24B 121.9
N23 N24 H24B 121.9
C231 O25 Ce5 149.4(13)
C237 N25 N26 115.1(14)
C237 N25 Ce5 130.6(12)
N26 N25 Ce5 114.1(9)
C238 O26 Ce5 119.8(9)
C238 N26 N25 115.0(13)
C238 N26 H26B 122.5
N25 N26 H26B 122.5
C241 O27 Ce8 141.0(12)
C247 N27 N28 117.7(16)
C247 N27 Ce8 131.5(13)
N28 N27 Ce8 110.9(10)
C248 O28 Ce8 124.8(11)
C248 N28 N27 118.3(15)
C248 N28 H28A 120.8
N27 N28 H28A 120.8
C255 N29 C257 129.2(17)
C255 N29 H29A 115.4
C257 N29 H29A 115.4
C267 N30 C265 127.1(18)
C267 N30 H30A 116.4
C265 N30 H30A 116.4
C311 O31 Ce1 148.5(12)
C317 N31 N32 113.2(13)
C317 N31 Ce1 131.6(12)
N32 N31 Ce1 115.0(8)
C318 O32 Ce1 122.8(9)
C318 N32 N31 115.3(12)
C318 N32 H32A 122.4
N31 N32 H32A 122.4
C321 O33 Ce3 145.0(10)
C327 N33 N34 116.0(14)
C327 N33 Ce3 129.7(11)
N34 N33 Ce3 114.3(10)
C328 N34 N33 117.6(14)
C328 N34 H34A 121.2
N33 N34 H34A 121.2
C328 O34 Ce3 125.3(11)
C337 N35 N36 113.9(14)
C337 N35 Ce7 132.2(12)
N36 N35 Ce7 113.7(8)
C331 O35 Ce7 150.3(14)
C338 O36 Ce7 120.8(10)
C338 N36 N35 116.7(14)
C338 N36 H36A 121.7
N35 N36 H36A 121.7
C341 O37 Ce4 142.2(13)
C347 N37 N38 117.6(18)
C347 N37 Ce4 128.4(15)
N38 N37 Ce4 114.0(11)
C348 O38 Ce4 126.8(12)
N37 N38 C348 118.3(16)
N37 N38 H38A 120.8
C348 N38 H38A 120.8
C357 N39 C355 124.1(15)
C357 N39 H39A 117.9
C355 N39 H39A 117.9
C367 N40 C365 125.3(15)
C367 N40 H40A 117.4
C365 N40 H40A 117.4
C417 N41 N42 117.7(15)
C417 N41 Ce6 128.1(12)
N42 N41 Ce6 114.2(9)
C411 O41 Ce6 143.7(12)
C418 O42 Ce6 125.1(9)
C418 N42 N41 118.9(14)
C418 N42 H42A 120.6
N41 N42 H42A 120.6
C427 N43 N44 112.6(10)
C427 N43 Ce5 133.1(8)
N44 N43 Ce5 114.3(7)
C421 O43 Ce5 144.7(11)
C428 O44 Ce5 121.5(6)
C428 N44 N43 115.9(10)
C428 N44 H44A 122.1
N43 N44 H44A 122.1
C431 O45 Ce1 146.0(7)
C437 N45 N46 114.5(9)
C437 N45 Ce1 131.8(8)
N46 N45 Ce1 113.4(8)
C438 O46 Ce1 119.6(6)
C438 N46 N45 117.0(9)
C438 N46 H46A 121.5
N45 N46 H46A 121.5
C447 N47 N48 119.5(9)
C447 N47 Ce2 127.6(8)
N48 N47 Ce2 112.7(7)
C441 O47 Ce2 146.8(9)
C448 O48 Ce2 122.4(6)
C448 N48 N47 119.3(9)
C448 N48 H48A 120.3
N47 N48 H48A 120.3
C457 N49 C455 126.6(9)
C457 N49 H49A 116.7
C455 N49 H49A 116.7
C467 N50 C465 122.9(8)
C467 N50 H50A 118.6
C465 N50 H50A 118.6
C518 O51 Ce8 123.0(6)
C511 O52 Ce8 149.9(10)
C517 N51 N52 119.0(9)
C517 N51 Ce8 128.8(8)
N52 N51 Ce8 112.1(7)
N51 N52 C518 120.9(10)
N51 N52 H52A 119.6
C518 N52 H52A 119.6
C521 O53 Ce5 139.2(8)
C527 N53 N54 117.7(9)
C527 N53 Ce5 128.9(7)
N54 N53 Ce5 113.3(7)
C528 O54 Ce5 124.2(7)
C528 N54 N53 118.1(9)
C528 N54 H54A 120.9
N53 N54 H54A 120.9
C531 O55 Ce3 145.3(9)
C537 N55 N56 118.3(10)
C537 N55 Ce3 128.3(8)
N56 N55 Ce3 113.4(7)
C538 O56 Ce3 121.9(5)
N55 N56 C538 116.8(10)
N55 N56 H56A 121.6
C538 N56 H56A 121.6
C541 O57 Ce1 143.5(8)
C547 N57 N58 115.4(12)
C547 N57 Ce1 126.3(8)
N58 N57 Ce1 118.3(9)
C548 O58 Ce1 124.5(6)
C548 N58 N57 115.4(11)
C548 N58 H58A 122.3
N57 N58 H58A 122.3
C557 N59 C555 130.2(10)
C557 N59 H59A 114.9
C555 N59 H59A 114.9
C567 N60 C565 126.0(10)
C567 N60 H60A 117.0
C565 N60 H60A 117.0
C611 O61 Ce3 150.1(6)
C617 N61 N62 116.3(9)
C617 N61 Ce3 130.8(6)
N62 N61 Ce3 112.7(7)
C618 O62 Ce3 119.7(5)
C618 N62 N61 118.4(8)
C618 N62 H62A 120.8
N61 N62 H62A 120.8
C627 N63 N64 116.4(9)
C627 N63 Ce6 127.9(7)
N64 N63 Ce6 115.7(7)
C621 O63 Ce6 146.0(7)
C628 O64 Ce6 121.4(5)
C628 N64 N63 113.8(9)
C628 N64 H64A 123.1
N63 N64 H64A 123.1
C631 O65 Ce4 149.0(8)
C637 N65 N66 112.5(9)
C637 N65 Ce4 131.1(9)
N66 N65 Ce4 116.4(8)
C638 O66 Ce4 123.1(6)
C638 N66 N65 116.1(10)
C638 N66 H66A 121.9
N65 N66 H66A 121.9
C641 O67 Ce2 147.4(10)
C647 N67 N68 121.8(10)
C647 N67 Ce2 126.7(9)
N68 N67 Ce2 111.5(8)
C648 O68 Ce2 122.5(7)
C648 N68 N67 118.2(9)
C648 N68 H68A 120.9
N67 N68 H68A 120.9
C657 N69 C655 128.5(8)
C657 N69 H69A 115.7
C655 N69 H69A 115.7
C667 N70 C665 124.8(8)
C667 N70 H70A 117.6
C665 N70 H70A 117.6
O11 C111 C116 127(3)
O11 C111 C112 125(3)
C116 C111 C112 109(3)
C113 C112 C111 130(3)
C113 C112 H11B 114.8
C111 C112 H11B 114.8
C112 C113 C114 115(3)
C112 C113 H11C 122.7
C114 C113 H11C 122.7
C115 C114 C113 116(3)
C115 C114 H11D 122.2
C113 C114 H11D 122.2
C116 C115 C114 124(3)
C116 C115 H11F 118.1
C114 C115 H11F 118.1
C115 C116 C111 126(3)
C115 C116 C117 111(3)
C111 C116 C117 122(3)
N11 C117 C116 123(2)
N11 C117 H11G 118.7
C116 C117 H11G 118.7
O12 C118 N12 120.4(14)
O12 C118 C151 121.7(17)
N12 C118 C151 117.8(16)
C126 C121 C122 115(5)
C126 C121 C127 111(5)
C122 C121 C127 128(5)
O13 C122 C121 115(4)
O13 C122 C123 123(5)
C121 C122 C123 120(6)
C124 C123 C122 115(4)
C124 C123 H12B 122.6
C122 C123 H12B 122.6
C123 C124 C125 125(5)
C123 C124 H12C 117.6
C125 C124 H12C 117.6
C124 C125 C126 115(4)
C124 C125 H12D 122.6
C126 C125 H12D 122.6
C121 C126 C125 124(5)
C121 C126 H12E 117.8
C125 C126 H12E 117.8
C127 C21' C26' 108(5)
C127 C21' C22' 114(5)
C26' C21' C22' 138(4)
O13 C22' C23' 118(6)
O13 C22' C21' 134(5)
C23' C22' C21' 98(4)
O13 C22' Ce7 24(3)
C23' C22' Ce7 141(4)
C21' C22' Ce7 111(3)
C24' C23' C22' 138(4)
C24' C23' H23A 111.0
C22' C23' H23A 111.0
C26' C25' C24' 136(4)
C26' C25' H25A 111.8
C24' C25' H25A 111.8
C23' C24' C25' 104(4)
C23' C24' H24A 128.0
C25' C24' H24A 128.0
C25' C26' C21' 105(4)
C25' C26' H26A 127.7
C21' C26' H26A 127.7
C21' C127 N13 127(3)
C21' C127 C121 4(8)
N13 C127 C121 124(3)
C21' C127 H12F 116.4
N13 C127 H12F 116.3
C121 C127 H12F 119.8
O14 C128 N14 122.0(18)
O14 C128 C153 125(2)
N14 C128 C153 113.3(19)
O15 C131 C136 127.6(15)
O15 C131 C132 120.9(18)
C136 C131 C132 111.4(18)
C133 C132 C131 125.3(19)
C133 C132 H13B 117.4
C131 C132 H13B 117.4
C134 C133 C132 118(2)
C134 C133 H13C 121.0
C132 C133 H13C 121.0
C133 C134 C135 123(2)
C133 C134 H13D 118.6
C135 C134 H13D 118.6
C136 C135 C134 115(2)
C136 C135 H13E 122.3
C134 C135 H13E 122.3
C131 C136 C135 126.9(17)
C131 C136 C137 120.1(18)
C135 C136 C137 113(2)
N15 C137 C136 127.1(17)
N15 C137 H13F 116.5
C136 C137 H13F 116.5
O16 C138 N16 126.3(16)
O16 C138 C161 120.3(15)
N16 C138 C161 113.4(16)
O17 C141 C142 119.4(18)
O17 C141 C146 122(2)
C142 C141 C146 119(2)
C143 C142 C141 120(2)
C143 C142 H14B 120.0
C141 C142 H14B 120.0
C144 C143 C142 124(2)
C144 C143 H14C 118.2
C142 C143 H14C 118.2
C145 C144 C143 117(3)
C145 C144 H14D 121.3
C143 C144 H14D 121.3
C144 C145 C146 125(2)
C144 C145 H14E 117.6
C146 C145 H14E 117.6
C141 C146 C145 115(2)
C141 C146 C147 121(2)
C145 C146 C147 123(2)
N17 C147 C146 127(2)
N17 C147 H14F 116.4
C146 C147 H14F 116.4
O18 C148 N18 122.4(15)
O18 C148 C163 115(2)
N18 C148 C163 122.1(18)
C152 C151 C156 117.4(15)
C152 C151 C118 125.1(18)
C156 C151 C118 117.5(16)
C153 C152 C151 124.1(18)
C153 C152 H15B 118.0
C151 C152 H15B 118.0
C152 C153 C154 121.1(16)
C152 C153 C128 125(2)
C154 C153 C128 113.4(18)
C153 C154 C155 117.7(16)
C153 C154 H15C 121.2
C155 C154 H15C 121.2
N19 C155 C156 118.2(15)
N19 C155 C154 125.0(16)
C156 C155 C154 116.7(16)
C151 C156 C155 123.0(15)
C151 C156 H15D 118.5
C155 C156 H15D 118.5
O19 C157 N19 120.0(18)
O19 C157 C171 124.3(17)
N19 C157 C171 115.8(16)
C162 C161 C166 118.6(15)
C162 C161 C138 124.0(17)
C166 C161 C138 117.4(15)
C161 C162 C163 124.6(16)
C161 C162 H16B 117.7
C163 C162 H16B 117.7
C164 C163 C162 115.8(15)
C164 C163 C148 123.9(16)
C162 C163 C148 119.9(17)
C163 C164 C165 122.3(15)
C163 C164 H16C 118.8
C165 C164 H16C 118.8
N20 C165 C164 125.7(15)
N20 C165 C166 114.5(15)
C164 C165 C166 119.7(15)
C161 C166 C165 118.8(15)
C161 C166 H16D 120.6
C165 C166 H16D 120.6
O20 C167 N20 121.8(17)
O20 C167 C174 124.2(15)
N20 C167 C174 114.0(16)
C172 C171 C176 119.1(16)
C172 C171 C157 119.4(17)
C176 C171 C157 121.4(17)
C173 C172 C171 123.6(17)
C173 C172 H17C 118.2
C171 C172 H17C 118.2
C172 C173 C174 116.1(18)
C172 C173 H17D 121.9
C174 C173 H17D 121.9
C175 C174 C173 120.5(16)
C175 C174 C167 125.1(18)
C173 C174 C167 114(2)
C176 C175 C174 121.3(16)
C176 C175 H17F 119.4
C174 C175 H17F 119.4
C175 C176 C171 119.0(15)
C175 C176 H17G 120.5
C171 C176 H17G 120.5
O21 C211 C216 126.1(17)
O21 C211 C212 119.3(17)
C216 C211 C212 114.6(17)
C213 C212 C211 119.3(17)
C213 C212 H21B 120.3
C211 C212 H21B 120.3
C214 C213 C212 120.4(19)
C214 C213 H21C 119.8
C212 C213 H21C 119.8
C215 C214 C213 120(2)
C215 C214 H21D 120.1
C213 C214 H21D 120.1
C214 C215 C216 125.7(19)
C214 C215 H21E 117.1
C216 C215 H21E 117.1
C215 C216 C217 119.3(17)
C215 C216 C211 120.0(17)
C217 C216 C211 120.7(15)
N21 C217 C216 126.1(16)
N21 C217 H21F 116.9
C216 C217 H21F 116.9
O22 C218 N22 124.5(14)
O22 C218 C251 118.5(15)
N22 C218 C251 116.9(16)
O23 C221 C226 138(3)
O23 C221 C222 102(3)
C226 C221 C222 118(3)
C221 C222 C223 122(3)
C221 C222 H22B 118.9
C223 C222 H22B 118.9
C222 C223 C224 119(3)
C222 C223 H22C 120.6
C224 C223 H22C 120.6
C223 C224 C225 120(3)
C223 C224 H22D 120.1
C225 C224 H22D 120.1
C224 C225 C226 118(3)
C224 C225 H22E 120.8
C226 C225 H22E 120.8
C221 C226 C227 115(3)
C221 C226 C225 122(3)
C227 C226 C225 123(3)
N23 C227 C226 129(3)
N23 C227 H22F 115.5
C226 C227 H22F 115.5
O24 C228 N24 126(2)
O24 C228 C253 120(2)
N24 C228 C253 115(3)
O25 C231 C236 125.3(19)
O25 C231 C232 121(2)
C236 C231 C232 114(2)
C233 C232 C231 125(2)
C233 C232 H23C 117.7
C231 C232 H23C 117.7
C234 C233 C232 122(2)
C234 C233 H23D 119.1
C232 C233 H23D 119.1
C233 C234 C235 114(2)
C233 C234 H23E 123.2
C235 C234 H23E 123.2
C236 C235 C234 124(2)
C236 C235 H23F 117.9
C234 C235 H23F 117.9
C231 C236 C235 122.1(19)
C231 C236 C237 119.8(19)
C235 C236 C237 118(2)
N25 C237 C236 126.4(18)
N25 C237 H23G 116.8
C236 C237 H23G 116.8
O26 C238 N26 126.3(14)
O26 C238 C261 115.8(15)
N26 C238 C261 117.8(16)
O27 C241 C242 119(2)
O27 C241 C246 123.4(19)
C242 C241 C246 117(2)
C243 C242 C241 120(2)
C243 C242 H24C 120.2
C241 C242 H24C 120.2
C242 C243 C244 120(2)
C242 C243 H24D 120.0
C244 C243 H24D 120.0
C245 C244 C243 116(3)
C245 C244 H24E 121.9
C243 C244 H24E 121.9
C244 C245 C246 129(3)
C244 C245 H24F 115.4
C246 C245 H24F 115.4
C247 C246 C245 121(3)
C247 C246 C241 122(2)
C245 C246 C241 118(2)
N27 C247 C246 126(2)
N27 C247 H24G 116.9
C246 C247 H24G 116.9
O28 C248 N28 121.3(18)
O28 C248 C263 119.6(17)
N28 C248 C263 119.0(18)
C252 C251 C256 118.9(18)
C252 C251 C218 121.1(19)
C256 C251 C218 119.8(19)
C251 C252 C253 124.9(18)
C251 C252 H25C 117.5
C253 C252 H25C 117.5
C254 C253 C252 112(2)
C254 C253 C228 128(2)
C252 C253 C228 120(2)
C255 C254 C253 122.3(19)
C255 C254 H25D 118.8
C253 C254 H25D 118.8
C254 C255 C256 121.9(19)
C254 C255 N29 121.0(19)
C256 C255 N29 117(2)
C255 C256 C251 119.8(18)
C255 C256 H25B 120.1
C251 C256 H25B 120.1
O29 C257 N29 119(2)
O29 C257 C271 123(2)
N29 C257 C271 117.2(19)
C266 C261 C262 121.2(16)
C266 C261 C238 120.7(17)
C262 C261 C238 118.0(16)
C261 C262 C263 121.8(15)
C261 C262 H26C 119.1
C263 C262 H26C 119.1
C264 C263 C262 116.4(15)
C264 C263 C248 125.3(17)
C262 C263 C248 118.1(16)
C263 C264 C265 121.7(16)
C263 C264 H26D 119.1
C265 C264 H26D 119.1
C264 C265 N30 123.5(19)
C264 C265 C266 119.8(17)
N30 C265 C266 116.7(18)
C261 C266 C265 119.0(16)
C261 C266 H26E 120.5
C265 C266 H26E 120.5
O30 C267 N30 124(2)
O30 C267 C274 122(2)
N30 C267 C274 114.3(19)
C276 C271 C272 116.1(18)
C276 C271 C257 127(2)
C272 C271 C257 117(2)
C273 C272 C271 122.2(18)
C273 C272 H27B 118.9
C271 C272 H27B 118.9
C274 C273 C272 120.5(18)
C274 C273 H27C 119.7
C272 C273 H27C 119.7
C273 C274 C275 118.7(18)
C273 C274 C267 126(2)
C275 C274 C267 115(2)
C276 C275 C274 117.5(18)
C276 C275 H27D 121.3
C274 C275 H27D 121.3
C275 C276 C271 124.3(18)
C275 C276 H27F 117.9
C271 C276 H27F 117.9
O31 C311 C316 123.9(17)
O31 C311 C312 117.4(19)
C316 C311 C312 118.7(16)
C313 C312 C311 116.7(18)
C313 C312 H31B 121.6
C311 C312 H31B 121.6
C314 C313 C312 123.9(18)
C314 C313 H31D 118.0
C312 C313 H31D 118.0
C315 C314 C313 117.1(17)
C315 C314 H31E 121.5
C313 C314 H31E 121.5
C314 C315 C316 123.4(17)
C314 C315 H31F 118.3
C316 C315 H31F 118.3
C311 C316 C315 120.0(16)
C311 C316 C317 122.7(14)
C315 C316 C317 117.3(17)
N31 C317 C316 124.2(16)
N31 C317 H31G 117.9
C316 C317 H31G 117.9
O32 C318 N32 122.7(14)
O32 C318 C351 120.8(13)
N32 C318 C351 116.4(14)
O33 C321 C322 118.1(19)
O33 C321 C326 123.0(14)
C322 C321 C326 118.7(18)
C321 C322 C323 120(2)
C321 C322 H32B 120.0
C323 C322 H32B 120.0
C322 C323 C324 121.1(19)
C322 C323 H32C 119.5
C324 C323 H32C 119.5
C325 C324 C323 116(2)
C325 C324 H32D 122.0
C323 C324 H32D 122.0
C326 C325 C324 122(2)
C326 C325 H32F 119.2
C324 C325 H32F 119.2
C325 C326 C327 117(2)
C325 C326 C321 122.2(17)
C327 C326 C321 120.6(18)
N33 C327 C326 127.3(18)
N33 C327 H32G 116.4
C326 C327 H32G 116.4
O34 C328 N34 121.1(15)
O34 C328 C353 118.0(17)
N34 C328 C353 120.9(14)
O35 C331 C336 121(2)
O35 C331 C332 121(2)
C336 C331 C332 118(2)
C333 C332 C331 118(2)
C333 C332 H33B 120.9
C331 C332 H33B 120.9
C332 C333 C334 123(2)
C332 C333 H33D 118.3
C334 C333 H33D 118.3
C335 C334 C333 120(2)
C335 C334 H33E 119.8
C333 C334 H33E 119.8
C334 C335 C336 117(2)
C334 C335 H33F 121.7
C336 C335 H33F 121.7
C331 C336 C335 123(2)
C331 C336 C337 123.7(18)
C335 C336 C337 113(2)
N35 C337 C336 122.1(16)
N35 C337 H33G 118.9
C336 C337 H33G 118.9
O36 C338 N36 124.8(17)
O36 C338 C361 118.8(16)
N36 C338 C361 116.2(16)
O37 C341 C342 119(2)
O37 C341 C346 122(2)
C342 C341 C346 118(2)
C343 C342 C341 125(2)
C343 C342 H34B 117.5
C341 C342 H34B 117.5
C342 C343 C344 116(2)
C342 C343 H34C 122.0
C344 C343 H34C 122.0
C345 C344 C343 118(2)
C345 C344 H34D 121.1
C343 C344 H34D 121.1
C344 C345 C346 123(3)
C344 C345 H34E 118.5
C346 C345 H34E 118.5
C341 C346 C345 120(2)
C341 C346 C347 123(2)
C345 C346 C347 117(3)
N37 C347 C346 128(2)
N37 C347 H34F 116.2
C346 C347 H34F 116.2
O38 C348 N38 117.3(18)
O38 C348 C363 121.8(19)
N38 C348 C363 121(2)
C352 C351 C356 120.7(14)
C352 C351 C318 123.1(13)
C356 C351 C318 116.2(13)
C351 C352 C353 121.9(14)
C351 C352 H35B 119.0
C353 C352 H35B 119.0
C352 C353 C354 118.6(14)
C352 C353 C328 118.9(14)
C354 C353 C328 122.5(15)
C355 C354 C353 119.4(14)
C355 C354 H35C 120.3
C353 C354 H35C 120.3
C354 C355 N39 123.3(16)
C354 C355 C356 121.9(13)
N39 C355 C356 114.7(14)
C351 C356 C355 117.5(13)
C351 C356 H35A 121.3
C355 C356 H35A 121.3
O39 C357 N39 126.3(16)
O39 C357 C371 114(2)
N39 C357 C371 119.2(19)
C362 C361 C366 118.9(18)
C362 C361 C338 120.5(17)
C366 C361 C338 120.6(19)
C361 C362 C363 122.5(17)
C361 C362 H36B 118.7
C363 C362 H36B 118.7
C364 C363 C362 118.2(17)
C364 C363 C348 123(2)
C362 C363 C348 118.8(17)
C365 C364 C363 120.4(17)
C365 C364 H36C 119.8
C363 C364 H36C 119.8
C364 C365 N40 124.1(18)
C364 C365 C366 119.0(16)
N40 C365 C366 116.8(17)
C361 C366 C365 120.9(18)
C361 C366 H36D 119.6
C365 C366 H36D 119.6
O40 C367 N40 125.0(16)
O40 C367 C374 120.9(19)
N40 C367 C374 114.0(17)
C376 C371 C372 121.2(15)
C376 C371 C357 121.0(18)
C372 C371 C357 117.7(18)
C373 C372 C371 115.7(17)
C373 C372 H37B 122.1
C371 C372 H37B 122.1
C374 C373 C372 122.2(18)
C374 C373 H37C 118.9
C372 C373 H37C 118.9
C373 C374 C375 122.8(15)
C373 C374 C367 123.1(19)
C375 C374 C367 114.1(19)
C374 C375 C376 116.9(16)
C374 C375 H37A 121.5
C376 C375 H37A 121.5
C371 C376 C375 120.9(16)
C371 C376 H37F 119.6
C375 C376 H37F 119.6
O41 C411 C412 113(2)
O41 C411 C416 127.1(18)
C412 C411 C416 119.4(17)
C411 C412 C413 120.6(18)
C411 C412 H41B 119.7
C413 C412 H41B 119.7
C414 C413 C412 118.5(18)
C414 C413 H41C 120.8
C412 C413 H41C 120.8
C415 C414 C413 120.4(18)
C415 C414 H41F 119.8
C413 C414 H41F 119.8
C416 C415 C414 119.7(19)
C416 C415 H41G 120.2
C414 C415 H41G 120.2
C417 C416 C411 120.7(18)
C417 C416 C415 118(2)
C411 C416 C415 121.4(18)
N41 C417 C416 129.5(18)
N41 C417 H41H 115.3
C416 C417 H41H 115.3
O42 C418 N42 121.4(15)
O42 C418 C451 121.0(13)
N42 C418 C451 117.6(15)
O43 C421 C426 125.8(16)
O43 C421 C422 115.7(18)
C426 C421 C422 118.5(15)
C421 C422 C423 120.6(16)
C421 C422 H42B 119.7
C423 C422 H42B 119.7
C424 C423 C422 119.7(16)
C424 C423 H42C 120.1
C422 C423 H42C 120.1
C423 C424 C425 120.3(16)
C423 C424 H42D 119.8
C425 C424 H42D 119.8
C424 C425 C426 119.3(15)
C424 C425 H42E 120.4
C426 C425 H42E 120.4
C421 C426 C425 121.5(15)
C421 C426 C427 123.9(15)
C425 C426 C427 114.6(16)
N43 C427 C426 122.2(11)
N43 C427 H42F 118.9
C426 C427 H42F 118.9
O44 C428 N44 124.7(12)
O44 C428 C453 122.4(12)
N44 C428 C453 112.9(12)
O45 C431 C436 124.7(15)
O45 C431 C432 120.3(13)
C436 C431 C432 114.8(15)
C433 C432 C431 119.8(14)
C433 C432 H43B 120.1
C431 C432 H43B 120.1
C434 C433 C432 124.2(17)
C434 C433 H43C 117.9
C432 C433 H43C 117.9
C433 C434 C435 118.3(16)
C433 C434 H43D 120.9
C435 C434 H43D 120.8
C434 C435 C436 118.9(15)
C434 C435 H43E 120.6
C436 C435 H43E 120.6
C431 C436 C435 124.0(16)
C431 C436 C437 122.3(18)
C435 C436 C437 113.6(15)
N45 C437 C436 124.4(14)
N45 C437 H43F 117.8
C436 C437 H43F 117.8
O46 C438 N46 125.3(11)
O46 C438 C461 120.1(12)
N46 C438 C461 114.7(11)
O47 C441 C446 122.3(16)
O47 C441 C442 118.4(18)
C446 C441 C442 119.0(15)
C441 C442 C443 118.5(18)
C441 C442 H44B 120.7
C443 C442 H44B 120.7
C444 C443 C442 122.3(19)
C444 C443 H44C 118.9
C442 C443 H44C 118.9
C445 C444 C443 117.7(19)
C445 C444 H44D 121.1
C443 C444 H44D 121.1
C444 C445 C446 121.3(19)
C444 C445 H44E 119.4
C446 C445 H44E 119.4
C441 C446 C445 121.1(15)
C441 C446 C447 123.0(16)
C445 C446 C447 115.9(18)
N47 C447 C446 128.9(14)
N47 C447 H44F 115.5
C446 C447 H44F 115.5
O48 C448 N48 122.5(11)
O48 C448 C463 119.3(10)
N48 C448 C463 118.1(12)
C452 C451 C456 119.8(14)
C452 C451 C418 123.0(13)
C456 C451 C418 117.2(14)
C451 C452 C453 121.3(14)
C451 C452 H45B 119.4
C453 C452 H45B 119.3
C452 C453 C454 119.2(15)
C452 C453 C428 121.7(14)
C454 C453 C428 119.0(16)
C455 C454 C453 119.0(15)
C455 C454 H45C 120.5
C453 C454 H45C 120.5
C456 C455 C454 121.8(14)
C456 C455 N49 115.8(13)
C454 C455 N49 121.8(16)
C455 C456 C451 118.9(14)
C455 C456 H45E 120.6
C451 C456 H45E 120.6
O49 C457 N49 125.4(12)
O49 C457 C471 120.5(12)
N49 C457 C471 114.1(10)
C462 C461 C466 121.6(13)
C462 C461 C438 120.8(13)
C466 C461 C438 117.4(13)
C461 C462 C463 122.6(14)
C461 C462 H46B 118.7
C463 C462 H46B 118.7
C462 C463 C464 116.6(14)
C462 C463 C448 126.0(13)
C464 C463 C448 117.3(13)
C465 C464 C463 121.0(13)
C465 C464 H46C 119.5
C463 C464 H46C 119.5
C464 C465 C466 118.1(13)
C464 C465 N50 115.3(12)
C466 C465 N50 126.4(12)
C461 C466 C465 119.9(13)
C461 C466 H46D 120.0
C465 C466 H46D 120.0
O50 C467 N50 130.4(10)
O50 C467 C474 117.3(11)
N50 C467 C474 112.2(10)
C476 C471 C472 120.9(13)
C476 C471 C457 121.2(13)
C472 C471 C457 117.8(12)
C473 C472 C471 119.7(14)
C473 C472 H47B 120.1
C471 C472 H47B 120.1
C472 C473 C474 120.5(15)
C472 C473 H47C 119.7
C474 C473 H47C 119.7
C473 C474 C475 120.1(14)
C473 C474 C467 117.5(14)
C475 C474 C467 122.4(13)
C474 C475 C476 118.6(13)
C474 C475 H47D 120.7
C476 C475 H47D 120.7
C471 C476 C475 120.1(13)
C471 C476 H47E 120.0
C475 C476 H47E 120.0
O52 C511 C516 120.0(18)
O52 C511 C512 120(2)
C516 C511 C512 120.1(16)
C513 C512 C511 119.8(18)
C513 C512 H51B 120.1
C511 C512 H51B 120.1
C512 C513 C514 118.9(19)
C512 C513 H51C 120.6
C514 C513 H51C 120.5
C515 C514 C513 122.2(18)
C515 C514 H51D 118.9
C513 C514 H51D 118.9
C514 C515 C516 122.8(18)
C514 C515 H51E 118.6
C516 C515 H51E 118.6
C511 C516 C517 124.3(15)
C511 C516 C515 115.9(17)
C517 C516 C515 119.8(17)
N51 C517 C516 128.7(13)
N51 C517 H51F 115.7
C516 C517 H51F 115.7
O51 C518 N52 120.5(11)
O51 C518 C551 121.1(11)
N52 C518 C551 118.4(11)
O53 C521 C522 121.6(16)
O53 C521 C526 122.9(15)
C522 C521 C526 115.5(15)
C523 C522 C521 126.2(18)
C523 C522 H52B 116.9
C521 C522 H52B 116.9
C522 C523 C524 115.8(18)
C522 C523 H52C 122.1
C524 C523 H52C 122.1
C525 C524 C523 120.6(18)
C525 C524 H52E 119.7
C523 C524 H52E 119.7
C524 C525 C526 121.2(19)
C524 C525 H52F 119.4
C526 C525 H52F 119.4
C527 C526 C525 116.3(19)
C527 C526 C521 123.4(16)
C525 C526 C521 120.3(17)
N53 C527 C526 123.6(14)
N53 C527 H52G 118.2
C526 C527 H52G 118.2
O54 C528 N54 122.4(11)
O54 C528 C553 118.0(12)
N54 C528 C553 119.6(12)
O55 C531 C532 120.5(18)
O55 C531 C536 118.5(16)
C532 C531 C536 120.9(14)
C531 C532 C533 121.2(17)
C531 C532 H53B 119.4
C533 C532 H53B 119.4
C532 C533 C534 119.6(18)
C532 C533 H53C 120.2
C534 C533 H53C 120.2
C535 C534 C533 118.0(18)
C535 C534 H53D 121.0
C533 C534 H53D 121.0
C534 C535 C536 127(2)
C534 C535 H53E 116.3
C536 C535 H53E 116.3
C537 C536 C531 124.7(15)
C537 C536 C535 122.4(17)
C531 C536 C535 112.8(16)
N55 C537 C536 128.2(14)
N55 C537 H53F 115.9
C536 C537 H53F 115.9
O56 C538 N56 122.9(10)
O56 C538 C561 123.4(10)
N56 C538 C561 113.7(11)
C546 C541 O57 121.5(19)
C546 C541 C542 123(2)
O57 C541 C542 115.4(19)
C543 C542 C541 116(2)
C543 C542 H54B 121.8
C541 C542 H54B 121.8
C542 C543 C544 123(2)
C542 C543 H54C 118.5
C544 C543 H54C 118.5
C545 C544 C543 115(3)
C545 C544 H54D 122.3
C543 C544 H54D 122.3
C544 C545 C546 123(3)
C544 C545 H54F 118.3
C546 C545 H54F 118.3
C545 C546 C541 119(2)
C545 C546 C547 121(2)
C541 C546 C547 120(2)
N57 C547 C546 131.3(17)
N57 C547 H54G 114.4
C546 C547 H54G 114.4
N58 C548 O58 121.6(10)
N58 C548 C563 120.3(12)
O58 C548 C563 118.1(12)
C556 C551 C518 120.4(15)
C556 C551 C552 114.3(16)
C518 C551 C552 124.9(14)
C553 C552 C551 122.8(15)
C553 C552 H55C 118.6
C551 C552 H55C 118.6
C552 C553 C554 123.1(16)
C552 C553 C528 114.3(14)
C554 C553 C528 122.6(16)
C553 C554 C555 115.1(15)
C553 C554 H55A 122.5
C555 C554 H55A 122.5
C556 C555 C554 122.4(14)
C556 C555 N59 120.1(15)
C554 C555 N59 117.2(16)
C555 C556 C551 122.1(16)
C555 C556 H55F 119.0
C551 C556 H55F 118.9
O59 C557 N59 120.5(11)
O59 C557 C571 124.2(13)
N59 C557 C571 115.4(13)
C566 C561 C562 116.2(14)
C566 C561 C538 121.2(14)
C562 C561 C538 122.3(13)
C563 C562 C561 121.9(14)
C563 C562 H56B 119.0
C561 C562 H56B 119.0
C562 C563 C564 117.6(14)
C562 C563 C548 117.6(15)
C564 C563 C548 124.7(15)
C565 C564 C563 121.2(14)
C565 C564 H56C 119.4
C563 C564 H56C 119.4
N60 C565 C566 118.6(14)
N60 C565 C564 122.5(16)
C566 C565 C564 118.8(14)
C565 C566 C561 124.2(15)
C565 C566 H56D 117.9
C561 C566 H56D 117.9
O60 C567 N60 127.5(11)
O60 C567 C574 114.7(13)
N60 C567 C574 117.7(13)
C572 C571 C576 120.5(13)
C572 C571 C557 115.0(16)
C576 C571 C557 124.5(17)
C571 C572 C573 121.0(15)
C571 C572 H57B 119.5
C573 C572 H57B 119.5
C572 C573 C574 122.0(16)
C572 C573 H57C 119.0
C574 C573 H57C 119.0
C573 C574 C575 115.2(16)
C573 C574 C567 124.3(18)
C575 C574 C567 120.3(16)
C576 C575 C574 122.9(16)
C576 C575 H57D 118.6
C574 C575 H57D 118.6
C571 C576 C575 118.0(16)
C571 C576 H57E 121.0
C575 C576 H57E 121.0
O61 C611 C612 122.2(11)
O61 C611 C616 121.7(11)
C612 C611 C616 115.7(12)
C613 C612 C611 123.0(13)
C613 C612 H61B 118.5
C611 C612 H61B 118.5
C612 C613 C614 121.5(14)
C612 C613 H61C 119.3
C614 C613 H61C 119.2
C615 C614 C613 116.8(14)
C615 C614 H61D 121.6
C613 C614 H61D 121.6
C614 C615 C616 124.3(13)
C614 C615 H61E 117.9
C616 C615 H61E 117.9
C617 C616 C615 120.2(13)
C617 C616 C611 121.2(13)
C615 C616 C611 118.6(12)
N61 C617 C616 127.3(12)
N61 C617 H61F 116.3
C616 C617 H61F 116.3
O62 C618 N62 124.7(9)
O62 C618 C651 117.6(10)
N62 C618 C651 117.6(10)
O63 C621 C626 125.5(13)
O63 C621 C622 120.4(13)
C626 C621 C622 113.8(13)
C623 C622 C621 123.1(15)
C623 C622 H62B 118.4
C621 C622 H62B 118.4
C622 C623 C624 119.8(15)
C622 C623 H62C 120.1
C624 C623 H62C 120.1
C625 C624 C623 118.5(15)
C625 C624 H62D 120.8
C623 C624 H62D 120.8
C624 C625 C626 121.2(16)
C624 C625 H62E 119.4
C626 C625 H62E 119.4
C625 C626 C621 123.1(14)
C625 C626 C627 118.3(14)
C621 C626 C627 118.1(13)
N63 C627 C626 129.2(12)
N63 C627 H62F 115.4
C626 C627 H62F 115.4
N64 C628 O64 127.0(10)
N64 C628 C653 118.2(10)
O64 C628 C653 114.7(9)
O65 C631 C636 121.4(15)
O65 C631 C632 118.7(15)
C636 C631 C632 119.8(15)
C633 C632 C631 121.4(16)
C633 C632 H63B 119.3
C631 C632 H63B 119.3
C632 C633 C634 119.9(16)
C632 C633 H63C 120.1
C634 C633 H63C 120.0
C633 C634 C635 120.0(16)
C633 C634 H63D 120.0
C635 C634 H63D 120.0
C636 C635 C634 117.7(15)
C636 C635 H63E 121.2
C634 C635 H63E 121.2
C631 C636 C635 120.7(14)
C631 C636 C637 124.4(17)
C635 C636 C637 114.8(16)
N65 C637 C636 124.3(16)
N65 C637 H63F 117.9
C636 C637 H63F 117.8
O66 C638 N66 122.3(9)
O66 C638 C661 124.9(13)
N66 C638 C661 112.7(12)
O67 C641 C642 125(3)
O67 C641 C646 132.5(17)
C642 C641 C646 103(3)
C641 C642 C643 139(4)
C641 C642 H64B 110.3
C643 C642 H64B 110.3
C644 C643 C642 115(4)
C644 C643 H64C 122.7
C642 C643 H64C 122.6
C643 C644 C645 122(3)
C643 C644 H64E 118.8
C645 C644 H64E 118.9
C644 C645 C646 112(2)
C644 C645 H64D 124.2
C646 C645 H64D 124.2
C647 C646 C641 114(2)
C647 C646 C645 116(2)
C641 C646 C645 129(2)
N67 C647 C646 128.9(17)
N67 C647 H64H 115.5
C646 C647 H64H 115.5
O68 C648 N68 124.2(13)
O68 C648 C663 120.8(11)
N68 C648 C663 115.0(12)
C656 C651 C652 123.8(11)
C656 C651 C618 117.0(12)
C652 C651 C618 119.2(11)
C653 C652 C651 118.5(12)
C653 C652 H65B 120.8
C651 C652 H65B 120.8
C654 C653 C652 116.5(12)
C654 C653 C628 121.5(12)
C652 C653 C628 122.0(12)
C653 C654 C655 125.0(12)
C653 C654 H65D 117.5
C655 C654 H65D 117.5
C656 C655 C654 118.7(11)
C656 C655 N69 122.6(12)
C654 C655 N69 118.6(12)
C651 C656 C655 117.4(12)
C651 C656 H65E 121.3
C655 C656 H65E 121.3
O69 C657 N69 122.4(11)
O69 C657 C671 122.1(11)
N69 C657 C671 115.5(11)
C666 C661 C662 118.6(13)
C666 C661 C638 120.1(15)
C662 C661 C638 121.3(14)
C661 C662 C663 122.5(14)
C661 C662 H66B 118.8
C663 C662 H66B 118.7
C664 C663 C662 118.2(15)
C664 C663 C648 119.3(14)
C662 C663 C648 122.5(14)
C663 C664 C665 122.2(13)
C663 C664 H66C 118.9
C665 C664 H66C 118.9
N70 C665 C666 125.2(15)
N70 C665 C664 117.7(12)
C666 C665 C664 116.8(13)
C661 C666 C665 121.8(15)
C661 C666 H66D 119.1
C665 C666 H66D 119.1
O70 C667 N70 125.3(10)
O70 C667 C674 123.4(12)
N70 C667 C674 111.4(11)
C672 C671 C676 117.1(13)
C672 C671 C657 118.3(15)
C676 C671 C657 124.4(13)
C673 C672 C671 122.6(15)
C673 C672 H67B 118.7
C671 C672 H67B 118.7
C672 C673 C674 120.1(14)
C672 C673 H67C 119.9
C674 C673 H67C 119.9
C673 C674 C675 119.1(14)
C673 C674 C667 117.3(14)
C675 C674 C667 123.6(15)
C676 C675 C674 119.7(14)
C676 C675 H67D 120.2
C674 C675 H67D 120.2
C675 C676 C671 121.2(13)
C675 C676 H67E 119.4
C671 C676 H67E 119.4
O04 N02 O06 120.4(12)
O04 N02 O05 119.2(13)
O06 N02 O05 120.3(12)
O02 N01 O01 121.2(12)
O02 N01 O03 121.8(12)
O01 N01 O03 116.6(12)
O701 C701 N701 127.3(13)
C701 N701 C703 125.2(13)
C701 N701 C702 117.5(12)
C703 N701 C702 117.2(12)
C704 N702 C706 116(4)
C704 N702 C705 105(4)
C706 N702 C705 139(3)
O702 C704 N702 119(4)
C707 N703 C708 123.1(13)
C707 N703 C709 122.5(12)
C708 N703 C709 114.3(12)
O703 C707 N703 118.7(18)
C710 N704 C711 114(2)
C710 N704 C712 109(2)
C711 N704 C712 136(2)
O704 C710 N704 120(2)
C713 N705 C714 119.0(15)
C713 N705 C715 125.9(15)
C714 N705 C715 115.1(14)
O705 C713 N705 118.5(16)
C716 N706 C717 124.4(16)
C716 N706 C718 117.2(16)
C717 N706 C718 118.3(15)
O706 C716 N706 115.3(16)
C720 N707 C719 125(2)
C720 N707 C721 142(2)
C719 N707 C721 91(2)
N707 C719 O707 112(2)
C722 N708 C724 119.4(15)
C722 N708 C723 125.0(14)
C724 N708 C723 115.6(13)
N708 C722 O708 119.3(15)
C725 N709 C727 102(2)
C725 N709 C726 135(2)
C727 N709 C726 122(2)
O709 C725 N709 101(3)
C729 N710 C728 126(2)
C729 N710 C730 123(2)
C728 N710 C730 109(3)
O710 C728 N710 113(3)
C731 N711 C733 123.7(14)
C731 N711 C732 121.5(14)
C733 N711 C732 114.4(13)
O711 C731 N711 119.0(19)
C734 N712 C736 120.6(13)
C734 N712 C735 113.1(13)
C736 N712 C735 123.4(13)
O712 C734 N712 112.9(15)
C740 N714 C741 122.7(16)
C740 N714 C742 123.0(16)
C741 N714 C742 114.1(14)
O714 C740 N714 121(2)
C758 N720 C759 124.2(15)
C758 N720 C760 120.7(13)
C759 N720 C760 115.1(13)
O720 C758 N720 113.3(18)
C774 N725 C773 116(2)
C774 N725 C775 127(2)
C773 N725 C775 115(2)
O725 C773 N725 107(3)
C766 N722 C765 151(3)
C766 N722 C764 101(3)
C765 N722 C764 107(3)
O722 C764 N722 113(5)
C794 N732 C796 122.7(16)
C794 N732 C795 121.4(15)
C796 N732 C795 115.9(15)
O732 C794 N732 114(2)
O716 C746 N716 115(2)
C746 N716 C747 124.9(15)
C746 N716 C748 119.6(14)
C747 N716 C748 115.2(14)
C749 N717 C750 119.6(15)
C749 N717 C751 114.1(14)
C750 N717 C751 111.6(13)
O717 C749 N717 113.7(16)
C752 N718 C753 120.9(14)
C752 N718 C754 118.3(14)
C753 N718 C754 111.3(13)
O718 C752 N718 116.6(16)
C755 N719 C757 107(3)
C755 N719 C756 120(3)
C757 N719 C756 125(3)
O719 C755 N719 120(3)
C767 N723 C768 127.2(17)
C767 N723 C769 121.9(17)
C768 N723 C769 110.0(15)
O723 C767 N723 124(3)
C779 N727 C780 141(4)
C779 N727 C781 110(3)
C780 N727 C781 108(2)
O727 C779 N727 114(2)
C788 N730 C789 122.9(19)
C788 N730 C790 120.6(17)
C789 N730 C790 114.1(17)
O730 C788 N730 112(2)
C791 N731 C792 120.2(15)
C791 N731 C793 122.5(15)
C792 N731 C793 117.3(14)
O731 C791 N731 112.0(19)
C855 O24W O855 66(5)
O850 C850 O19W 121(5)
O24W C855 O855 56(4)
O24W O855 C855 58(5)

loop_
_geom_bond_atom_site_label_1
_geom_bond_atom_site_label_2
_geom_bond_distance
Ce1 O57 2.146(11)
Ce1 O31 2.183(10)
Ce1 O45 2.242(9)
Ce1 O58 2.405(8)
Ce1 O32 2.486(11)
Ce1 O46 2.531(7)
Ce1 N57 2.609(14)
Ce1 N45 2.639(11)
Ce1 N31 2.680(12)
Ce2 O67 2.068(15)
Ce2 O47 2.208(9)
Ce2 O15 2.215(10)
Ce2 O68 2.443(10)
Ce2 O48 2.449(9)
Ce2 O16 2.456(9)
Ce2 N47 2.638(11)
Ce2 N15 2.650(13)
Ce2 N67 2.667(12)
Ce3 O61 2.184(8)
Ce3 O55 2.185(9)
Ce3 O33 2.195(12)
Ce3 O34 2.448(8)
Ce3 O56 2.452(10)
Ce3 O62 2.500(7)
Ce3 N33 2.622(13)
Ce3 N61 2.673(11)
Ce3 N55 2.688(11)
Ce4 O21 2.187(10)
Ce4 O37 2.239(12)
Ce4 O65 2.261(10)
Ce4 O38 2.363(12)
Ce4 O22 2.502(9)
Ce4 O66 2.539(8)
Ce4 N65 2.606(11)
Ce4 N37 2.621(13)
Ce4 N21 2.703(11)
Ce5 O53 2.166(11)
Ce5 O25 2.200(12)
Ce5 O43 2.206(10)
Ce5 O54 2.433(8)
Ce5 O26 2.470(10)
Ce5 O44 2.547(8)
Ce5 N25 2.628(14)
Ce5 N53 2.656(11)
Ce5 N43 2.659(12)
Ce6 O11 2.124(16)
Ce6 O63 2.186(9)
Ce6 O41 2.238(10)
Ce6 O64 2.373(7)
Ce6 O42 2.459(11)
Ce6 O12 2.518(9)
Ce6 N63 2.616(10)
Ce6 N11 2.686(13)
Ce6 N41 2.702(12)
Ce7 O13 2.053(18)
Ce7 O23 2.15(2)
Ce7 O35 2.162(13)
Ce7 O24 2.343(16)
Ce7 O14 2.479(10)
Ce7 O36 2.538(11)
Ce7 N23 2.662(17)
Ce7 N35 2.678(12)
Ce7 N13 2.695(17)
Ce7 C22' 3.10(5)
Ce8 O52 2.197(10)
Ce8 O27 2.209(14)
Ce8 O17 2.214(14)
Ce8 O28 2.395(9)
Ce8 O51 2.468(10)
Ce8 O18 2.530(10)
Ce8 N17 2.632(13)
Ce8 N27 2.653(14)
Ce8 N51 2.734(10)
O11 C111 1.23(3)
N11 C117 1.274(19)
N11 N12 1.408(15)
O12 C118 1.238(15)
O13 C22' 1.21(5)
O13 C122 1.38(5)
N12 C118 1.306(16)
N12 H12A 0.8600
N13 C127 1.29(2)
N13 N14 1.416(19)
O14 C128 1.260(19)
N14 C128 1.34(2)
N14 H14A 0.8600
O15 C131 1.252(19)
N15 C137 1.320(19)
N15 N16 1.447(15)
O16 C138 1.188(16)
N16 C138 1.283(16)
N16 H16A 0.8600
O17 C141 1.35(2)
N17 C147 1.22(2)
N17 N18 1.314(16)
O18 C148 1.283(18)
N18 C148 1.29(2)
N18 H18A 0.8600
O19 C157 1.242(17)
N19 C157 1.395(18)
N19 C155 1.399(17)
N19 H19A 0.8600
N20 C167 1.387(16)
N20 C165 1.406(17)
N20 H20A 0.8600
O20 C167 1.226(17)
O21 C211 1.281(18)
N21 C217 1.254(17)
N21 N22 1.365(13)
O22 C218 1.224(16)
N22 C218 1.371(17)
N22 H22A 0.8600
O23 C221 1.23(3)
N23 C227 1.21(2)
N23 N24 1.33(2)
O24 C228 1.23(2)
N24 C228 1.26(2)
N24 H24B 0.8600
O25 C231 1.25(2)
N25 C237 1.290(18)
N25 N26 1.423(15)
O26 C238 1.263(15)
N26 C238 1.272(16)
N26 H26B 0.8600
O27 C241 1.276(19)
N27 C247 1.237(19)
N27 N28 1.425(17)
O28 C248 1.250(16)
N28 C248 1.315(18)
N28 H28A 0.8600
N29 C255 1.39(2)
N29 C257 1.42(2)
N29 H29A 0.8600
O29 C257 1.214(19)
N30 C267 1.34(2)
N30 C265 1.41(2)
N30 H30A 0.8600
O30 C267 1.202(18)
O31 C311 1.333(17)
N31 C317 1.281(16)
N31 N32 1.384(14)
O32 C318 1.258(15)
N32 C318 1.349(15)
N32 H32A 0.8600
O33 C321 1.295(17)
N33 C327 1.30(2)
N33 N34 1.406(15)
N34 C328 1.294(17)
N34 H34A 0.8600
O34 C328 1.246(14)
N35 C337 1.256(16)
N35 N36 1.387(15)
O35 C331 1.28(2)
O36 C338 1.200(17)
N36 C338 1.316(17)
N36 H36A 0.8600
O37 C341 1.298(17)
N37 C347 1.247(19)
N37 N38 1.338(17)
O38 C348 1.262(19)
N38 C348 1.370(19)
N38 H38A 0.8600
O39 C357 1.23(2)
N39 C357 1.35(2)
N39 C355 1.388(17)
N39 H39A 0.8600
O40 C367 1.204(17)
N40 C367 1.363(19)
N40 C365 1.417(18)
N40 H40A 0.8600
N41 C417 1.242(17)
N41 N42 1.322(15)
O41 C411 1.248(18)
O42 C418 1.245(16)
N42 C418 1.316(16)
N42 H42A 0.8600
N43 C427 1.244(13)
N43 N44 1.409(14)
O43 C421 1.285(16)
O44 C428 1.209(14)
N44 C428 1.338(13)
N44 H44A 0.8600
O45 C431 1.277(15)
N45 C437 1.251(15)
N45 N46 1.414(13)
O46 C438 1.239(14)
N46 C438 1.321(15)
N46 H46A 0.8600
N47 C447 1.325(15)
N47 N48 1.379(13)
O47 C441 1.332(14)
O48 C448 1.265(15)
N48 C448 1.295(12)
N48 H48A 0.8600
O49 C457 1.199(12)
N49 C457 1.330(13)
N49 C455 1.417(14)
N49 H49A 0.8600
O50 C467 1.201(13)
N50 C467 1.329(13)
N50 C465 1.412(14)
N50 H50A 0.8600
O51 C518 1.264(13)
O52 C511 1.351(16)
N51 C517 1.220(14)
N51 N52 1.300(12)
N52 C518 1.327(13)
N52 H52A 0.8600
O53 C521 1.256(16)
N53 C527 1.248(15)
N53 N54 1.370(13)
O54 C528 1.248(13)
N54 C528 1.288(14)
N54 H54A 0.8600
O55 C531 1.348(14)
N55 C537 1.250(13)
N55 N56 1.350(14)
O56 C538 1.258(14)
N56 C538 1.367(12)
N56 H56A 0.8600
O57 C541 1.40(2)
N57 C547 1.231(19)
N57 N58 1.307(13)
O58 C548 1.272(14)
N58 C548 1.256(14)
N58 H58A 0.8600
N59 C557 1.357(14)
N59 C555 1.438(15)
N59 H59A 0.8600
O59 C557 1.205(15)
N60 C567 1.285(16)
N60 C565 1.352(14)
N60 H60A 0.8600
O60 C567 1.260(14)
O61 C611 1.277(13)
N61 C617 1.260(12)
N61 N62 1.375(12)
O62 C618 1.264(12)
N62 C618 1.345(12)
N62 H62A 0.8600
N63 C627 1.266(14)
N63 N64 1.351(12)
O63 C621 1.266(13)
O64 C628 1.277(12)
N64 C628 1.247(11)
N64 H64A 0.8600
O65 C631 1.239(14)
N65 C637 1.244(19)
N65 N66 1.389(13)
O66 C638 1.199(15)
N66 C638 1.334(15)
N66 H66A 0.8600
O67 C641 1.13(4)
N67 C647 1.282(17)
N67 N68 1.423(15)
O68 C648 1.261(14)
N68 C648 1.305(13)
N68 H68A 0.8600
O69 C657 1.236(13)
N69 C657 1.354(12)
N69 C655 1.416(11)
N69 H69A 0.8600
N70 C667 1.356(14)
N70 C665 1.420(13)
N70 H70A 0.8600
O70 C667 1.192(14)
C111 C116 1.38(4)
C111 C112 1.40(3)
C112 C113 1.35(3)
C112 H11B 0.9300
C113 C114 1.46(4)
C113 H11C 0.9300
C114 C115 1.36(4)
C114 H11D 0.9300
C115 C116 1.30(3)
C115 H11F 0.9300
C116 C117 1.45(3)
C117 H11G 0.9300
C118 C151 1.43(2)
C121 C126 1.39(2)
C121 C122 1.43(4)
C121 C127 1.43(6)
C122 C123 1.45(4)
C123 C124 1.39(2)
C123 H12B 0.9300
C124 C125 1.394(19)
C124 H12C 0.9300
C125 C126 1.393(19)
C125 H12D 0.9300
C126 H12E 0.9300
C21' C127 1.24(6)
C21' C26' 1.39(2)
C21' C22' 1.48(4)
C22' C23' 1.48(4)
C23' C24' 1.39(2)
C23' H23A 0.9300
C25' C26' 1.39(2)
C25' C24' 1.403(19)
C25' H25A 0.9300
C24' H24A 0.9300
C26' H26A 0.9300
C127 H12F 0.9600
C128 C153 1.53(2)
C131 C136 1.38(2)
C131 C132 1.45(2)
C132 C133 1.34(2)
C132 H13B 0.9300
C133 C134 1.35(3)
C133 H13C 0.9300
C134 C135 1.41(3)
C134 H13D 0.9300
C135 C136 1.37(2)
C135 H13E 0.9300
C136 C137 1.40(2)
C137 H13F 0.9300
C138 C161 1.50(2)
C141 C142 1.40(2)
C141 C146 1.40(2)
C142 C143 1.38(2)
C142 H14B 0.9300
C143 C144 1.34(3)
C143 H14C 0.9300
C144 C145 1.31(3)
C144 H14D 0.9300
C145 C146 1.46(3)
C145 H14E 0.9300
C146 C147 1.55(3)
C147 H14F 0.9300
C148 C163 1.50(2)
C151 C152 1.33(2)
C151 C156 1.38(2)
C152 C153 1.33(2)
C152 H15B 0.9300
C153 C154 1.41(2)
C154 C155 1.422(19)
C154 H15C 0.9300
C155 C156 1.415(19)
C156 H15D 0.9300
C157 C171 1.44(2)
C161 C162 1.363(19)
C161 C166 1.378(18)
C162 C163 1.427(18)
C162 H16B 0.9300
C163 C164 1.335(18)
C164 C165 1.409(18)
C164 H16C 0.9300
C165 C166 1.420(17)
C166 H16D 0.9300
C167 C174 1.52(2)
C171 C172 1.40(2)
C171 C176 1.426(19)
C172 C173 1.35(2)
C172 H17C 0.9300
C173 C174 1.46(2)
C173 H17D 0.9300
C174 C175 1.40(2)
C175 C176 1.358(19)
C175 H17F 0.9300
C176 H17G 0.9300
C211 C216 1.43(2)
C211 C212 1.50(2)
C212 C213 1.41(2)
C212 H21B 0.9300
C213 C214 1.38(2)
C213 H21C 0.9300
C214 C215 1.30(2)
C214 H21D 0.9300
C215 C216 1.366(19)
C215 H21E 0.9300
C216 C217 1.411(19)
C217 H21F 0.9300
C218 C251 1.47(2)
C221 C226 1.377(18)
C221 C222 1.387(18)
C222 C223 1.392(18)
C222 H22B 0.9300
C223 C224 1.399(18)
C223 H22C 0.9300
C224 C225 1.413(17)
C224 H22D 0.9300
C225 C226 1.423(17)
C225 H22E 0.9300
C226 C227 1.39(3)
C227 H22F 0.9300
C228 C253 1.48(3)
C231 C236 1.36(2)
C231 C232 1.39(2)
C232 C233 1.39(2)
C232 H23C 0.9300
C233 C234 1.37(3)
C233 H23D 0.9300
C234 C235 1.40(2)
C234 H23E 0.9300
C235 C236 1.39(2)
C235 H23F 0.9300
C236 C237 1.44(2)
C237 H23G 0.9300
C238 C261 1.508(19)
C241 C242 1.42(2)
C241 C246 1.49(2)
C242 C243 1.38(3)
C242 H24C 0.9300
C243 C244 1.55(3)
C243 H24D 0.9300
C244 C245 1.21(3)
C244 H24E 0.9300
C245 C246 1.38(3)
C245 H24F 0.9300
C246 C247 1.37(2)
C247 H24G 0.9300
C248 C263 1.45(2)
C251 C252 1.38(2)
C251 C256 1.39(2)
C252 C253 1.46(2)
C252 H25C 0.9300
C253 C254 1.45(2)
C254 C255 1.37(2)
C254 H25D 0.9300
C255 C256 1.38(2)
C256 H25B 0.9300
C257 C271 1.46(3)
C261 C266 1.362(19)
C261 C262 1.376(18)
C262 C263 1.427(18)
C262 H26C 0.9300
C263 C264 1.394(19)
C264 C265 1.39(2)
C264 H26D 0.9300
C265 C266 1.42(2)
C266 H26E 0.9300
C267 C274 1.50(2)
C271 C276 1.35(2)
C271 C272 1.38(2)
C272 C273 1.36(2)
C272 H27B 0.9300
C273 C274 1.35(2)
C273 H27C 0.9300
C274 C275 1.44(2)
C275 C276 1.35(2)
C275 H27D 0.9300
C276 H27F 0.9300
C311 C316 1.38(2)
C311 C312 1.47(2)
C312 C313 1.39(2)
C312 H31B 0.9300
C313 C314 1.37(2)
C313 H31D 0.9300
C314 C315 1.37(2)
C314 H31E 0.9300
C315 C316 1.386(17)
C315 H31F 0.9300
C316 C317 1.48(2)
C317 H31G 0.9300
C318 C351 1.467(18)
C321 C322 1.37(2)
C321 C326 1.43(2)
C322 C323 1.37(3)
C322 H32B 0.9300
C323 C324 1.48(3)
C323 H32C 0.9300
C324 C325 1.38(2)
C324 H32D 0.9300
C325 C326 1.34(2)
C325 H32F 0.9300
C326 C327 1.42(2)
C327 H32G 0.9300
C328 C353 1.456(19)
C331 C336 1.42(2)
C331 C332 1.44(3)
C332 C333 1.36(3)
C332 H33B 0.9300
C333 C334 1.44(3)
C333 H33D 0.9300
C334 C335 1.38(3)
C334 H33E 0.9300
C335 C336 1.44(2)
C335 H33F 0.9300
C336 C337 1.51(2)
C337 H33G 0.9300
C338 C361 1.47(2)
C341 C342 1.34(2)
C341 C346 1.37(2)
C342 C343 1.33(2)
C342 H34B 0.9300
C343 C344 1.50(3)
C343 H34C 0.9300
C344 C345 1.29(3)
C344 H34D 0.9300
C345 C346 1.38(3)
C345 H34E 0.9300
C346 C347 1.48(3)
C347 H34F 0.9300
C348 C363 1.46(2)
C351 C352 1.371(17)
C351 C356 1.392(17)
C352 C353 1.393(18)
C352 H35B 0.9300
C353 C354 1.406(17)
C354 C355 1.377(17)
C354 H35C 0.9300
C355 C356 1.420(18)
C356 H35A 0.9300
C357 C371 1.57(2)
C361 C362 1.33(2)
C361 C366 1.36(2)
C362 C363 1.41(2)
C362 H36B 0.9300
C363 C364 1.39(2)
C364 C365 1.35(2)
C364 H36C 0.9300
C365 C366 1.43(2)
C366 H36D 0.9300
C367 C374 1.56(2)
C371 C376 1.377(19)
C371 C372 1.43(2)
C372 C373 1.40(2)
C372 H37B 0.9300
C373 C374 1.35(2)
C373 H37C 0.9300
C374 C375 1.38(2)
C375 C376 1.409(19)
C375 H37A 0.9300
C376 H37F 0.9300
C411 C412 1.372(16)
C411 C416 1.375(15)
C412 C413 1.420(16)
C412 H41B 0.9300
C413 C414 1.391(16)
C413 H41C 0.9300
C414 C415 1.383(16)
C414 H41F 0.9300
C415 C416 1.378(15)
C415 H41G 0.9300
C416 C417 1.37(2)
C417 H41H 0.9300
C418 C451 1.522(16)
C421 C426 1.375(14)
C421 C422 1.378(15)
C422 C423 1.422(16)
C422 H42B 0.9300
C423 C424 1.371(16)
C423 H42C 0.9300
C424 C425 1.374(15)
C424 H42D 0.9300
C425 C426 1.412(14)
C425 H42E 0.9300
C426 C427 1.474(15)
C427 H42F 0.9300
C428 C453 1.483(19)
C431 C436 1.377(19)
C431 C432 1.443(18)
C432 C433 1.37(2)
C432 H43B 0.9300
C433 C434 1.342(19)
C433 H43C 0.9300
C434 C435 1.39(2)
C434 H43D 0.9300
C435 C436 1.40(2)
C435 H43E 0.9300
C436 C437 1.479(19)
C437 H43F 0.9300
C438 C461 1.535(18)
C441 C446 1.328(18)
C441 C442 1.37(2)
C442 C443 1.39(2)
C442 H44B 0.9300
C443 C444 1.33(2)
C443 H44C 0.9300
C444 C445 1.35(2)
C444 H44D 0.9300
C445 C446 1.37(2)
C445 H44E 0.9300
C446 C447 1.368(19)
C447 H44F 0.9300
C448 C463 1.491(18)
C451 C452 1.376(17)
C451 C456 1.423(17)
C452 C453 1.384(18)
C452 H45B 0.9300
C453 C454 1.408(18)
C454 C455 1.403(18)
C454 H45C 0.9300
C455 C456 1.359(18)
C456 H45E 0.9300
C457 C471 1.543(18)
C461 C462 1.331(17)
C461 C466 1.372(16)
C462 C463 1.369(18)
C462 H46B 0.9300
C463 C464 1.440(17)
C464 C465 1.387(17)
C464 H46C 0.9300
C465 C466 1.403(16)
C466 H46D 0.9300
C467 C474 1.573(17)
C471 C476 1.369(17)
C471 C472 1.400(18)
C472 C473 1.366(18)
C472 H47B 0.9300
C473 C474 1.393(18)
C473 H47C 0.9300
C474 C475 1.409(18)
C475 C476 1.409(16)
C475 H47D 0.9300
C476 H47E 0.9300
C511 C516 1.40(2)
C511 C512 1.48(2)
C512 C513 1.35(2)
C512 H51B 0.9300
C513 C514 1.41(2)
C513 H51C 0.9300
C514 C515 1.33(2)
C514 H51D 0.9300
C515 C516 1.43(2)
C515 H51E 0.9300
C516 C517 1.42(2)
C517 H51F 0.9300
C518 C551 1.413(18)
C521 C522 1.42(2)
C521 C526 1.44(2)
C522 C523 1.41(2)
C522 H52B 0.9300
C523 C524 1.44(3)
C523 H52C 0.9300
C524 C525 1.40(2)
C524 H52E 0.9300
C525 C526 1.43(2)
C525 H52F 0.9300
C526 C527 1.42(2)
C527 H52G 0.9300
C528 C553 1.503(19)
C531 C532 1.37(2)
C531 C536 1.43(2)
C532 C533 1.38(2)
C532 H53B 0.9300
C533 C534 1.43(2)
C533 H53C 0.9300
C534 C535 1.27(2)
C534 H53D 0.9300
C535 C536 1.46(2)
C535 H53E 0.9300
C536 C537 1.386(18)
C537 H53F 0.9300
C538 C561 1.494(17)
C541 C546 1.39(2)
C541 C542 1.41(2)
C542 C543 1.36(3)
C542 H54B 0.9300
C543 C544 1.50(3)
C543 H54C 0.9300
C544 C545 1.36(3)
C544 H54D 0.9300
C545 C546 1.39(3)
C545 H54F 0.9300
C546 C547 1.53(2)
C547 H54G 0.9300
C548 C563 1.461(17)
C551 C556 1.409(18)
C551 C552 1.443(19)
C552 C553 1.347(18)
C552 H55C 0.9300
C553 C554 1.395(19)
C554 C555 1.427(19)
C554 H55A 0.9300
C555 C556 1.376(19)
C556 H55F 0.9300
C557 C571 1.493(18)
C561 C566 1.386(18)
C561 C562 1.439(16)
C562 C563 1.389(18)
C562 H56B 0.9300
C563 C564 1.425(19)
C564 C565 1.397(17)
C564 H56C 0.9300
C565 C566 1.357(18)
C566 H56D 0.9300
C567 C574 1.54(2)
C571 C572 1.338(19)
C571 C576 1.39(2)
C572 C573 1.379(19)
C572 H57B 0.9300
C573 C574 1.391(19)
C573 H57C 0.9300
C574 C575 1.40(2)
C575 C576 1.39(2)
C575 H57D 0.9300
C576 H57E 0.9300
C611 C612 1.409(17)
C611 C616 1.500(17)
C612 C613 1.407(19)
C612 H61B 0.9300
C613 C614 1.44(2)
C613 H61C 0.9300
C614 C615 1.375(17)
C614 H61D 0.9300
C615 C616 1.430(18)
C615 H61E 0.9300
C616 C617 1.413(16)
C617 H61F 0.9300
C618 C651 1.527(16)
C621 C626 1.416(18)
C621 C622 1.415(18)
C622 C623 1.407(19)
C622 H62B 0.9300
C623 C624 1.42(2)
C623 H62C 0.9300
C624 C625 1.347(19)
C624 H62D 0.9300
C625 C626 1.415(18)
C625 H62E 0.9300
C626 C627 1.505(18)
C627 H62F 0.9300
C628 C653 1.458(16)
C631 C636 1.365(14)
C631 C632 1.386(14)
C632 C633 1.331(15)
C632 H63B 0.9300
C633 C634 1.399(16)
C633 H63C 0.9300
C634 C635 1.408(15)
C634 H63D 0.9300
C635 C636 1.398(15)
C635 H63E 0.9300
C636 C637 1.54(2)
C637 H63F 0.9300
C638 C661 1.466(17)
C641 C642 1.26(4)
C641 C646 1.49(4)
C642 C643 1.37(6)
C642 H64B 0.9300
C643 C644 1.34(5)
C643 H64C 0.9300
C644 C645 1.43(4)
C644 H64E 0.9300
C645 C646 1.45(3)
C645 H64D 0.9300
C646 C647 1.36(2)
C647 H64H 0.9300
C648 C663 1.475(18)
C651 C656 1.370(15)
C651 C652 1.427(16)
C652 C653 1.408(16)
C652 H65B 0.9300
C653 C654 1.364(16)
C654 C655 1.413(16)
C654 H65D 0.9300
C655 C656 1.388(16)
C656 H65E 0.9300
C657 C671 1.516(18)
C661 C666 1.352(18)
C661 C662 1.387(18)
C662 C663 1.413(17)
C662 H66B 0.9300
C663 C664 1.330(17)
C664 C665 1.440(19)
C664 H66C 0.9300
C665 C666 1.422(17)
C666 H66D 0.9300
C667 C674 1.569(18)
C671 C672 1.387(17)
C671 C676 1.411(17)
C672 C673 1.328(18)
C672 H67B 0.9300
C673 C674 1.391(19)
C673 H67C 0.9300
C674 C675 1.406(17)
C675 C676 1.346(16)
C675 H67D 0.9300
C676 H67E 0.9300
N02 O04 1.240(12)
N02 O06 1.265(12)
N02 O05 1.277(12)
N01 O02 1.244(13)
N01 O01 1.274(12)
N01 O03 1.278(12)
O701 C701 1.235(14)
C701 N701 1.284(15)
N701 C703 1.467(18)
N701 C702 1.550(17)
O702 C704 1.30(5)
N702 C704 1.37(5)
N702 C706 1.58(4)
N702 C705 1.60(5)
O703 C707 1.180(16)
N703 C707 1.402(14)
N703 C708 1.507(13)
N703 C709 1.535(14)
O704 C710 1.30(2)
N704 C710 1.36(2)
N704 C711 1.45(2)
N704 C712 1.55(3)
O705 C713 1.298(17)
N705 C713 1.309(18)
N705 C714 1.52(2)
N705 C715 1.54(2)
O706 C716 1.301(18)
N706 C716 1.39(2)
N706 C717 1.51(2)
N706 C718 1.52(2)
O707 C719 1.41(3)
N707 C720 1.34(3)
N707 C719 1.35(3)
N707 C721 1.77(3)
O708 C722 1.315(16)
N708 C722 1.311(16)
N708 C724 1.526(19)
N708 C723 1.54(2)
O709 C725 1.22(3)
N709 C725 1.51(3)
N709 C727 1.58(3)
N709 C726 1.62(3)
O710 C728 1.31(3)
N710 C729 1.40(3)
N710 C728 1.44(3)
N710 C730 1.50(3)
N711 C731 1.401(15)
N711 C733 1.532(16)
N711 C732 1.535(15)
O711 C731 1.157(16)
O712 C734 1.195(16)
N712 C734 1.466(14)
N712 C736 1.476(14)
N712 C735 1.562(14)
O714 C740 1.180(17)
N714 C740 1.398(16)
N714 C741 1.527(16)
N714 C742 1.560(17)
O720 C758 1.196(17)
N720 C758 1.411(15)
N720 C759 1.524(15)
N720 C760 1.544(16)
N725 C774 1.46(2)
N725 C773 1.46(3)
N725 C775 1.54(3)
O725 C773 1.19(3)
N722 C766 1.71(5)
N722 C765 1.78(5)
N722 C764 1.82(5)
O722 C764 0.97(5)
O732 C794 1.217(19)
N732 C794 1.436(16)
N732 C796 1.488(16)
N732 C795 1.520(17)
C746 O716 1.214(18)
C746 N716 1.403(16)
N716 C747 1.517(15)
N716 C748 1.563(16)
N717 C749 1.413(15)
N717 C750 1.548(15)
N717 C751 1.594(16)
O717 C749 1.176(15)
O718 C752 1.187(15)
N718 C752 1.390(14)
N718 C753 1.542(15)
N718 C754 1.579(16)
O719 C755 1.12(3)
N719 C755 1.29(3)
N719 C757 1.57(4)
N719 C756 1.61(3)
O723 C767 1.189(19)
N723 C767 1.383(16)
N723 C768 1.520(17)
N723 C769 1.588(18)
O727 C779 1.216(19)
N727 C779 1.367(19)
N727 C780 1.40(3)
N727 C781 1.78(5)
N730 C788 1.409(17)
N730 C789 1.517(18)
N730 C790 1.547(18)
O730 C788 1.227(19)
N731 C791 1.425(16)
N731 C792 1.509(16)
N731 C793 1.527(16)
O731 C791 1.210(18)
O4W O18W 0.71(2)
O19W C850 1.78(9)
O24W C855 1.24(7)
O24W O855 1.20(8)
O870 C870 1.70(4)
C800 O800 1.37(7)
C850 O850 1.53(6)
C854 O854 1.23(6)
C855 O855 1.33(8)
C856 O856 1.23(5)
C852 O852 1.54(5)
O861 C861 1.70(6)
C890 O890 1.42(4)
O862 C862 1.29(6)
C860 O860 1.62(5)
